data_4329415
loop_
_publ_author_name
'Takashi Harada'
'Hiroyuki Tsumatori'
'Katsura Nishiyama'
'Junpei Yuasa'
'Yasuchika Hasegawa'
'Tsuyoshi Kawai'

_publ_contact_author_email tkawai@ms.naist.jp
_publ_contact_author_fax +81-743-72-6170
_publ_contact_author_name 'Tsuyoshi Kawai'
_publ_contact_author_phone +81-743-72-6170
_publ_section_title
;
 Nona-Coordinated Chiral Eu(III) Complexes with Stereoselective
 Ligand-Ligand Noncovalent Interactions for Enhanced Circularly Polarized
 Luminescence
;
_journal_name_full 'Inorganic Chemistry'
_journal_page_first 6476
_journal_page_last 6485
_journal_paper_doi 10.1021/ic202467f
_journal_volume 51
_journal_year 2012
_chemical_absolute_configuration rmad
_chemical_formula_moiety 'C53 H65 Eu F9 N3 O8 '
_chemical_formula_sum 'C53 H65 Eu F9 N3 O8'
_chemical_formula_weight 1195.06
_space_group_IT_number 19
_symmetry_cell_setting orthorhombic
_symmetry_Int_Tables_number 19
_symmetry_space_group_name_Hall 'P 2ac 2ab'
_symmetry_space_group_name_H-M 'P 21 21 21'
_cell_angle_alpha 90.0000
_cell_angle_beta 90.0000
_cell_angle_gamma 90.0000
_cell_formula_units_Z 12
_cell_length_a 20.0635(4)
_cell_length_b 23.0466(4)
_cell_length_c 36.3584(7)
_cell_measurement_reflns_used 126471
_cell_measurement_temperature 103.1
_cell_measurement_theta_max 25.4
_cell_measurement_theta_min 3.0
_cell_volume 16812.0(5)
_computing_cell_refinement PROCESS-AUTO
_computing_data_collection PROCESS-AUTO
_computing_data_reduction CrystalStructure
_computing_publication_material 'CrystalStructure 3.8'
_computing_structure_refinement SHELXL
_computing_structure_solution SHELXS97
_diffrn_ambient_temperature 103.1
_diffrn_detector_area_resol_mean 10.00
_diffrn_measured_fraction_theta_full 0.997
_diffrn_measured_fraction_theta_max 0.997
_diffrn_measurement_device_type 'Rigaku RAXIS-RAPID'
_diffrn_measurement_method \w
_diffrn_radiation_type 'Mo K\a'
_diffrn_radiation_wavelength 0.71075
_diffrn_reflns_av_R_equivalents 0.038
_diffrn_reflns_limit_h_max 24
_diffrn_reflns_limit_h_min -24
_diffrn_reflns_limit_k_max 27
_diffrn_reflns_limit_k_min -27
_diffrn_reflns_limit_l_max 43
_diffrn_reflns_limit_l_min -43
_diffrn_reflns_number 139303
_diffrn_reflns_theta_full 25.35
_diffrn_reflns_theta_max 25.35
_exptl_absorpt_coefficient_mu 1.199
_exptl_absorpt_correction_T_max 0.909
_exptl_absorpt_correction_T_min 0.554
_exptl_absorpt_correction_type multi-scan
_exptl_absorpt_process_details
;
    Higashi, T. (1995). Program for Absorption Correction.
    Rigaku Corporation, Tokyo, Japan.
;
_exptl_crystal_colour yellow
_exptl_crystal_density_diffrn 1.416
_exptl_crystal_description block
_exptl_crystal_F_000 7344.00
_exptl_crystal_size_max 0.10
_exptl_crystal_size_mid 0.08
_exptl_crystal_size_min 0.08
_refine_diff_density_max 0.94
_refine_diff_density_min -0.43
_refine_ls_abs_structure_details 'Flack, H. D. (1983), Acta Cryst. A39, 876-881.  14212 Friedel Pairs'
_refine_ls_abs_structure_Flack -0.007(3)
_refine_ls_extinction_method none
_refine_ls_goodness_of_fit_ref 1.039
_refine_ls_hydrogen_treatment refall
_refine_ls_number_parameters 2027
_refine_ls_number_reflns 30686
_refine_ls_R_factor_gt 0.0255
_refine_ls_shift/su_max 0.0050
_refine_ls_structure_factor_coef Fsqd
_refine_ls_weighting_details 'w = 1/[\s^2^(Fo^2^)+(0.0337P)^2^+2.5264P] where P=(Fo^2^+2Fc^2^)/3'
_refine_ls_weighting_scheme calc
_refine_ls_wR_factor_ref 0.0632
_reflns_number_gt 29384
_reflns_number_total 30686
_reflns_threshold_expression F^2^>2.0\s(F^2^)
_cod_data_source_file ic202467f_si_002_4.cif
_cod_data_source_block '_[Eu(R-iPr-Pybox)(D-facam)3]'
_cod_original_cell_volume 16811.9(5)
_cod_original_formula_sum 'C53 H65 Eu F9 N3 O8 '
_cod_database_code 4329415

loop_
_symmetry_equiv_pos_site_id
_symmetry_equiv_pos_as_xyz
1 +X,+Y,+Z
2 1/2+X,1/2-Y,-Z
3 -X,1/2+Y,1/2-Z
4 1/2-X,-Y,1/2+Z

loop_
_atom_site_label
_atom_site_type_symbol
_atom_site_fract_x
_atom_site_fract_y
_atom_site_fract_z
_atom_site_U_iso_or_equiv
_atom_site_adp_type
_atom_site_occupancy
_atom_site_symmetry_multiplicity
_atom_site_calc_flag
_atom_site_refinement_flags
Eu(1) Eu 0.525158(6) 0.136647(5) 0.550114(3) 0.01758(4) Uani 1.00 1 d .
Eu(2) Eu 0.513488(6) 0.145233(6) 0.220505(3) 0.01631(4) Uani 1.00 1 d .
Eu(3) Eu 0.494619(6) 0.639983(6) 0.612917(3) 0.01795(3) Uani 1.00 1 d .
F(1) F 0.80755(8) 0.14992(8) 0.57616(6) 0.0503(5) Uani 1.00 1 d .
F(2) F 0.75603(8) 0.06864(7) 0.57773(5) 0.0377(4) Uani 1.00 1 d .
F(3) F 0.76457(10) 0.11964(9) 0.62665(5) 0.0517(5) Uani 1.00 1 d .
F(4) F 0.44493(10) 0.03519(8) 0.43591(5) 0.0451(4) Uani 1.00 1 d .
F(5) F 0.41965(10) 0.12296(8) 0.42439(5) 0.0457(5) Uani 1.00 1 d .
F(6) F 0.34275(9) 0.06129(9) 0.43441(5) 0.0465(5) Uani 1.00 1 d .
F(7) F 0.65743(9) -0.06501(7) 0.51314(5) 0.0406(4) Uani 1.00 1 d .
F(8) F 0.57266(10) -0.06763(8) 0.47766(6) 0.0470(5) Uani 1.00 1 d .
F(9) F 0.56070(11) -0.07005(7) 0.53624(6) 0.0570(6) Uani 1.00 1 d .
F(10) F 0.73821(9) 0.07152(8) 0.25612(5) 0.0395(4) Uani 1.00 1 d .
F(11) F 0.71617(11) 0.09441(11) 0.31165(6) 0.0684(7) Uani 1.00 1 d .
F(12) F 0.78228(9) 0.14631(9) 0.27920(8) 0.0753(7) Uani 1.00 1 d .
F(13) F 0.45333(10) 0.08363(13) 0.09411(5) 0.0731(7) Uani 1.00 1 d .
F(14) F 0.35483(13) 0.11711(12) 0.09596(6) 0.0805(8) Uani 1.00 1 d .
F(15) F 0.37104(13) 0.02903(10) 0.10611(6) 0.0716(7) Uani 1.00 1 d .
F(16) F 0.56055(10) -0.06709(7) 0.15635(5) 0.0473(5) Uani 1.00 1 d .
F(17) F 0.54835(10) -0.06308(7) 0.21507(5) 0.0461(5) Uani 1.00 1 d .
F(18) F 0.64503(9) -0.05969(7) 0.19129(5) 0.0386(4) Uani 1.00 1 d .
F(19) F 0.53585(10) 0.59028(12) 0.74282(5) 0.0684(7) Uani 1.00 1 d .
F(20) F 0.63173(13) 0.62959(11) 0.74415(5) 0.0756(7) Uani 1.00 1 d .
F(21) F 0.62248(11) 0.53908(10) 0.73717(5) 0.0581(6) Uani 1.00 1 d .
F(22) F 0.29109(10) 0.56248(8) 0.55405(6) 0.0590(6) Uani 1.00 1 d .
F(23) F 0.29438(10) 0.62185(9) 0.50897(6) 0.0577(5) Uani 1.00 1 d .
F(24) F 0.22962(8) 0.63798(9) 0.55466(6) 0.0557(5) Uani 1.00 1 d .
F(25) F 0.4774(2) 0.43205(13) 0.62979(15) 0.0763(14) Uani 0.67 1 d P
F(26) F 0.37545(17) 0.42868(14) 0.64462(11) 0.0470(9) Uani 0.67 1 d P
F(27) F 0.4467(2) 0.43736(13) 0.68623(9) 0.0525(9) Uani 0.67 1 d P
F(28) F 0.4998(3) 0.4416(2) 0.6586(2) 0.0540(19) Uani 0.33 1 d P
F(29) F 0.4300(4) 0.4309(2) 0.6156(2) 0.055(2) Uani 0.33 1 d P
F(30) F 0.3995(5) 0.4240(2) 0.6703(3) 0.082(3) Uani 0.33 1 d P
O(1) O 0.51739(13) 0.11894(9) 0.67818(6) 0.0464(6) Uani 1.00 1 d .
O(2) O 0.38044(10) 0.29869(8) 0.53948(5) 0.0285(4) Uani 1.00 1 d .
O(3) O 0.64176(9) 0.12069(8) 0.57093(5) 0.0247(4) Uani 1.00 1 d .
O(4) O 0.57257(9) 0.23020(8) 0.56721(5) 0.0240(4) Uani 1.00 1 d .
O(5) O 0.46852(9) 0.10824(7) 0.49443(5) 0.0201(3) Uani 1.00 1 d .
O(6) O 0.41838(9) 0.09457(8) 0.56697(5) 0.0216(4) Uani 1.00 1 d .
O(7) O 0.55679(9) 0.04117(8) 0.53715(5) 0.0205(4) Uani 1.00 1 d .
O(8) O 0.59784(8) 0.15148(7) 0.49943(5) 0.0201(4) Uani 1.00 1 d .
O(9) O 0.45819(9) 0.13571(8) 0.34722(5) 0.0273(4) Uani 1.00 1 d .
O(10) O 0.37893(10) 0.31000(8) 0.19417(5) 0.0273(4) Uani 1.00 1 d .
O(11) O 0.62383(9) 0.12308(8) 0.24612(5) 0.0238(4) Uani 1.00 1 d .
O(12) O 0.56520(9) 0.23614(8) 0.23904(5) 0.0213(4) Uani 1.00 1 d .
O(13) O 0.46155(9) 0.11550(8) 0.16203(5) 0.0236(4) Uani 1.00 1 d .
O(14) O 0.40394(9) 0.11046(8) 0.23391(5) 0.0202(4) Uani 1.00 1 d .
O(15) O 0.53997(9) 0.04784(7) 0.20937(5) 0.0201(4) Uani 1.00 1 d .
O(16) O 0.59108(8) 0.15448(8) 0.17183(5) 0.0201(4) Uani 1.00 1 d .
O(17) O 0.53636(13) 0.62228(9) 0.48611(5) 0.0466(6) Uani 1.00 1 d .
O(18) O 0.63059(10) 0.80531(8) 0.63338(6) 0.0293(4) Uani 1.00 1 d .
O(19) O 0.53692(9) 0.61569(8) 0.67384(5) 0.0215(4) Uani 1.00 1 d .
O(20) O 0.60468(9) 0.60161(8) 0.60422(5) 0.0227(4) Uani 1.00 1 d .
O(21) O 0.38748(9) 0.62121(8) 0.58233(5) 0.0266(4) Uani 1.00 1 d .
O(22) O 0.44662(9) 0.73321(8) 0.59550(5) 0.0241(4) Uani 1.00 1 d .
O(23) O 0.46786(9) 0.54306(7) 0.62483(5) 0.0213(4) Uani 1.00 1 d .
O(24) O 0.40955(8) 0.65010(8) 0.65756(5) 0.0222(4) Uani 1.00 1 d .
N(1) N 0.53082(12) 0.10324(9) 0.61743(6) 0.0255(5) Uani 1.00 1 d .
N(2) N 0.45857(11) 0.19825(9) 0.60048(6) 0.0235(5) Uani 1.00 1 d .
N(3) N 0.44640(11) 0.22129(9) 0.52761(6) 0.0201(4) Uani 1.00 1 d .
N(4) N 0.50297(11) 0.11891(9) 0.29095(6) 0.0193(4) Uani 1.00 1 d .
N(5) N 0.43882(10) 0.21510(9) 0.26378(6) 0.0186(4) Uani 1.00 1 d .
N(6) N 0.44472(11) 0.23048(9) 0.19006(6) 0.0197(4) Uani 1.00 1 d .
N(7) N 0.50717(12) 0.60592(10) 0.54520(6) 0.0262(5) Uani 1.00 1 d .
N(8) N 0.56933(11) 0.70408(10) 0.56729(6) 0.0221(5) Uani 1.00 1 d .
N(9) N 0.56573(11) 0.72553(10) 0.64071(6) 0.0217(5) Uani 1.00 1 d .
C(1) C 0.52401(14) -0.00325(12) 0.62598(8) 0.0282(6) Uani 1.00 1 d .
C(2) C 0.45271(15) -0.00116(14) 0.64035(10) 0.0428(8) Uani 1.00 1 d .
C(3) C 0.56021(16) -0.05648(13) 0.64048(10) 0.0412(8) Uani 1.00 1 d .
C(4) C 0.56296(15) 0.05227(12) 0.63512(8) 0.0292(6) Uani 1.00 1 d .
C(5) C 0.56362(19) 0.06955(14) 0.67581(9) 0.0468(9) Uani 1.00 1 d .
C(6) C 0.50687(15) 0.13417(12) 0.64328(7) 0.0299(6) Uani 1.00 1 d .
C(7) C 0.46528(16) 0.18566(12) 0.63644(8) 0.0298(6) Uani 1.00 1 d .
C(8) C 0.43676(18) 0.21942(15) 0.66384(9) 0.0439(8) Uani 1.00 1 d .
C(9) C 0.40079(19) 0.26768(16) 0.65394(9) 0.0458(9) Uani 1.00 1 d .
C(10) C 0.39303(16) 0.28138(14) 0.61695(9) 0.0362(7) Uani 1.00 1 d .
C(11) C 0.42320(14) 0.24489(12) 0.59115(8) 0.0257(6) Uani 1.00 1 d .
C(12) C 0.41834(13) 0.25405(11) 0.55134(8) 0.0242(6) Uani 1.00 1 d .
C(13) C 0.38484(15) 0.29710(13) 0.49945(8) 0.0282(6) Uani 1.00 1 d .
C(14) C 0.42629(13) 0.24205(11) 0.49071(8) 0.0228(6) Uani 1.00 1 d .
C(15) C 0.48521(14) 0.25103(12) 0.46487(8) 0.0257(6) Uani 1.00 1 d .
C(16) C 0.53647(15) 0.29427(13) 0.47998(9) 0.0341(7) Uani 1.00 1 d .
C(17) C 0.45964(17) 0.26852(14) 0.42695(8) 0.0365(7) Uani 1.00 1 d .
C(18) C 0.75375(14) 0.12233(12) 0.59051(9) 0.0295(6) Uani 1.00 1 d .
C(19) C 0.68870(13) 0.15361(12) 0.58148(7) 0.0221(5) Uani 1.00 1 d .
C(20) C 0.68507(13) 0.21226(12) 0.58732(8) 0.0239(6) Uani 1.00 1 d .
C(21) C 0.73647(15) 0.25532(13) 0.60213(9) 0.0342(7) Uani 1.00 1 d .
C(22) C 0.75493(15) 0.29576(13) 0.56958(10) 0.0410(8) Uani 1.00 1 d .
C(23) C 0.68945(14) 0.33022(12) 0.56372(9) 0.0321(7) Uani 1.00 1 d .
C(24) C 0.64165(14) 0.30675(12) 0.59399(8) 0.0252(6) Uani 1.00 1 d .
C(25) C 0.62674(13) 0.24547(11) 0.58120(7) 0.0202(5) Uani 1.00 1 d .
C(26) C 0.69114(16) 0.29460(13) 0.62601(9) 0.0355(7) Uani 1.00 1 d .
C(27) C 0.6595(2) 0.26355(15) 0.65884(9) 0.0525(10) Uani 1.00 1 d .
C(28) C 0.72582(19) 0.34900(14) 0.64092(10) 0.0552(10) Uani 1.00 1 d .
C(29) C 0.58000(15) 0.34411(12) 0.60102(9) 0.0336(7) Uani 1.00 1 d .
C(30) C 0.40326(13) 0.07781(12) 0.44507(8) 0.0243(6) Uani 1.00 1 d .
C(31) C 0.40950(13) 0.09207(12) 0.48614(7) 0.0202(5) Uani 1.00 1 d .
C(32) C 0.35619(12) 0.08612(11) 0.50976(7) 0.0190(5) Uani 1.00 1 d .
C(33) C 0.28311(13) 0.07069(12) 0.50463(8) 0.0236(6) Uani 1.00 1 d .
C(34) C 0.27673(14) 0.00563(12) 0.51353(8) 0.0279(6) Uani 1.00 1 d .
C(35) C 0.29138(14) 0.00431(11) 0.55546(8) 0.0277(6) Uani 1.00 1 d .
C(36) C 0.29978(13) 0.06958(12) 0.56614(8) 0.0227(6) Uani 1.00 1 d .
C(37) C 0.36655(13) 0.08596(11) 0.54893(8) 0.0195(5) Uani 1.00 1 d .
C(38) C 0.25131(14) 0.09976(12) 0.53881(8) 0.0233(6) Uani 1.00 1 d .
C(39) C 0.25739(14) 0.16599(12) 0.53916(8) 0.0284(6) Uani 1.00 1 d .
C(40) C 0.17747(13) 0.08437(13) 0.54493(8) 0.0297(6) Uani 1.00 1 d .
C(41) C 0.29279(15) 0.08181(14) 0.60650(8) 0.0332(7) Uani 1.00 1 d .
C(42) C 0.59467(15) -0.04526(12) 0.50961(9) 0.0285(6) Uani 1.00 1 d .
C(43) C 0.59052(13) 0.02110(12) 0.51023(8) 0.0226(6) Uani 1.00 1 d .
C(44) C 0.62333(13) 0.05138(11) 0.48328(7) 0.0198(5) Uani 1.00 1 d .
C(45) C 0.66352(12) 0.02934(11) 0.45056(8) 0.0218(5) Uani 1.00 1 d .
C(46) C 0.62156(15) 0.04182(12) 0.41600(8) 0.0269(6) Uani 1.00 1 d .
C(47) C 0.62179(16) 0.10951(13) 0.41421(8) 0.0307(7) Uani 1.00 1 d .
C(48) C 0.66800(13) 0.12773(11) 0.44687(8) 0.0240(5) Uani 1.00 1 d .
C(49) C 0.62573(13) 0.11346(12) 0.48038(7) 0.0203(6) Uani 1.00 1 d .
C(50) C 0.71922(13) 0.07665(12) 0.44786(8) 0.0268(6) Uani 1.00 1 d .
C(51) C 0.76475(14) 0.07792(13) 0.48171(9) 0.0331(7) Uani 1.00 1 d .
C(52) C 0.76258(15) 0.07242(13) 0.41383(9) 0.0348(7) Uani 1.00 1 d .
C(53) C 0.69366(14) 0.18916(12) 0.44538(9) 0.0324(7) Uani 1.00 1 d .
C(54) C 0.52537(14) 0.01149(11) 0.29687(8) 0.0262(6) Uani 1.00 1 d .
C(55) C 0.45571(16) -0.00347(12) 0.28412(8) 0.0328(7) Uani 1.00 1 d .
C(56) C 0.55231(16) -0.03431(13) 0.32342(9) 0.0364(7) Uani 1.00 1 d .
C(57) C 0.52938(13) 0.07161(11) 0.31482(7) 0.0232(5) Uani 1.00 1 d .
C(58) C 0.48883(15) 0.07805(12) 0.35029(7) 0.0297(6) Uani 1.00 1 d .
C(59) C 0.46660(13) 0.15062(12) 0.31169(7) 0.0219(5) Uani 1.00 1 d .
C(60) C 0.43340(13) 0.20414(12) 0.29994(7) 0.0208(5) Uani 1.00 1 d .
C(61) C 0.39963(14) 0.24097(13) 0.32400(8) 0.0270(6) Uani 1.00 1 d .
C(62) C 0.37036(15) 0.29042(13) 0.30992(8) 0.0298(7) Uani 1.00 1 d .
C(63) C 0.37483(14) 0.30149(13) 0.27242(8) 0.0259(6) Uani 1.00 1 d .
C(64) C 0.40906(13) 0.26188(12) 0.25040(7) 0.0210(6) Uani 1.00 1 d .
C(65) C 0.41349(13) 0.26651(12) 0.21011(8) 0.0219(6) Uani 1.00 1 d .
C(66) C 0.38799(15) 0.30201(13) 0.15467(8) 0.0287(6) Uani 1.00 1 d .
C(67) C 0.43178(14) 0.24674(12) 0.15137(7) 0.0227(6) Uani 1.00 1 d .
C(68) C 0.49577(16) 0.25450(13) 0.12925(8) 0.0337(7) Uani 1.00 1 d .
C(69) C 0.54144(16) 0.30034(15) 0.14571(10) 0.0473(9) Uani 1.00 1 d .
C(70) C 0.4781(2) 0.26538(18) 0.08896(9) 0.0616(11) Uani 1.00 1 d .
C(71) C 0.72577(15) 0.11542(13) 0.27794(10) 0.0350(7) Uani 1.00 1 d .
C(72) C 0.66551(13) 0.15136(12) 0.26524(8) 0.0241(6) Uani 1.00 1 d .
C(73) C 0.66062(14) 0.20850(12) 0.27561(8) 0.0255(6) Uani 1.00 1 d .
C(74) C 0.70380(15) 0.24571(13) 0.30130(9) 0.0325(7) Uani 1.00 1 d .
C(75) C 0.74436(15) 0.28672(14) 0.27605(10) 0.0416(8) Uani 1.00 1 d .
C(76) C 0.68942(15) 0.32643(13) 0.25952(9) 0.0377(7) Uani 1.00 1 d .
C(77) C 0.62412(15) 0.30576(12) 0.27876(8) 0.0266(6) Uani 1.00 1 d .
C(78) C 0.61077(13) 0.24656(12) 0.26180(7) 0.0205(5) Uani 1.00 1 d .
C(79) C 0.65055(15) 0.28713(13) 0.31722(8) 0.0298(7) Uani 1.00 1 d .
C(80) C 0.59874(16) 0.25629(14) 0.34087(8) 0.0380(7) Uani 1.00 1 d .
C(81) C 0.67938(17) 0.33712(14) 0.33996(9) 0.0440(8) Uani 1.00 1 d .
C(82) C 0.56595(16) 0.34788(12) 0.27634(9) 0.0369(7) Uani 1.00 1 d .
C(83) C 0.39724(15) 0.08113(15) 0.11250(9) 0.0355(7) Uani 1.00 1 d .
C(84) C 0.40508(14) 0.09442(12) 0.15333(8) 0.0235(6) Uani 1.00 1 d .
C(85) C 0.35148(13) 0.08570(12) 0.17616(8) 0.0237(6) Uani 1.00 1 d .
C(86) C 0.28033(14) 0.06459(13) 0.16950(8) 0.0293(6) Uani 1.00 1 d .
C(87) C 0.27627(15) 0.00295(13) 0.18610(9) 0.0368(7) Uani 1.00 1 d .
C(88) C 0.28260(15) 0.01457(12) 0.22814(8) 0.0307(7) Uani 1.00 1 d .
C(89) C 0.28689(13) 0.08192(12) 0.23067(8) 0.0231(6) Uani 1.00 1 d .
C(90) C 0.35553(13) 0.09533(11) 0.21447(8) 0.0205(6) Uani 1.00 1 d .
C(91) C 0.24186(14) 0.10134(13) 0.19813(8) 0.0265(6) Uani 1.00 1 d .
C(92) C 0.24533(16) 0.16695(13) 0.19165(9) 0.0347(7) Uani 1.00 1 d .
C(93) C 0.16838(14) 0.08427(14) 0.20238(9) 0.0364(7) Uani 1.00 1 d .
C(94) C 0.27452(14) 0.10745(13) 0.26808(8) 0.0281(6) Uani 1.00 1 d .
C(95) C 0.58199(15) -0.04098(12) 0.18704(8) 0.0274(6) Uani 1.00 1 d .
C(96) C 0.57703(13) 0.02527(12) 0.18483(8) 0.0204(5) Uani 1.00 1 d .
C(97) C 0.61322(13) 0.05292(11) 0.15784(7) 0.0199(5) Uani 1.00 1 d .
C(98) C 0.65622(13) 0.02797(12) 0.12746(8) 0.0226(6) Uani 1.00 1 d .
C(99) C 0.61843(15) 0.03969(12) 0.09084(8) 0.0283(6) Uani 1.00 1 d .
C(100) C 0.62169(15) 0.10689(13) 0.08778(8) 0.0292(6) Uani 1.00 1 d .
C(101) C 0.66413(13) 0.12568(12) 0.12159(7) 0.0232(6) Uani 1.00 1 d .
C(102) C 0.61785(13) 0.11477(12) 0.15376(8) 0.0191(5) Uani 1.00 1 d .
C(103) C 0.71362(13) 0.07379(12) 0.12573(8) 0.0246(6) Uani 1.00 1 d .
C(104) C 0.75400(14) 0.07547(13) 0.16143(8) 0.0298(6) Uani 1.00 1 d .
C(105) C 0.76121(15) 0.06680(13) 0.09333(8) 0.0332(7) Uani 1.00 1 d .
C(106) C 0.69177(15) 0.18682(12) 0.11956(9) 0.0312(7) Uani 1.00 1 d .
C(107) C 0.51381(16) 0.75440(12) 0.70040(8) 0.0314(7) Uani 1.00 1 d .
C(108) C 0.46542(16) 0.79705(14) 0.68272(9) 0.0389(7) Uani 1.00 1 d .
C(109) C 0.5318(2) 0.77205(16) 0.73997(9) 0.0534(10) Uani 1.00 1 d .
C(110) C 0.57793(14) 0.74602(12) 0.67868(8) 0.0257(6) Uani 1.00 1 d .
C(111) C 0.62062(15) 0.80153(13) 0.67315(8) 0.0285(6) Uani 1.00 1 d .
C(112) C 0.59664(13) 0.76007(12) 0.61933(8) 0.0229(6) Uani 1.00 1 d .
C(113) C 0.59907(13) 0.75237(12) 0.57901(8) 0.0236(6) Uani 1.00 1 d .
C(114) C 0.63104(14) 0.79088(13) 0.55526(9) 0.0300(6) Uani 1.00 1 d .
C(115) C 0.63245(16) 0.77804(15) 0.51807(9) 0.0375(8) Uani 1.00 1 d .
C(116) C 0.60295(15) 0.72763(14) 0.50596(9) 0.0346(7) Uani 1.00 1 d .
C(117) C 0.57167(15) 0.69184(13) 0.53136(8) 0.0274(6) Uani 1.00 1 d .
C(118) C 0.53717(14) 0.63769(12) 0.52159(7) 0.0282(6) Uani 1.00 1 d .
C(119) C 0.4952(2) 0.56974(15) 0.48499(9) 0.0629(12) Uani 1.00 1 d .
C(120) C 0.47850(15) 0.55581(12) 0.52498(8) 0.0339(7) Uani 1.00 1 d .
C(121) C 0.50532(17) 0.49832(13) 0.53939(8) 0.0352(7) Uani 1.00 1 d .
C(122) C 0.58046(17) 0.49378(16) 0.53545(12) 0.0589(11) Uani 1.00 1 d .
C(123) C 0.47083(18) 0.44831(14) 0.52031(10) 0.0513(9) Uani 1.00 1 d .
C(124) C 0.59481(15) 0.58901(14) 0.72764(8) 0.0294(6) Uani 1.00 1 d .
C(125) C 0.59308(14) 0.59844(12) 0.68566(8) 0.0224(6) Uani 1.00 1 d .
C(126) C 0.64974(13) 0.58895(12) 0.66573(7) 0.0215(6) Uani 1.00 1 d .
C(127) C 0.71947(13) 0.56990(13) 0.67696(8) 0.0272(6) Uani 1.00 1 d .
C(128) C 0.72506(15) 0.50491(13) 0.66631(9) 0.0351(7) Uani 1.00 1 d .
C(129) C 0.72283(15) 0.50687(12) 0.62368(9) 0.0333(7) Uani 1.00 1 d .
C(130) C 0.72086(13) 0.57282(12) 0.61459(8) 0.0248(6) Uani 1.00 1 d .
C(131) C 0.65080(13) 0.59047(11) 0.62641(8) 0.0219(6) Uani 1.00 1 d .
C(132) C 0.76226(14) 0.59947(13) 0.64645(8) 0.0281(6) Uani 1.00 1 d .
C(133) C 0.75968(15) 0.66568(12) 0.64715(9) 0.0332(7) Uani 1.00 1 d .
C(134) C 0.83564(14) 0.58032(15) 0.64596(9) 0.0392(8) Uani 1.00 1 d .
C(135) C 0.73868(14) 0.58892(14) 0.57511(8) 0.0318(7) Uani 1.00 1 d .
C(136) C 0.29054(16) 0.61811(13) 0.54596(10) 0.0387(8) Uani 1.00 1 d .
C(137) C 0.34634(13) 0.65183(12) 0.56473(7) 0.0242(6) Uani 1.00 1 d .
C(138) C 0.34783(13) 0.71130(12) 0.56023(8) 0.0263(6) Uani 1.00 1 d .
C(139) C 0.30124(16) 0.75236(13) 0.53973(10) 0.0402(8) Uani 1.00 1 d .
C(140) C 0.26319(16) 0.78574(16) 0.56954(11) 0.0534(10) Uani 1.00 1 d .
C(141) C 0.31847(16) 0.82307(14) 0.58751(9) 0.0411(8) Uani 1.00 1 d .
C(142) C 0.38179(15) 0.80883(12) 0.56439(8) 0.0266(6) Uani 1.00 1 d .
C(143) C 0.39819(13) 0.74726(12) 0.57555(7) 0.0224(6) Uani 1.00 1 d .
C(144) C 0.35183(17) 0.79806(13) 0.52545(9) 0.0373(7) Uani 1.00 1 d .
C(145) C 0.4014(2) 0.77426(16) 0.49744(9) 0.0574(10) Uani 1.00 1 d .
C(146) C 0.3184(2) 0.85230(15) 0.50864(10) 0.0609(11) Uani 1.00 1 d .
C(147) C 0.43873(16) 0.85153(12) 0.56809(9) 0.0401(7) Uani 1.00 1 d .
C(148) C 0.43516(15) 0.45479(12) 0.65093(9) 0.0303(7) Uani 1.00 1 d .
C(149) C 0.42909(13) 0.52077(11) 0.64855(8) 0.0218(6) Uani 1.00 1 d .
C(150) C 0.38443(13) 0.54898(11) 0.67119(8) 0.0212(5) Uani 1.00 1 d .
C(151) C 0.33418(13) 0.52536(12) 0.69875(8) 0.0232(6) Uani 1.00 1 d .
C(152) C 0.36172(15) 0.53865(13) 0.73747(8) 0.0287(6) Uani 1.00 1 d .
C(153) C 0.35800(15) 0.60590(13) 0.73906(8) 0.0295(7) Uani 1.00 1 d .
C(154) C 0.32436(13) 0.62327(12) 0.70180(8) 0.0245(6) Uani 1.00 1 d .
C(155) C 0.37817(13) 0.61101(12) 0.67369(8) 0.0208(6) Uani 1.00 1 d .
C(156) C 0.27715(13) 0.57092(12) 0.69476(8) 0.0240(6) Uani 1.00 1 d .
C(157) C 0.24585(13) 0.57116(13) 0.65650(8) 0.0295(6) Uani 1.00 1 d .
C(158) C 0.22082(14) 0.56454(12) 0.72320(8) 0.0298(6) Uani 1.00 1 d .
C(159) C 0.29705(14) 0.68442(12) 0.70054(9) 0.0288(6) Uani 1.00 1 d .
H(1) H 0.5218 -0.0066 0.5986 0.034 Uiso 1.00 1 c R
H(2) H 0.4278 0.0290 0.6272 0.051 Uiso 1.00 1 c R
H(3) H 0.4532 0.0078 0.6667 0.051 Uiso 1.00 1 c R
H(4) H 0.4313 -0.0389 0.6364 0.051 Uiso 1.00 1 c R
H(5) H 0.6042 -0.0592 0.6290 0.049 Uiso 1.00 1 c R
H(6) H 0.5343 -0.0914 0.6346 0.049 Uiso 1.00 1 c R
H(7) H 0.5654 -0.0533 0.6672 0.049 Uiso 1.00 1 c R
H(8) H 0.6098 0.0485 0.6260 0.035 Uiso 1.00 1 c R
H(9) H 0.5483 0.0370 0.6915 0.056 Uiso 1.00 1 c R
H(10) H 0.6090 0.0811 0.6836 0.056 Uiso 1.00 1 c R
H(11) H 0.4420 0.2094 0.6890 0.053 Uiso 1.00 1 c R
H(12) H 0.3813 0.2916 0.6723 0.055 Uiso 1.00 1 c R
H(13) H 0.3681 0.3144 0.6095 0.043 Uiso 1.00 1 c R
H(14) H 0.4073 0.3323 0.4900 0.034 Uiso 1.00 1 c R
H(15) H 0.3399 0.2945 0.4883 0.034 Uiso 1.00 1 c R
H(16) H 0.3959 0.2125 0.4795 0.027 Uiso 1.00 1 c R
H(17) H 0.5082 0.2128 0.4622 0.031 Uiso 1.00 1 c R
H(18) H 0.5182 0.3337 0.4786 0.041 Uiso 1.00 1 c R
H(19) H 0.5774 0.2921 0.4653 0.041 Uiso 1.00 1 c R
H(20) H 0.5466 0.2847 0.5056 0.041 Uiso 1.00 1 c R
H(21) H 0.4975 0.2755 0.4105 0.044 Uiso 1.00 1 c R
H(22) H 0.4330 0.3040 0.4290 0.044 Uiso 1.00 1 c R
H(23) H 0.4319 0.2373 0.4169 0.044 Uiso 1.00 1 c R
H(24) H 0.7752 0.2376 0.6153 0.041 Uiso 1.00 1 c R
H(25) H 0.7923 0.3219 0.5761 0.049 Uiso 1.00 1 c R
H(26) H 0.7669 0.2732 0.5474 0.049 Uiso 1.00 1 c R
H(27) H 0.6710 0.3230 0.5389 0.038 Uiso 1.00 1 c R
H(28) H 0.6971 0.3724 0.5668 0.038 Uiso 1.00 1 c R
H(29) H 0.6923 0.2374 0.6700 0.063 Uiso 1.00 1 c R
H(30) H 0.6210 0.2410 0.6505 0.063 Uiso 1.00 1 c R
H(31) H 0.6451 0.2923 0.6771 0.063 Uiso 1.00 1 c R
H(32) H 0.7462 0.3402 0.6648 0.066 Uiso 1.00 1 c R
H(33) H 0.6930 0.3801 0.6439 0.066 Uiso 1.00 1 c R
H(34) H 0.7604 0.3614 0.6236 0.066 Uiso 1.00 1 c R
H(35) H 0.5574 0.3519 0.5777 0.040 Uiso 1.00 1 c R
H(36) H 0.5935 0.3809 0.6123 0.040 Uiso 1.00 1 c R
H(37) H 0.5496 0.3235 0.6176 0.040 Uiso 1.00 1 c R
H(38) H 0.2635 0.0827 0.4805 0.028 Uiso 1.00 1 c R
H(39) H 0.3097 -0.0176 0.4996 0.033 Uiso 1.00 1 c R
H(40) H 0.2314 -0.0089 0.5081 0.033 Uiso 1.00 1 c R
H(41) H 0.3326 -0.0178 0.5607 0.033 Uiso 1.00 1 c R
H(42) H 0.2539 -0.0135 0.5691 0.033 Uiso 1.00 1 c R
H(43) H 0.2889 0.1783 0.5201 0.034 Uiso 1.00 1 c R
H(44) H 0.2735 0.1788 0.5633 0.034 Uiso 1.00 1 c R
H(45) H 0.2137 0.1833 0.5343 0.034 Uiso 1.00 1 c R
H(46) H 0.1529 0.0892 0.5218 0.036 Uiso 1.00 1 c R
H(47) H 0.1586 0.1101 0.5637 0.036 Uiso 1.00 1 c R
H(48) H 0.1739 0.0440 0.5532 0.036 Uiso 1.00 1 c R
H(49) H 0.2455 0.0862 0.6127 0.040 Uiso 1.00 1 c R
H(50) H 0.3166 0.1177 0.6126 0.040 Uiso 1.00 1 c R
H(51) H 0.3117 0.0495 0.6206 0.040 Uiso 1.00 1 c R
H(52) H 0.6800 -0.0115 0.4528 0.026 Uiso 1.00 1 c R
H(53) H 0.5757 0.0265 0.4187 0.032 Uiso 1.00 1 c R
H(54) H 0.6423 0.0247 0.3938 0.032 Uiso 1.00 1 c R
H(55) H 0.5763 0.1252 0.4174 0.037 Uiso 1.00 1 c R
H(56) H 0.6399 0.1233 0.3905 0.037 Uiso 1.00 1 c R
H(57) H 0.7996 0.1072 0.4782 0.040 Uiso 1.00 1 c R
H(58) H 0.7853 0.0397 0.4850 0.040 Uiso 1.00 1 c R
H(59) H 0.7384 0.0877 0.5035 0.040 Uiso 1.00 1 c R
H(60) H 0.7851 0.0347 0.4135 0.042 Uiso 1.00 1 c R
H(61) H 0.7959 0.1035 0.4142 0.042 Uiso 1.00 1 c R
H(62) H 0.7347 0.0763 0.3918 0.042 Uiso 1.00 1 c R
H(63) H 0.7182 0.1978 0.4680 0.039 Uiso 1.00 1 c R
H(64) H 0.6560 0.2160 0.4430 0.039 Uiso 1.00 1 c R
H(65) H 0.7234 0.1936 0.4242 0.039 Uiso 1.00 1 c R
H(66) H 0.5550 0.0118 0.2747 0.031 Uiso 1.00 1 c R
H(67) H 0.4402 0.0261 0.2667 0.039 Uiso 1.00 1 c R
H(68) H 0.4257 -0.0047 0.3054 0.039 Uiso 1.00 1 c R
H(69) H 0.4561 -0.0415 0.2720 0.039 Uiso 1.00 1 c R
H(70) H 0.5164 -0.0473 0.3397 0.044 Uiso 1.00 1 c R
H(71) H 0.5884 -0.0175 0.3381 0.044 Uiso 1.00 1 c R
H(72) H 0.5694 -0.0674 0.3094 0.044 Uiso 1.00 1 c R
H(73) H 0.5772 0.0802 0.3205 0.028 Uiso 1.00 1 c R
H(74) H 0.4543 0.0474 0.3521 0.036 Uiso 1.00 1 c R
H(75) H 0.5181 0.0758 0.3722 0.036 Uiso 1.00 1 c R
H(76) H 0.3968 0.2322 0.3495 0.032 Uiso 1.00 1 c R
H(77) H 0.3474 0.3166 0.3257 0.036 Uiso 1.00 1 c R
H(78) H 0.3551 0.3352 0.2620 0.031 Uiso 1.00 1 c R
H(79) H 0.4107 0.3359 0.1437 0.034 Uiso 1.00 1 c R
H(80) H 0.3446 0.2964 0.1422 0.034 Uiso 1.00 1 c R
H(81) H 0.4047 0.2154 0.1396 0.027 Uiso 1.00 1 c R
H(82) H 0.5203 0.2168 0.1303 0.040 Uiso 1.00 1 c R
H(83) H 0.5207 0.3386 0.1432 0.057 Uiso 1.00 1 c R
H(84) H 0.5843 0.3000 0.1327 0.057 Uiso 1.00 1 c R
H(85) H 0.5488 0.2919 0.1718 0.057 Uiso 1.00 1 c R
H(86) H 0.4758 0.2283 0.0759 0.074 Uiso 1.00 1 c R
H(87) H 0.5124 0.2899 0.0777 0.074 Uiso 1.00 1 c R
H(88) H 0.4348 0.2850 0.0875 0.074 Uiso 1.00 1 c R
H(89) H 0.7304 0.2237 0.3199 0.039 Uiso 1.00 1 c R
H(90) H 0.7679 0.2648 0.2566 0.050 Uiso 1.00 1 c R
H(91) H 0.7772 0.3095 0.2903 0.050 Uiso 1.00 1 c R
H(92) H 0.6864 0.3214 0.2325 0.045 Uiso 1.00 1 c R
H(93) H 0.6985 0.3678 0.2651 0.045 Uiso 1.00 1 c R
H(94) H 0.6212 0.2349 0.3606 0.046 Uiso 1.00 1 c R
H(95) H 0.5733 0.2291 0.3256 0.046 Uiso 1.00 1 c R
H(96) H 0.5684 0.2850 0.3516 0.046 Uiso 1.00 1 c R
H(97) H 0.6958 0.3675 0.3234 0.053 Uiso 1.00 1 c R
H(98) H 0.7163 0.3227 0.3551 0.053 Uiso 1.00 1 c R
H(99) H 0.6446 0.3531 0.3559 0.053 Uiso 1.00 1 c R
H(100) H 0.5250 0.3265 0.2707 0.044 Uiso 1.00 1 c R
H(101) H 0.5746 0.3763 0.2569 0.044 Uiso 1.00 1 c R
H(102) H 0.5608 0.3680 0.2999 0.044 Uiso 1.00 1 c R
H(103) H 0.2642 0.0682 0.1436 0.035 Uiso 1.00 1 c R
H(104) H 0.3132 -0.0218 0.1771 0.044 Uiso 1.00 1 c R
H(105) H 0.2332 -0.0158 0.1801 0.044 Uiso 1.00 1 c R
H(106) H 0.3232 -0.0038 0.2383 0.037 Uiso 1.00 1 c R
H(107) H 0.2432 -0.0003 0.2416 0.037 Uiso 1.00 1 c R
H(108) H 0.2191 0.1770 0.1698 0.042 Uiso 1.00 1 c R
H(109) H 0.2918 0.1785 0.1878 0.042 Uiso 1.00 1 c R
H(110) H 0.2273 0.1873 0.2131 0.042 Uiso 1.00 1 c R
H(111) H 0.1506 0.1011 0.2251 0.044 Uiso 1.00 1 c R
H(112) H 0.1646 0.0419 0.2034 0.044 Uiso 1.00 1 c R
H(113) H 0.1429 0.0989 0.1813 0.044 Uiso 1.00 1 c R
H(114) H 0.2989 0.0851 0.2866 0.034 Uiso 1.00 1 c R
H(115) H 0.2267 0.1061 0.2736 0.034 Uiso 1.00 1 c R
H(116) H 0.2898 0.1478 0.2685 0.034 Uiso 1.00 1 c R
H(117) H 0.6710 -0.0131 0.1313 0.027 Uiso 1.00 1 c R
H(118) H 0.6410 0.0208 0.0698 0.034 Uiso 1.00 1 c R
H(119) H 0.5718 0.0259 0.0922 0.034 Uiso 1.00 1 c R
H(120) H 0.5765 0.1241 0.0889 0.035 Uiso 1.00 1 c R
H(121) H 0.6433 0.1189 0.0645 0.035 Uiso 1.00 1 c R
H(122) H 0.7665 0.0359 0.1685 0.036 Uiso 1.00 1 c R
H(123) H 0.7270 0.0929 0.1810 0.036 Uiso 1.00 1 c R
H(124) H 0.7944 0.0987 0.1577 0.036 Uiso 1.00 1 c R
H(125) H 0.7831 0.1040 0.0883 0.040 Uiso 1.00 1 c R
H(126) H 0.7361 0.0544 0.0716 0.040 Uiso 1.00 1 c R
H(127) H 0.7950 0.0375 0.0993 0.040 Uiso 1.00 1 c R
H(128) H 0.6555 0.2141 0.1143 0.037 Uiso 1.00 1 c R
H(129) H 0.7252 0.1890 0.1000 0.037 Uiso 1.00 1 c R
H(130) H 0.7124 0.1969 0.1431 0.037 Uiso 1.00 1 c R
H(131) H 0.4909 0.7159 0.7017 0.038 Uiso 1.00 1 c R
H(132) H 0.4836 0.8364 0.6845 0.047 Uiso 1.00 1 c R
H(133) H 0.4225 0.7953 0.6955 0.047 Uiso 1.00 1 c R
H(134) H 0.4591 0.7868 0.6568 0.047 Uiso 1.00 1 c R
H(135) H 0.5037 0.7506 0.7573 0.064 Uiso 1.00 1 c R
H(136) H 0.5245 0.8138 0.7431 0.064 Uiso 1.00 1 c R
H(137) H 0.5787 0.7630 0.7447 0.064 Uiso 1.00 1 c R
H(138) H 0.6058 0.7164 0.6916 0.031 Uiso 1.00 1 c R
H(139) H 0.5969 0.8362 0.6825 0.034 Uiso 1.00 1 c R
H(140) H 0.6638 0.7981 0.6861 0.034 Uiso 1.00 1 c R
H(141) H 0.6514 0.8252 0.5644 0.036 Uiso 1.00 1 c R
H(142) H 0.6534 0.8036 0.5012 0.045 Uiso 1.00 1 c R
H(143) H 0.6040 0.7175 0.4806 0.041 Uiso 1.00 1 c R
H(144) H 0.5200 0.5373 0.4736 0.075 Uiso 1.00 1 c R
H(145) H 0.4540 0.5767 0.4707 0.075 Uiso 1.00 1 c R
H(146) H 0.4290 0.5563 0.5280 0.041 Uiso 1.00 1 c R
H(147) H 0.4944 0.4960 0.5662 0.042 Uiso 1.00 1 c R
H(148) H 0.6020 0.5207 0.5526 0.071 Uiso 1.00 1 c R
H(149) H 0.5933 0.5036 0.5102 0.071 Uiso 1.00 1 c R
H(150) H 0.5947 0.4541 0.5410 0.071 Uiso 1.00 1 c R
H(151) H 0.4318 0.4365 0.5347 0.062 Uiso 1.00 1 c R
H(152) H 0.5018 0.4156 0.5182 0.062 Uiso 1.00 1 c R
H(153) H 0.4566 0.4605 0.4957 0.062 Uiso 1.00 1 c R
H(154) H 0.7325 0.5795 0.7028 0.033 Uiso 1.00 1 c R
H(155) H 0.7674 0.4879 0.6752 0.042 Uiso 1.00 1 c R
H(156) H 0.6873 0.4822 0.6764 0.042 Uiso 1.00 1 c R
H(157) H 0.6826 0.4870 0.6142 0.040 Uiso 1.00 1 c R
H(158) H 0.7629 0.4884 0.6129 0.040 Uiso 1.00 1 c R
H(159) H 0.7152 0.6787 0.6397 0.040 Uiso 1.00 1 c R
H(160) H 0.7930 0.6813 0.6301 0.040 Uiso 1.00 1 c R
H(161) H 0.7691 0.6795 0.6721 0.040 Uiso 1.00 1 c R
H(162) H 0.8553 0.5895 0.6220 0.047 Uiso 1.00 1 c R
H(163) H 0.8383 0.5384 0.6503 0.047 Uiso 1.00 1 c R
H(164) H 0.8601 0.6009 0.6653 0.047 Uiso 1.00 1 c R
H(165) H 0.7873 0.5896 0.5723 0.038 Uiso 1.00 1 c R
H(166) H 0.7206 0.6274 0.5694 0.038 Uiso 1.00 1 c R
H(167) H 0.7197 0.5602 0.5582 0.038 Uiso 1.00 1 c R
H(168) H 0.2728 0.7338 0.5204 0.048 Uiso 1.00 1 c R
H(169) H 0.2428 0.7590 0.5876 0.064 Uiso 1.00 1 c R
H(170) H 0.2279 0.8104 0.5587 0.064 Uiso 1.00 1 c R
H(171) H 0.3249 0.8123 0.6136 0.049 Uiso 1.00 1 c R
H(172) H 0.3075 0.8649 0.5860 0.049 Uiso 1.00 1 c R
H(173) H 0.3879 0.7351 0.4901 0.069 Uiso 1.00 1 c R
H(174) H 0.4459 0.7729 0.5084 0.069 Uiso 1.00 1 c R
H(175) H 0.4021 0.7995 0.4758 0.069 Uiso 1.00 1 c R
H(176) H 0.3480 0.8859 0.5116 0.073 Uiso 1.00 1 c R
H(177) H 0.2761 0.8598 0.5212 0.073 Uiso 1.00 1 c R
H(178) H 0.3100 0.8457 0.4824 0.073 Uiso 1.00 1 c R
H(179) H 0.4336 0.8825 0.5498 0.048 Uiso 1.00 1 c R
H(180) H 0.4811 0.8314 0.5640 0.048 Uiso 1.00 1 c R
H(181) H 0.4384 0.8684 0.5928 0.048 Uiso 1.00 1 c R
H(182) H 0.3205 0.4842 0.6946 0.028 Uiso 1.00 1 c R
H(183) H 0.4082 0.5248 0.7401 0.034 Uiso 1.00 1 c R
H(184) H 0.3338 0.5207 0.7568 0.034 Uiso 1.00 1 c R
H(185) H 0.4031 0.6230 0.7411 0.035 Uiso 1.00 1 c R
H(186) H 0.3308 0.6189 0.7602 0.035 Uiso 1.00 1 c R
H(187) H 0.2412 0.5312 0.6477 0.035 Uiso 1.00 1 c R
H(188) H 0.2744 0.5930 0.6396 0.035 Uiso 1.00 1 c R
H(189) H 0.2018 0.5895 0.6576 0.035 Uiso 1.00 1 c R
H(190) H 0.2002 0.5262 0.7207 0.036 Uiso 1.00 1 c R
H(191) H 0.1872 0.5947 0.7190 0.036 Uiso 1.00 1 c R
H(192) H 0.2392 0.5687 0.7480 0.036 Uiso 1.00 1 c R
H(193) H 0.2747 0.6908 0.6769 0.035 Uiso 1.00 1 c R
H(194) H 0.3337 0.7122 0.7032 0.035 Uiso 1.00 1 c R
H(195) H 0.2651 0.6898 0.7206 0.035 Uiso 1.00 1 c R

loop_
_atom_site_aniso_label
_atom_site_aniso_U_11
_atom_site_aniso_U_22
_atom_site_aniso_U_33
_atom_site_aniso_U_12
_atom_site_aniso_U_13
_atom_site_aniso_U_23
Eu(1) 0.01906(7) 0.01629(7) 0.01738(7) 0.00043(5) -0.00119(5) -0.00144(6)
Eu(2) 0.01700(7) 0.01703(7) 0.01491(6) -0.00013(5) 0.00003(5) -0.00172(5)
Eu(3) 0.01837(7) 0.01733(7) 0.01814(6) -0.00057(6) -0.00160(5) 0.00258(5)
F(1) 0.0249(8) 0.0350(10) 0.0911(15) 0.0009(7) 0.0031(9) 0.0121(10)
F(2) 0.0360(9) 0.0219(9) 0.0551(12) 0.0066(7) -0.0150(8) -0.0062(8)
F(3) 0.0604(13) 0.0566(13) 0.0380(11) 0.0227(10) -0.0237(10) -0.0027(9)
F(4) 0.0540(11) 0.0509(11) 0.0305(10) 0.0215(9) -0.0039(8) -0.0194(8)
F(5) 0.0747(13) 0.0439(11) 0.0185(9) -0.0105(10) 0.0028(9) 0.0055(8)
F(6) 0.0315(9) 0.0833(15) 0.0246(9) -0.0122(9) -0.0034(7) -0.0189(9)
F(7) 0.0449(10) 0.0265(9) 0.0505(12) 0.0150(8) -0.0015(9) 0.0042(8)
F(8) 0.0613(12) 0.0241(9) 0.0557(12) -0.0058(8) -0.0131(10) -0.0129(8)
F(9) 0.0766(14) 0.0190(9) 0.0753(15) -0.0027(9) 0.0445(12) 0.0040(9)
F(10) 0.0374(10) 0.0343(10) 0.0466(11) 0.0173(8) -0.0080(8) -0.0053(8)
F(11) 0.0701(15) 0.0975(18) 0.0377(12) 0.0488(13) -0.0105(11) 0.0107(12)
F(12) 0.0257(9) 0.0445(12) 0.156(2) 0.0021(9) -0.0301(12) -0.0133(15)
F(13) 0.0421(11) 0.154(2) 0.0230(10) -0.0159(14) 0.0042(9) -0.0281(13)
F(14) 0.0968(18) 0.112(2) 0.0332(12) 0.0444(16) -0.0229(12) -0.0093(13)
F(15) 0.0964(18) 0.0710(16) 0.0473(14) -0.0311(14) 0.0017(12) -0.0338(12)
F(16) 0.0693(13) 0.0249(9) 0.0476(12) -0.0075(9) -0.0095(10) -0.0137(8)
F(17) 0.0623(13) 0.0210(8) 0.0551(12) -0.0050(8) 0.0293(10) 0.0033(8)
F(18) 0.0396(10) 0.0279(9) 0.0483(11) 0.0090(7) 0.0039(8) 0.0101(8)
F(19) 0.0401(11) 0.144(2) 0.0211(9) 0.0270(13) 0.0095(9) 0.0225(12)
F(20) 0.117(2) 0.0801(17) 0.0295(11) -0.0389(16) -0.0222(12) -0.0003(11)
F(21) 0.0727(15) 0.0650(14) 0.0367(11) 0.0294(12) 0.0093(10) 0.0273(10)
F(22) 0.0515(11) 0.0286(10) 0.0969(17) -0.0180(8) -0.0389(12) 0.0129(11)
F(23) 0.0671(13) 0.0638(14) 0.0422(12) -0.0191(11) -0.0234(10) -0.0091(10)
F(24) 0.0240(8) 0.0566(12) 0.0866(16) -0.0044(8) -0.0119(9) -0.0069(13)
F(25) 0.096(3) 0.0217(16) 0.111(3) 0.019(2) 0.080(3) 0.012(2)
F(26) 0.053(2) 0.0199(16) 0.068(2) -0.0044(13) -0.017(2) -0.0073(16)
F(27) 0.080(2) 0.0283(16) 0.049(2) 0.0067(17) -0.021(2) 0.0128(13)
F(28) 0.059(4) 0.029(3) 0.075(4) 0.025(2) -0.026(4) -0.008(3)
F(29) 0.081(5) 0.018(3) 0.064(4) 0.000(3) -0.017(4) -0.017(2)
F(30) 0.090(7) 0.023(3) 0.135(9) 0.019(4) 0.092(7) 0.027(5)
O(1) 0.0730(17) 0.0452(13) 0.0212(11) 0.0098(12) -0.0087(11) -0.0000(9)
O(2) 0.0325(10) 0.0236(10) 0.0294(11) 0.0095(8) -0.0002(8) -0.0014(8)
O(3) 0.0225(9) 0.0179(9) 0.0339(11) -0.0022(7) -0.0055(8) -0.0018(8)
O(4) 0.0221(9) 0.0219(10) 0.0279(11) 0.0008(8) -0.0027(8) -0.0009(8)
O(5) 0.0206(9) 0.0233(9) 0.0163(9) -0.0016(7) -0.0001(8) -0.0014(7)
O(6) 0.0219(9) 0.0240(10) 0.0190(10) -0.0007(7) -0.0023(8) -0.0011(7)
O(7) 0.0218(9) 0.0206(9) 0.0192(10) 0.0001(7) 0.0026(8) -0.0019(7)
O(8) 0.0227(8) 0.0151(9) 0.0226(10) -0.0006(7) 0.0009(7) -0.0018(7)
O(9) 0.0392(11) 0.0271(10) 0.0155(9) 0.0077(9) 0.0010(8) 0.0045(8)
O(10) 0.0327(10) 0.0279(10) 0.0213(10) 0.0091(8) 0.0005(8) 0.0036(8)
O(11) 0.0232(9) 0.0186(9) 0.0296(11) -0.0005(7) -0.0021(8) -0.0014(8)
O(12) 0.0225(9) 0.0235(10) 0.0179(10) 0.0013(8) -0.0026(8) 0.0004(8)
O(13) 0.0239(9) 0.0286(10) 0.0181(9) -0.0027(8) -0.0013(8) -0.0018(8)
O(14) 0.0194(9) 0.0237(10) 0.0174(9) -0.0031(7) -0.0036(7) -0.0013(7)
O(15) 0.0215(9) 0.0191(9) 0.0198(9) -0.0021(7) 0.0022(8) -0.0015(7)
O(16) 0.0201(8) 0.0195(9) 0.0207(9) 0.0000(7) 0.0036(7) -0.0011(8)
O(17) 0.0813(17) 0.0398(13) 0.0187(11) 0.0010(12) -0.0046(11) -0.0021(9)
O(18) 0.0351(11) 0.0252(10) 0.0276(11) -0.0101(8) -0.0024(9) 0.0012(8)
O(19) 0.0207(9) 0.0263(10) 0.0174(9) -0.0001(8) -0.0021(8) 0.0029(7)
O(20) 0.0203(9) 0.0256(10) 0.0222(10) 0.0013(8) -0.0006(8) 0.0009(8)
O(21) 0.0253(9) 0.0197(10) 0.0349(11) 0.0001(8) -0.0061(9) 0.0036(8)
O(22) 0.0234(10) 0.0223(10) 0.0267(10) 0.0002(8) -0.0053(8) 0.0022(8)
O(23) 0.0226(9) 0.0191(9) 0.0220(10) 0.0032(7) 0.0033(8) 0.0023(7)
O(24) 0.0209(8) 0.0196(9) 0.0262(10) -0.0021(7) 0.0007(7) 0.0023(8)
N(1) 0.0290(12) 0.0237(12) 0.0238(12) -0.0006(10) -0.0076(11) 0.0028(10)
N(2) 0.0278(12) 0.0231(12) 0.0196(11) -0.0032(10) -0.0001(10) -0.0041(9)
N(3) 0.0212(11) 0.0184(11) 0.0207(12) 0.0015(9) 0.0013(9) -0.0030(9)
N(4) 0.0204(11) 0.0201(11) 0.0175(11) -0.0025(9) -0.0005(10) -0.0000(8)
N(5) 0.0173(10) 0.0195(11) 0.0192(12) -0.0017(9) 0.0007(9) -0.0020(9)
N(6) 0.0204(11) 0.0229(12) 0.0157(11) 0.0012(9) -0.0015(9) -0.0015(9)
N(7) 0.0280(12) 0.0258(12) 0.0248(12) -0.0015(10) -0.0061(11) -0.0033(10)
N(8) 0.0222(11) 0.0245(12) 0.0196(12) 0.0012(9) 0.0010(9) 0.0031(9)
N(9) 0.0244(11) 0.0218(12) 0.0189(12) -0.0010(9) -0.0013(9) 0.0025(9)
C(1) 0.0278(15) 0.0281(15) 0.0285(15) 0.0006(12) -0.0045(12) 0.0085(12)
C(2) 0.0322(17) 0.0390(19) 0.057(2) -0.0038(14) 0.0057(16) 0.0120(16)
C(3) 0.0372(17) 0.0322(17) 0.054(2) -0.0023(14) -0.0111(16) 0.0114(15)
C(4) 0.0293(15) 0.0328(16) 0.0256(16) -0.0026(12) -0.0077(12) 0.0087(13)
C(5) 0.064(2) 0.0394(19) 0.0365(19) 0.0055(17) -0.0228(17) 0.0012(16)
C(6) 0.0428(16) 0.0294(14) 0.0175(13) -0.0044(14) -0.0056(12) 0.0018(12)
C(7) 0.0402(17) 0.0294(15) 0.0197(15) -0.0001(13) -0.0003(13) -0.0037(12)
C(8) 0.066(2) 0.047(2) 0.0189(16) 0.0061(18) 0.0061(15) -0.0056(14)
C(9) 0.064(2) 0.046(2) 0.0271(18) 0.0155(18) 0.0049(17) -0.0128(16)
C(10) 0.0430(18) 0.0399(19) 0.0258(17) 0.0101(15) 0.0067(14) -0.0113(14)
C(11) 0.0260(15) 0.0256(15) 0.0255(16) 0.0035(12) 0.0025(12) -0.0060(12)
C(12) 0.0198(13) 0.0220(14) 0.0307(16) 0.0010(10) 0.0013(13) -0.0001(13)
C(13) 0.0303(15) 0.0278(15) 0.0264(16) 0.0080(12) -0.0003(12) -0.0003(13)
C(14) 0.0268(14) 0.0184(13) 0.0233(15) 0.0047(11) -0.0049(12) 0.0006(11)
C(15) 0.0307(15) 0.0222(13) 0.0241(14) 0.0035(12) 0.0032(12) -0.0004(11)
C(16) 0.0316(15) 0.0325(16) 0.0383(18) -0.0011(13) 0.0048(14) 0.0054(14)
C(17) 0.0480(19) 0.0335(17) 0.0281(17) 0.0031(15) 0.0015(15) 0.0053(13)
C(18) 0.0294(15) 0.0234(16) 0.0358(18) -0.0020(12) -0.0063(13) 0.0005(13)
C(19) 0.0230(13) 0.0228(14) 0.0206(14) 0.0006(11) -0.0008(11) 0.0049(11)
C(20) 0.0262(14) 0.0206(14) 0.0248(15) -0.0027(11) -0.0022(12) -0.0010(11)
C(21) 0.0301(16) 0.0261(16) 0.046(2) -0.0022(13) -0.0161(14) -0.0029(14)
C(22) 0.0298(16) 0.0305(17) 0.063(2) -0.0043(13) -0.0003(16) -0.0012(16)
C(23) 0.0311(15) 0.0219(15) 0.0433(19) -0.0031(12) 0.0058(14) 0.0035(13)
C(24) 0.0318(15) 0.0209(14) 0.0230(15) 0.0027(12) 0.0005(12) -0.0017(12)
C(25) 0.0260(14) 0.0189(13) 0.0158(13) -0.0006(11) 0.0024(11) 0.0022(11)
C(26) 0.0513(19) 0.0221(15) 0.0330(18) -0.0014(14) -0.0142(15) -0.0062(13)
C(27) 0.092(3) 0.039(2) 0.0259(18) 0.006(2) -0.0151(19) -0.0032(16)
C(28) 0.068(2) 0.0342(19) 0.063(2) 0.0028(18) -0.032(2) -0.0188(18)
C(29) 0.0379(17) 0.0228(15) 0.0399(18) 0.0032(13) 0.0021(14) -0.0075(13)
C(30) 0.0234(13) 0.0278(15) 0.0219(14) 0.0017(11) 0.0006(12) -0.0023(13)
C(31) 0.0246(14) 0.0169(13) 0.0191(14) -0.0004(11) -0.0025(11) -0.0033(11)
C(32) 0.0209(13) 0.0173(13) 0.0188(13) -0.0007(10) 0.0003(11) -0.0024(11)
C(33) 0.0226(13) 0.0226(14) 0.0255(15) -0.0006(11) 0.0017(12) -0.0022(12)
C(34) 0.0252(14) 0.0242(15) 0.0342(17) -0.0026(11) -0.0008(13) -0.0043(13)
C(35) 0.0251(14) 0.0228(14) 0.0352(17) -0.0023(11) 0.0014(13) 0.0047(13)
C(36) 0.0238(14) 0.0217(14) 0.0225(14) 0.0011(11) 0.0054(11) 0.0025(11)
C(37) 0.0237(13) 0.0149(12) 0.0199(14) 0.0042(10) 0.0010(12) -0.0008(11)
C(38) 0.0224(14) 0.0207(14) 0.0267(16) 0.0017(11) 0.0003(12) 0.0014(12)
C(39) 0.0287(15) 0.0257(15) 0.0308(17) 0.0039(12) -0.0015(13) -0.0024(12)
C(40) 0.0231(14) 0.0331(16) 0.0329(17) 0.0039(12) 0.0048(12) 0.0024(13)
C(41) 0.0304(16) 0.0449(19) 0.0244(16) 0.0055(14) 0.0043(12) -0.0002(14)
C(42) 0.0341(16) 0.0192(14) 0.0323(17) 0.0000(12) 0.0053(14) -0.0006(13)
C(43) 0.0202(13) 0.0192(14) 0.0285(16) -0.0012(10) -0.0066(12) -0.0000(12)
C(44) 0.0178(12) 0.0173(13) 0.0243(15) 0.0035(10) -0.0008(11) -0.0017(11)
C(45) 0.0213(13) 0.0178(13) 0.0263(15) 0.0012(10) 0.0017(12) -0.0003(12)
C(46) 0.0311(15) 0.0273(15) 0.0223(15) -0.0012(12) 0.0036(12) -0.0042(12)
C(47) 0.0398(17) 0.0286(16) 0.0236(16) 0.0043(14) -0.0006(14) 0.0015(13)
C(48) 0.0250(13) 0.0167(13) 0.0305(15) 0.0001(10) 0.0040(12) 0.0001(12)
C(49) 0.0185(13) 0.0221(14) 0.0203(14) -0.0030(11) -0.0014(11) -0.0003(11)
C(50) 0.0259(14) 0.0213(14) 0.0333(16) -0.0029(11) 0.0072(13) -0.0006(13)
C(51) 0.0230(14) 0.0282(16) 0.048(2) -0.0013(12) -0.0007(14) -0.0032(14)
C(52) 0.0354(16) 0.0278(16) 0.0412(19) 0.0038(13) 0.0175(14) 0.0004(14)
C(53) 0.0347(16) 0.0213(14) 0.0411(19) -0.0024(12) 0.0140(15) 0.0041(14)
C(54) 0.0316(15) 0.0252(14) 0.0217(14) 0.0027(12) 0.0014(12) 0.0012(11)
C(55) 0.0396(18) 0.0239(15) 0.0348(17) -0.0066(13) -0.0044(14) 0.0034(13)
C(56) 0.0429(18) 0.0315(16) 0.0348(18) 0.0089(14) 0.0031(15) 0.0053(14)
C(57) 0.0232(13) 0.0243(14) 0.0222(14) 0.0003(11) -0.0044(11) 0.0024(11)
C(58) 0.0388(17) 0.0296(15) 0.0208(14) 0.0068(13) -0.0011(12) 0.0049(12)
C(59) 0.0202(12) 0.0261(14) 0.0193(13) -0.0037(11) -0.0013(11) -0.0015(11)
C(60) 0.0223(13) 0.0249(14) 0.0152(14) -0.0018(11) 0.0022(11) -0.0023(11)
C(61) 0.0314(15) 0.0311(16) 0.0185(14) 0.0023(12) 0.0033(12) -0.0061(12)
C(62) 0.0375(17) 0.0270(16) 0.0250(16) 0.0092(13) 0.0070(13) -0.0068(13)
C(63) 0.0290(15) 0.0231(15) 0.0257(16) 0.0061(12) 0.0031(12) -0.0005(12)
C(64) 0.0215(14) 0.0238(15) 0.0178(14) -0.0014(11) 0.0007(11) -0.0040(11)
C(65) 0.0181(13) 0.0222(14) 0.0252(15) 0.0016(11) -0.0026(11) 0.0033(11)
C(66) 0.0322(15) 0.0326(16) 0.0212(15) 0.0081(13) -0.0017(12) 0.0038(12)
C(67) 0.0277(14) 0.0247(14) 0.0158(14) 0.0026(11) -0.0026(11) -0.0002(11)
C(68) 0.0358(16) 0.0364(16) 0.0290(15) 0.0099(14) 0.0123(14) 0.0082(13)
C(69) 0.0322(17) 0.047(2) 0.062(2) 0.0002(15) 0.0115(17) 0.0182(18)
C(70) 0.081(3) 0.076(2) 0.0279(19) 0.024(2) 0.0223(19) 0.0162(18)
C(71) 0.0285(16) 0.0318(17) 0.045(2) 0.0032(13) -0.0084(15) -0.0063(15)
C(72) 0.0196(13) 0.0239(15) 0.0288(15) 0.0026(11) -0.0042(11) -0.0012(12)
C(73) 0.0257(14) 0.0208(14) 0.0299(16) -0.0022(11) -0.0056(12) -0.0017(12)
C(74) 0.0301(16) 0.0273(16) 0.0402(19) -0.0041(13) -0.0142(14) -0.0046(14)
C(75) 0.0288(16) 0.0423(19) 0.054(2) -0.0114(14) 0.0006(15) -0.0119(17)
C(76) 0.0423(18) 0.0297(17) 0.0411(19) -0.0168(14) -0.0023(15) -0.0008(14)
C(77) 0.0320(16) 0.0206(14) 0.0272(16) -0.0010(12) -0.0031(13) -0.0011(13)
C(78) 0.0187(13) 0.0229(14) 0.0199(14) -0.0024(11) 0.0026(11) 0.0014(11)
C(79) 0.0344(16) 0.0247(16) 0.0304(17) -0.0061(13) -0.0094(13) -0.0048(13)
C(80) 0.049(2) 0.0400(19) 0.0252(17) -0.0085(15) -0.0032(14) -0.0051(14)
C(81) 0.056(2) 0.0359(18) 0.041(2) -0.0056(16) -0.0151(16) -0.0125(15)
C(82) 0.0434(17) 0.0201(14) 0.047(2) 0.0048(13) -0.0089(15) -0.0076(14)
C(83) 0.0316(16) 0.049(2) 0.0257(16) 0.0022(14) -0.0072(14) -0.0102(15)
C(84) 0.0278(15) 0.0212(14) 0.0217(15) 0.0016(11) -0.0056(12) -0.0049(11)
C(85) 0.0241(14) 0.0262(15) 0.0209(14) -0.0043(11) -0.0034(11) -0.0066(12)
C(86) 0.0242(14) 0.0398(18) 0.0241(16) -0.0067(13) -0.0068(12) -0.0047(13)
C(87) 0.0299(15) 0.0282(17) 0.052(2) -0.0089(13) -0.0042(15) -0.0116(15)
C(88) 0.0283(15) 0.0204(15) 0.0434(19) -0.0045(12) -0.0027(14) 0.0032(13)
C(89) 0.0187(13) 0.0236(15) 0.0270(15) -0.0041(11) -0.0007(11) 0.0021(12)
C(90) 0.0224(14) 0.0148(13) 0.0243(15) 0.0001(10) 0.0009(11) 0.0002(11)
C(91) 0.0221(14) 0.0298(16) 0.0276(16) -0.0012(12) -0.0080(12) 0.0020(13)
C(92) 0.0349(17) 0.0316(17) 0.0376(18) 0.0021(13) -0.0111(14) 0.0023(14)
C(93) 0.0217(15) 0.0424(19) 0.045(2) -0.0026(13) -0.0043(14) 0.0025(15)
C(94) 0.0252(15) 0.0323(17) 0.0268(16) -0.0000(12) 0.0011(12) 0.0033(13)
C(95) 0.0332(16) 0.0211(15) 0.0280(16) -0.0069(12) 0.0063(13) -0.0042(12)
C(96) 0.0188(13) 0.0212(14) 0.0211(15) -0.0018(11) -0.0009(11) -0.0028(11)
C(97) 0.0228(13) 0.0197(13) 0.0173(13) -0.0007(11) -0.0007(11) -0.0012(11)
C(98) 0.0262(14) 0.0174(13) 0.0243(15) 0.0008(11) 0.0046(12) -0.0016(11)
C(99) 0.0338(16) 0.0289(16) 0.0222(16) 0.0012(13) 0.0009(13) -0.0051(12)
C(100) 0.0347(16) 0.0304(17) 0.0226(16) 0.0041(13) 0.0051(13) 0.0024(13)
C(101) 0.0267(14) 0.0195(14) 0.0233(15) 0.0015(11) 0.0096(11) 0.0003(11)
C(102) 0.0184(13) 0.0189(13) 0.0199(14) -0.0017(11) -0.0002(11) -0.0020(11)
C(103) 0.0252(14) 0.0225(14) 0.0261(15) 0.0005(11) 0.0076(12) 0.0006(12)
C(104) 0.0230(14) 0.0291(16) 0.0374(18) 0.0004(12) 0.0012(13) -0.0010(14)
C(105) 0.0338(16) 0.0250(15) 0.0409(19) 0.0005(13) 0.0181(14) -0.0026(14)
C(106) 0.0320(16) 0.0207(15) 0.0409(19) -0.0028(12) 0.0159(14) 0.0038(13)
C(107) 0.0423(18) 0.0247(14) 0.0273(16) -0.0019(13) 0.0052(14) 0.0001(12)
C(108) 0.0353(16) 0.0398(18) 0.0416(19) 0.0036(15) 0.0015(15) -0.0075(15)
C(109) 0.081(2) 0.053(2) 0.0268(18) 0.007(2) 0.0024(18) -0.0002(16)
C(110) 0.0346(16) 0.0213(14) 0.0210(15) -0.0032(12) -0.0060(12) 0.0001(12)
C(111) 0.0355(16) 0.0269(16) 0.0231(15) -0.0060(13) -0.0058(13) -0.0012(12)
C(112) 0.0185(13) 0.0211(14) 0.0291(16) -0.0028(11) -0.0026(12) 0.0021(12)
C(113) 0.0208(14) 0.0266(15) 0.0236(15) 0.0010(11) -0.0003(12) 0.0046(12)
C(114) 0.0302(15) 0.0271(15) 0.0329(17) -0.0055(12) 0.0029(14) 0.0046(14)
C(115) 0.0397(18) 0.042(2) 0.0305(18) -0.0037(15) 0.0108(14) 0.0146(15)
C(116) 0.0394(17) 0.0439(19) 0.0204(15) 0.0032(15) 0.0051(13) 0.0034(14)
C(117) 0.0344(16) 0.0262(15) 0.0215(15) 0.0065(13) 0.0008(13) 0.0035(12)
C(118) 0.0373(15) 0.0267(15) 0.0208(13) 0.0064(14) -0.0046(12) -0.0019(12)
C(119) 0.120(3) 0.0351(18) 0.0337(19) -0.009(2) -0.029(2) 0.0010(15)
C(120) 0.0356(17) 0.0311(16) 0.0348(17) -0.0002(13) -0.0129(14) -0.0141(13)
C(121) 0.0492(19) 0.0301(15) 0.0263(15) -0.0057(15) 0.0035(14) -0.0052(12)
C(122) 0.051(2) 0.041(2) 0.084(3) 0.0123(18) -0.020(2) -0.020(2)
C(123) 0.055(2) 0.0322(18) 0.066(2) -0.0060(16) -0.0036(19) -0.0143(17)
C(124) 0.0283(15) 0.0349(17) 0.0250(16) 0.0016(13) -0.0046(13) 0.0047(13)
C(125) 0.0289(15) 0.0187(14) 0.0197(15) -0.0013(11) -0.0042(12) 0.0048(11)
C(126) 0.0212(13) 0.0234(14) 0.0198(14) 0.0031(11) -0.0008(11) 0.0028(11)
C(127) 0.0256(14) 0.0310(16) 0.0249(15) 0.0062(12) -0.0029(12) 0.0061(13)
C(128) 0.0294(15) 0.0272(16) 0.049(2) 0.0058(12) 0.0030(14) 0.0124(14)
C(129) 0.0299(15) 0.0261(16) 0.044(2) 0.0076(12) 0.0055(14) 0.0012(14)
C(130) 0.0218(13) 0.0243(15) 0.0283(15) 0.0055(11) 0.0020(12) 0.0007(12)
C(131) 0.0230(13) 0.0176(13) 0.0251(15) -0.0007(11) 0.0011(12) 0.0034(11)
C(132) 0.0192(14) 0.0295(16) 0.0357(18) 0.0010(11) -0.0025(13) 0.0098(13)
C(133) 0.0345(16) 0.0279(16) 0.0372(18) -0.0068(13) -0.0086(14) 0.0039(13)
C(134) 0.0224(15) 0.047(2) 0.048(2) 0.0046(14) -0.0041(14) 0.0113(16)
C(135) 0.0265(15) 0.0392(18) 0.0298(17) 0.0047(13) 0.0041(13) 0.0024(14)
C(136) 0.0373(17) 0.0283(17) 0.050(2) -0.0054(13) -0.0126(16) 0.0049(15)
C(137) 0.0206(13) 0.0274(15) 0.0245(14) -0.0027(11) -0.0055(11) 0.0009(12)
C(138) 0.0245(14) 0.0242(15) 0.0303(16) 0.0029(11) -0.0071(12) 0.0013(12)
C(139) 0.0388(18) 0.0284(17) 0.054(2) 0.0059(14) -0.0176(16) 0.0040(15)
C(140) 0.0297(17) 0.045(2) 0.086(3) 0.0118(15) 0.0030(18) 0.009(2)
C(141) 0.0423(18) 0.0347(18) 0.046(2) 0.0155(15) 0.0066(16) -0.0026(15)
C(142) 0.0316(15) 0.0205(14) 0.0277(16) 0.0031(12) -0.0011(12) 0.0038(12)
C(143) 0.0244(14) 0.0237(15) 0.0190(14) -0.0017(11) 0.0040(12) 0.0013(12)
C(144) 0.052(2) 0.0266(16) 0.0329(18) 0.0049(14) -0.0099(15) 0.0069(14)
C(145) 0.093(3) 0.053(2) 0.0260(19) 0.012(2) 0.0034(19) 0.0074(17)
C(146) 0.080(2) 0.046(2) 0.057(2) 0.012(2) -0.030(2) 0.0219(19)
C(147) 0.0494(18) 0.0172(15) 0.054(2) -0.0039(14) -0.0122(16) 0.0081(14)
C(148) 0.0319(16) 0.0204(15) 0.0386(19) 0.0017(13) 0.0042(15) 0.0037(13)
C(149) 0.0229(14) 0.0182(13) 0.0244(15) -0.0001(11) -0.0008(12) 0.0026(11)
C(150) 0.0205(13) 0.0184(13) 0.0249(15) 0.0016(10) 0.0014(11) -0.0003(11)
C(151) 0.0228(13) 0.0181(13) 0.0287(16) 0.0016(11) 0.0039(12) 0.0008(12)
C(152) 0.0301(16) 0.0309(17) 0.0251(16) 0.0032(13) 0.0030(12) 0.0055(13)
C(153) 0.0283(16) 0.0343(17) 0.0258(16) -0.0008(13) -0.0007(13) -0.0018(13)
C(154) 0.0246(14) 0.0211(14) 0.0279(15) 0.0002(11) 0.0050(12) -0.0012(12)
C(155) 0.0193(13) 0.0197(14) 0.0235(15) 0.0007(11) -0.0044(11) 0.0004(12)
C(156) 0.0186(13) 0.0222(14) 0.0313(16) -0.0007(11) 0.0035(12) 0.0001(12)
C(157) 0.0212(14) 0.0310(16) 0.0363(17) 0.0004(12) 0.0008(13) -0.0013(14)
C(158) 0.0243(14) 0.0268(15) 0.0384(18) 0.0017(12) 0.0075(13) -0.0041(13)
C(159) 0.0246(14) 0.0211(14) 0.0407(18) 0.0015(11) 0.0068(13) -0.0028(13)

loop_
_atom_type_symbol
_atom_type_description
_atom_type_scat_dispersion_real
_atom_type_scat_dispersion_imag
_atom_type_scat_source
C C 0.003 0.002
;
International Tables for Crystallography
(1992, Vol. C, Tables 4.2.6.8 and 6.1.1.4)
;
H H 0.000 0.000
;
International Tables for Crystallography
(1992, Vol. C, Table 6.1.1.4)
;
N N 0.006 0.003
;
International Tables for Crystallography
(1992, Vol. C, Tables 4.2.6.8 and 6.1.1.4)
;
O O 0.011 0.006
;
International Tables for Crystallography
(1992, Vol. C, Tables 4.2.6.8 and 6.1.1.4)
;
F F 0.017 0.010
;
International Tables for Crystallography
(1992, Vol. C, Tables 4.2.6.8 and 6.1.1.4)
;
Eu Eu -0.158 3.668
;
International Tables for Crystallography
(1992, Vol. C, Tables 4.2.6.8 and 6.1.1.4)
;

loop_
_geom_angle_atom_site_label_1
_geom_angle_atom_site_label_2
_geom_angle_atom_site_label_3
_geom_angle
_geom_angle_publ_flag
O(3) Eu(1) O(4) 71.70(6) yes
O(3) Eu(1) O(5) 131.20(5) yes
O(3) Eu(1) O(6) 133.93(6) yes
O(3) Eu(1) O(7) 70.53(6) yes
O(3) Eu(1) O(8) 71.32(5) yes
O(3) Eu(1) N(1) 67.91(6) yes
O(3) Eu(1) N(2) 109.88(6) yes
O(3) Eu(1) N(3) 140.06(6) yes
O(4) Eu(1) O(5) 129.64(5) yes
O(4) Eu(1) O(6) 129.26(6) yes
O(4) Eu(1) O(7) 141.08(6) yes
O(4) Eu(1) O(8) 80.26(5) yes
O(4) Eu(1) N(1) 90.28(6) yes
O(4) Eu(1) N(2) 63.31(6) yes
O(4) Eu(1) N(3) 70.06(6) yes
O(5) Eu(1) O(6) 71.82(6) yes
O(5) Eu(1) O(7) 72.74(5) yes
O(5) Eu(1) O(8) 71.16(5) yes
O(5) Eu(1) N(1) 137.67(6) yes
O(5) Eu(1) N(2) 118.91(6) yes
O(5) Eu(1) N(3) 70.03(6) yes
O(6) Eu(1) O(7) 85.10(6) yes
O(6) Eu(1) O(8) 142.61(5) yes
O(6) Eu(1) N(1) 71.28(6) yes
O(6) Eu(1) N(2) 66.35(6) yes
O(6) Eu(1) N(3) 81.11(6) yes
O(7) Eu(1) O(8) 79.18(5) yes
O(7) Eu(1) N(1) 84.14(6) yes
O(7) Eu(1) N(2) 140.64(6) yes
O(7) Eu(1) N(3) 142.68(6) yes
O(8) Eu(1) N(1) 139.07(6) yes
O(8) Eu(1) N(2) 139.61(5) yes
O(8) Eu(1) N(3) 91.18(6) yes
N(1) Eu(1) N(2) 61.89(6) yes
N(1) Eu(1) N(3) 122.91(6) yes
N(2) Eu(1) N(3) 61.38(6) yes
O(11) Eu(2) O(12) 71.91(6) yes
O(11) Eu(2) O(13) 130.58(6) yes
O(11) Eu(2) O(14) 133.01(6) yes
O(11) Eu(2) O(15) 70.23(6) yes
O(11) Eu(2) O(16) 73.10(5) yes
O(11) Eu(2) N(4) 69.90(6) yes
O(11) Eu(2) N(5) 113.74(6) yes
O(11) Eu(2) N(6) 141.62(6) yes
O(12) Eu(2) O(13) 131.19(6) yes
O(12) Eu(2) O(14) 128.64(6) yes
O(12) Eu(2) O(15) 140.94(6) yes
O(12) Eu(2) O(16) 81.32(6) yes
O(12) Eu(2) N(4) 87.89(6) yes
O(12) Eu(2) N(5) 64.05(6) yes
O(12) Eu(2) N(6) 72.46(6) yes
O(13) Eu(2) O(14) 72.17(6) yes
O(13) Eu(2) O(15) 71.36(6) yes
O(13) Eu(2) O(16) 70.01(5) yes
O(13) Eu(2) N(4) 137.64(6) yes
O(13) Eu(2) N(5) 115.67(6) yes
O(13) Eu(2) N(6) 67.96(6) yes
O(14) Eu(2) O(15) 85.56(6) yes
O(14) Eu(2) O(16) 141.97(6) yes
O(14) Eu(2) N(4) 69.61(6) yes
O(14) Eu(2) N(5) 64.63(6) yes
O(14) Eu(2) N(6) 81.64(6) yes
O(15) Eu(2) O(16) 78.92(6) yes
O(15) Eu(2) N(4) 88.03(6) yes
O(15) Eu(2) N(5) 142.84(6) yes
O(15) Eu(2) N(6) 139.32(6) yes
O(16) Eu(2) N(4) 143.00(6) yes
O(16) Eu(2) N(5) 138.24(6) yes
O(16) Eu(2) N(6) 87.90(6) yes
N(4) Eu(2) N(5) 61.85(6) yes
N(4) Eu(2) N(6) 122.36(6) yes
N(5) Eu(2) N(6) 60.79(6) yes
O(19) Eu(3) O(20) 73.42(6) yes
O(19) Eu(3) O(21) 132.46(6) yes
O(19) Eu(3) O(22) 125.17(6) yes
O(19) Eu(3) O(23) 72.07(6) yes
O(19) Eu(3) O(24) 69.54(5) yes
O(19) Eu(3) N(7) 139.34(6) yes
O(19) Eu(3) N(8) 119.63(6) yes
O(19) Eu(3) N(9) 68.58(6) yes
O(20) Eu(3) O(21) 132.85(6) yes
O(20) Eu(3) O(22) 130.84(6) yes
O(20) Eu(3) O(23) 83.32(6) yes
O(20) Eu(3) O(24) 142.21(6) yes
O(20) Eu(3) N(7) 71.00(6) yes
O(20) Eu(3) N(8) 66.85(6) yes
O(20) Eu(3) N(9) 80.10(6) yes
O(21) Eu(3) O(22) 72.08(6) yes
O(21) Eu(3) O(23) 73.43(6) yes
O(21) Eu(3) O(24) 72.37(5) yes
O(21) Eu(3) N(7) 66.59(6) yes
O(21) Eu(3) N(8) 107.82(6) yes
O(21) Eu(3) N(9) 141.12(6) yes
O(22) Eu(3) O(23) 143.07(6) yes
O(22) Eu(3) O(24) 78.84(6) yes
O(22) Eu(3) N(7) 93.35(6) yes
O(22) Eu(3) N(8) 64.81(6) yes
O(22) Eu(3) N(9) 69.77(6) yes
O(23) Eu(3) O(24) 78.55(6) yes
O(23) Eu(3) N(7) 84.78(6) yes
O(23) Eu(3) N(8) 140.34(6) yes
O(23) Eu(3) N(9) 140.19(6) yes
O(24) Eu(3) N(7) 138.59(6) yes
O(24) Eu(3) N(8) 140.68(6) yes
O(24) Eu(3) N(9) 93.08(6) yes
N(7) Eu(3) N(8) 61.67(7) yes
N(7) Eu(3) N(9) 122.50(7) yes
N(8) Eu(3) N(9) 61.45(6) yes
F(28) F(25) F(29) 140.8(7) yes
F(28) F(25) C(148) 68.3(4) yes
F(29) F(25) C(148) 73.2(5) yes
F(29) F(26) F(30) 106.8(6) yes
F(29) F(26) C(148) 57.9(3) yes
F(30) F(26) C(148) 59.6(5) yes
F(28) F(27) F(30) 105.8(6) yes
F(28) F(27) C(148) 57.3(3) yes
F(30) F(27) C(148) 57.8(5) yes
F(25) F(28) F(27) 108.9(5) yes
F(25) F(28) C(148) 59.2(4) yes
F(27) F(28) C(148) 57.5(3) yes
F(25) F(29) F(26) 107.6(6) yes
F(25) F(29) C(148) 59.2(4) yes
F(26) F(29) C(148) 55.3(3) yes
F(26) F(30) F(27) 142.3(10) yes
F(26) F(30) C(148) 72.5(6) yes
F(27) F(30) C(148) 69.8(5) yes
C(5) O(1) C(6) 104.3(2) yes
C(12) O(2) C(13) 105.4(2) yes
Eu(1) O(3) C(19) 134.59(16) yes
Eu(1) O(4) C(25) 133.78(16) yes
Eu(1) O(5) C(31) 135.55(16) yes
Eu(1) O(6) C(37) 131.83(17) yes
Eu(1) O(7) C(43) 129.75(17) yes
Eu(1) O(8) C(49) 127.18(16) yes
C(58) O(9) C(59) 104.55(19) yes
C(65) O(10) C(66) 105.4(2) yes
Eu(2) O(11) C(72) 134.09(16) yes
Eu(2) O(12) C(78) 131.10(17) yes
Eu(2) O(13) C(84) 134.18(17) yes
Eu(2) O(14) C(90) 133.82(17) yes
Eu(2) O(15) C(96) 130.20(16) yes
Eu(2) O(16) C(102) 127.64(17) yes
C(118) O(17) C(119) 104.6(2) yes
C(111) O(18) C(112) 105.1(2) yes
Eu(3) O(19) C(125) 133.51(17) yes
Eu(3) O(20) C(131) 132.04(17) yes
Eu(3) O(21) C(137) 134.72(17) yes
Eu(3) O(22) C(143) 133.10(17) yes
Eu(3) O(23) C(149) 130.77(15) yes
Eu(3) O(24) C(155) 128.03(17) yes
Eu(1) N(1) C(4) 131.95(16) yes
Eu(1) N(1) C(6) 121.25(17) yes
C(4) N(1) C(6) 106.7(2) yes
Eu(1) N(2) C(7) 120.04(17) yes
Eu(1) N(2) C(11) 121.34(17) yes
C(7) N(2) C(11) 118.3(2) yes
Eu(1) N(3) C(12) 119.42(17) yes
Eu(1) N(3) C(14) 133.05(15) yes
C(12) N(3) C(14) 107.5(2) yes
Eu(2) N(4) C(57) 134.77(15) yes
Eu(2) N(4) C(59) 119.10(17) yes
C(57) N(4) C(59) 106.1(2) yes
Eu(2) N(5) C(60) 120.16(16) yes
Eu(2) N(5) C(64) 121.37(16) yes
C(60) N(5) C(64) 118.4(2) yes
Eu(2) N(6) C(65) 120.20(18) yes
Eu(2) N(6) C(67) 132.71(16) yes
C(65) N(6) C(67) 107.1(2) yes
Eu(3) N(7) C(118) 120.60(18) yes
Eu(3) N(7) C(120) 131.84(17) yes
C(118) N(7) C(120) 107.2(2) yes
Eu(3) N(8) C(113) 120.85(17) yes
Eu(3) N(8) C(117) 120.54(18) yes
C(113) N(8) C(117) 118.2(2) yes
Eu(3) N(9) C(110) 133.33(16) yes
Eu(3) N(9) C(112) 119.81(18) yes
C(110) N(9) C(112) 106.8(2) yes
C(2) C(1) C(3) 110.8(2) yes
C(2) C(1) C(4) 112.2(2) yes
C(3) C(1) C(4) 110.7(2) yes
N(1) C(4) C(1) 110.1(2) yes
N(1) C(4) C(5) 102.5(2) yes
C(1) C(4) C(5) 115.5(2) yes
O(1) C(5) C(4) 104.6(2) yes
O(1) C(6) N(1) 119.7(2) yes
O(1) C(6) C(7) 117.6(2) yes
N(1) C(6) C(7) 122.7(2) yes
N(2) C(7) C(6) 113.2(2) yes
N(2) C(7) C(8) 122.4(2) yes
C(6) C(7) C(8) 124.4(2) yes
C(7) C(8) C(9) 118.8(2) yes
C(8) C(9) C(10) 119.7(3) yes
C(9) C(10) C(11) 117.7(2) yes
N(2) C(11) C(10) 123.1(2) yes
N(2) C(11) C(12) 113.8(2) yes
C(10) C(11) C(12) 123.2(2) yes
O(2) C(12) N(3) 118.9(2) yes
O(2) C(12) C(11) 117.6(2) yes
N(3) C(12) C(11) 123.5(2) yes
O(2) C(13) C(14) 104.9(2) yes
N(3) C(14) C(13) 103.0(2) yes
N(3) C(14) C(15) 113.0(2) yes
C(13) C(14) C(15) 115.6(2) yes
C(14) C(15) C(16) 112.8(2) yes
C(14) C(15) C(17) 109.4(2) yes
C(16) C(15) C(17) 112.2(2) yes
F(1) C(18) F(2) 106.0(2) yes
F(1) C(18) F(3) 105.7(2) yes
F(1) C(18) C(19) 112.1(2) yes
F(2) C(18) F(3) 107.3(2) yes
F(2) C(18) C(19) 113.3(2) yes
F(3) C(18) C(19) 111.9(2) yes
O(3) C(19) C(18) 114.7(2) yes
O(3) C(19) C(20) 126.7(2) yes
C(18) C(19) C(20) 118.5(2) yes
C(19) C(20) C(21) 131.2(2) yes
C(19) C(20) C(25) 123.6(2) yes
C(21) C(20) C(25) 105.2(2) yes
C(20) C(21) C(22) 106.4(2) yes
C(20) C(21) C(26) 100.4(2) yes
C(22) C(21) C(26) 102.5(2) yes
C(21) C(22) C(23) 102.1(2) yes
C(22) C(23) C(24) 104.3(2) yes
C(23) C(24) C(25) 103.2(2) yes
C(23) C(24) C(26) 101.4(2) yes
C(23) C(24) C(29) 114.9(2) yes
C(25) C(24) C(26) 100.8(2) yes
C(25) C(24) C(29) 114.6(2) yes
C(26) C(24) C(29) 119.5(2) yes
O(4) C(25) C(20) 129.1(2) yes
O(4) C(25) C(24) 123.9(2) yes
C(20) C(25) C(24) 107.0(2) yes
C(21) C(26) C(24) 93.5(2) yes
C(21) C(26) C(27) 114.0(2) yes
C(21) C(26) C(28) 114.2(2) yes
C(24) C(26) C(27) 113.8(2) yes
C(24) C(26) C(28) 114.0(2) yes
C(27) C(26) C(28) 107.1(2) yes
F(4) C(30) F(5) 106.3(2) yes
F(4) C(30) F(6) 106.8(2) yes
F(4) C(30) C(31) 110.5(2) yes
F(5) C(30) F(6) 106.6(2) yes
F(5) C(30) C(31) 111.3(2) yes
F(6) C(30) C(31) 114.8(2) yes
O(5) C(31) C(30) 111.6(2) yes
O(5) C(31) C(32) 127.0(2) yes
C(30) C(31) C(32) 121.5(2) yes
C(31) C(32) C(33) 134.0(2) yes
C(31) C(32) C(37) 120.3(2) yes
C(33) C(32) C(37) 105.1(2) yes
C(32) C(33) C(34) 106.4(2) yes
C(32) C(33) C(38) 101.4(2) yes
C(34) C(33) C(38) 102.6(2) yes
C(33) C(34) C(35) 102.1(2) yes
C(34) C(35) C(36) 104.2(2) yes
C(35) C(36) C(37) 103.4(2) yes
C(35) C(36) C(38) 101.8(2) yes
C(35) C(36) C(41) 114.4(2) yes
C(37) C(36) C(38) 100.2(2) yes
C(37) C(36) C(41) 115.9(2) yes
C(38) C(36) C(41) 118.8(2) yes
O(6) C(37) C(32) 129.9(2) yes
O(6) C(37) C(36) 123.8(2) yes
C(32) C(37) C(36) 106.2(2) yes
C(33) C(38) C(36) 93.5(2) yes
C(33) C(38) C(39) 113.9(2) yes
C(33) C(38) C(40) 114.4(2) yes
C(36) C(38) C(39) 113.0(2) yes
C(36) C(38) C(40) 114.0(2) yes
C(39) C(38) C(40) 107.8(2) yes
F(7) C(42) F(8) 105.1(2) yes
F(7) C(42) F(9) 105.5(2) yes
F(7) C(42) C(43) 112.8(2) yes
F(8) C(42) F(9) 107.4(2) yes
F(8) C(42) C(43) 112.2(2) yes
F(9) C(42) C(43) 113.3(2) yes
O(7) C(43) C(42) 113.7(2) yes
O(7) C(43) C(44) 128.2(2) yes
C(42) C(43) C(44) 118.1(2) yes
C(43) C(44) C(45) 129.9(2) yes
C(43) C(44) C(49) 125.2(2) yes
C(45) C(44) C(49) 104.9(2) yes
C(44) C(45) C(46) 106.6(2) yes
C(44) C(45) C(50) 101.2(2) yes
C(46) C(45) C(50) 102.1(2) yes
C(45) C(46) C(47) 102.7(2) yes
C(46) C(47) C(48) 103.8(2) yes
C(47) C(48) C(49) 102.7(2) yes
C(47) C(48) C(50) 101.8(2) yes
C(47) C(48) C(53) 115.3(2) yes
C(49) C(48) C(50) 100.7(2) yes
C(49) C(48) C(53) 115.0(2) yes
C(50) C(48) C(53) 118.9(2) yes
O(8) C(49) C(44) 130.0(2) yes
O(8) C(49) C(48) 122.8(2) yes
C(44) C(49) C(48) 107.0(2) yes
C(45) C(50) C(48) 93.25(19) yes
C(45) C(50) C(51) 112.9(2) yes
C(45) C(50) C(52) 114.6(2) yes
C(48) C(50) C(51) 113.3(2) yes
C(48) C(50) C(52) 114.0(2) yes
C(51) C(50) C(52) 108.3(2) yes
C(55) C(54) C(56) 111.3(2) yes
C(55) C(54) C(57) 112.6(2) yes
C(56) C(54) C(57) 109.7(2) yes
N(4) C(57) C(54) 113.2(2) yes
N(4) C(57) C(58) 103.3(2) yes
C(54) C(57) C(58) 114.7(2) yes
O(9) C(58) C(57) 104.24(19) yes
O(9) C(59) N(4) 119.4(2) yes
O(9) C(59) C(60) 115.9(2) yes
N(4) C(59) C(60) 124.6(2) yes
N(5) C(60) C(59) 114.0(2) yes
N(5) C(60) C(61) 122.6(2) yes
C(59) C(60) C(61) 123.4(2) yes
C(60) C(61) C(62) 118.5(2) yes
C(61) C(62) C(63) 119.2(2) yes
C(62) C(63) C(64) 118.3(2) yes
N(5) C(64) C(63) 122.9(2) yes
N(5) C(64) C(65) 113.4(2) yes
C(63) C(64) C(65) 123.6(2) yes
O(10) C(65) N(6) 119.5(2) yes
O(10) C(65) C(64) 116.8(2) yes
N(6) C(65) C(64) 123.6(2) yes
O(10) C(66) C(67) 104.5(2) yes
N(6) C(67) C(66) 103.5(2) yes
N(6) C(67) C(68) 112.5(2) yes
C(66) C(67) C(68) 114.9(2) yes
C(67) C(68) C(69) 112.4(2) yes
C(67) C(68) C(70) 109.2(2) yes
C(69) C(68) C(70) 113.8(2) yes
F(10) C(71) F(11) 107.7(2) yes
F(10) C(71) F(12) 105.7(2) yes
F(10) C(71) C(72) 112.6(2) yes
F(11) C(71) F(12) 106.5(2) yes
F(11) C(71) C(72) 111.0(2) yes
F(12) C(71) C(72) 112.9(2) yes
O(11) C(72) C(71) 114.0(2) yes
O(11) C(72) C(73) 126.6(2) yes
C(71) C(72) C(73) 119.4(2) yes
C(72) C(73) C(74) 131.5(2) yes
C(72) C(73) C(78) 123.0(2) yes
C(74) C(73) C(78) 105.5(2) yes
C(73) C(74) C(75) 106.1(2) yes
C(73) C(74) C(79) 100.5(2) yes
C(75) C(74) C(79) 102.0(2) yes
C(74) C(75) C(76) 102.5(2) yes
C(75) C(76) C(77) 104.0(2) yes
C(76) C(77) C(78) 103.9(2) yes
C(76) C(77) C(79) 101.6(2) yes
C(76) C(77) C(82) 115.1(2) yes
C(78) C(77) C(79) 100.2(2) yes
C(78) C(77) C(82) 114.5(2) yes
C(79) C(77) C(82) 119.3(2) yes
O(12) C(78) C(73) 128.8(2) yes
O(12) C(78) C(77) 124.5(2) yes
C(73) C(78) C(77) 106.6(2) yes
C(74) C(79) C(77) 94.0(2) yes
C(74) C(79) C(80) 113.2(2) yes
C(74) C(79) C(81) 113.9(2) yes
C(77) C(79) C(80) 113.8(2) yes
C(77) C(79) C(81) 114.0(2) yes
C(80) C(79) C(81) 107.7(2) yes
F(13) C(83) F(14) 106.9(2) yes
F(13) C(83) F(15) 106.8(2) yes
F(13) C(83) C(84) 113.6(2) yes
F(14) C(83) F(15) 103.3(2) yes
F(14) C(83) C(84) 112.4(2) yes
F(15) C(83) C(84) 113.1(2) yes
O(13) C(84) C(83) 114.3(2) yes
O(13) C(84) C(85) 127.1(2) yes
C(83) C(84) C(85) 118.6(2) yes
C(84) C(85) C(86) 133.1(2) yes
C(84) C(85) C(90) 121.9(2) yes
C(86) C(85) C(90) 105.1(2) yes
C(85) C(86) C(87) 106.3(2) yes
C(85) C(86) C(91) 100.7(2) yes
C(87) C(86) C(91) 102.4(2) yes
C(86) C(87) C(88) 102.8(2) yes
C(87) C(88) C(89) 103.5(2) yes
C(88) C(89) C(90) 103.2(2) yes
C(88) C(89) C(91) 102.1(2) yes
C(88) C(89) C(94) 115.8(2) yes
C(90) C(89) C(91) 99.9(2) yes
C(90) C(89) C(94) 114.7(2) yes
C(91) C(89) C(94) 118.7(2) yes
O(14) C(90) C(85) 130.2(2) yes
O(14) C(90) C(89) 122.5(2) yes
C(85) C(90) C(89) 107.2(2) yes
C(86) C(91) C(89) 93.7(2) yes
C(86) C(91) C(92) 114.5(2) yes
C(86) C(91) C(93) 114.0(2) yes
C(89) C(91) C(92) 112.0(2) yes
C(89) C(91) C(93) 114.1(2) yes
C(92) C(91) C(93) 108.2(2) yes
F(16) C(95) F(17) 107.7(2) yes
F(16) C(95) F(18) 104.7(2) yes
F(16) C(95) C(96) 112.5(2) yes
F(17) C(95) F(18) 105.5(2) yes
F(17) C(95) C(96) 113.0(2) yes
F(18) C(95) C(96) 112.7(2) yes
O(15) C(96) C(95) 114.1(2) yes
O(15) C(96) C(97) 128.2(2) yes
C(95) C(96) C(97) 117.7(2) yes
C(96) C(97) C(98) 130.1(2) yes
C(96) C(97) C(102) 124.5(2) yes
C(98) C(97) C(102) 105.3(2) yes
C(97) C(98) C(99) 106.3(2) yes
C(97) C(98) C(103) 101.1(2) yes
C(99) C(98) C(103) 102.0(2) yes
C(98) C(99) C(100) 102.3(2) yes
C(99) C(100) C(101) 104.1(2) yes
C(100) C(101) C(102) 103.2(2) yes
C(100) C(101) C(103) 102.2(2) yes
C(100) C(101) C(106) 114.8(2) yes
C(102) C(101) C(103) 100.9(2) yes
C(102) C(101) C(106) 114.6(2) yes
C(103) C(101) C(106) 118.9(2) yes
O(16) C(102) C(97) 130.2(2) yes
O(16) C(102) C(101) 123.3(2) yes
C(97) C(102) C(101) 106.5(2) yes
C(98) C(103) C(101) 93.02(19) yes
C(98) C(103) C(104) 111.9(2) yes
C(98) C(103) C(105) 114.9(2) yes
C(101) C(103) C(104) 113.5(2) yes
C(101) C(103) C(105) 113.9(2) yes
C(104) C(103) C(105) 109.0(2) yes
C(108) C(107) C(109) 111.9(2) yes
C(108) C(107) C(110) 113.7(2) yes
C(109) C(107) C(110) 108.7(2) yes
N(9) C(110) C(107) 112.6(2) yes
N(9) C(110) C(111) 103.5(2) yes
C(107) C(110) C(111) 115.4(2) yes
O(18) C(111) C(110) 104.6(2) yes
O(18) C(112) N(9) 119.9(2) yes
O(18) C(112) C(113) 116.9(2) yes
N(9) C(112) C(113) 123.1(2) yes
N(8) C(113) C(112) 113.8(2) yes
N(8) C(113) C(114) 122.6(2) yes
C(112) C(113) C(114) 123.6(2) yes
C(113) C(114) C(115) 118.6(2) yes
C(114) C(115) C(116) 119.0(3) yes
C(115) C(116) C(117) 118.9(2) yes
N(8) C(117) C(116) 122.7(2) yes
N(8) C(117) C(118) 113.5(2) yes
C(116) C(117) C(118) 123.8(2) yes
O(17) C(118) N(7) 119.3(2) yes
O(17) C(118) C(117) 117.6(2) yes
N(7) C(118) C(117) 123.0(2) yes
O(17) C(119) C(120) 105.7(2) yes
N(7) C(120) C(119) 102.9(2) yes
N(7) C(120) C(121) 111.7(2) yes
C(119) C(120) C(121) 115.7(2) yes
C(120) C(121) C(122) 112.2(2) yes
C(120) C(121) C(123) 110.1(2) yes
C(122) C(121) C(123) 111.0(2) yes
F(19) C(124) F(20) 107.3(2) yes
F(19) C(124) F(21) 106.8(2) yes
F(19) C(124) C(125) 113.3(2) yes
F(20) C(124) F(21) 105.0(2) yes
F(20) C(124) C(125) 111.0(2) yes
F(21) C(124) C(125) 113.0(2) yes
O(19) C(125) C(124) 113.5(2) yes
O(19) C(125) C(126) 127.5(2) yes
C(124) C(125) C(126) 118.9(2) yes
C(125) C(126) C(127) 132.0(2) yes
C(125) C(126) C(131) 122.6(2) yes
C(127) C(126) C(131) 105.2(2) yes
C(126) C(127) C(128) 106.1(2) yes
C(126) C(127) C(132) 100.9(2) yes
C(128) C(127) C(132) 101.8(2) yes
C(127) C(128) C(129) 102.7(2) yes
C(128) C(129) C(130) 104.0(2) yes
C(129) C(130) C(131) 102.9(2) yes
C(129) C(130) C(132) 102.4(2) yes
C(129) C(130) C(135) 115.6(2) yes
C(131) C(130) C(132) 100.2(2) yes
C(131) C(130) C(135) 114.6(2) yes
C(132) C(130) C(135) 118.7(2) yes
O(20) C(131) C(126) 129.6(2) yes
O(20) C(131) C(130) 123.6(2) yes
C(126) C(131) C(130) 106.8(2) yes
C(127) C(132) C(130) 93.6(2) yes
C(127) C(132) C(133) 114.0(2) yes
C(127) C(132) C(134) 114.2(2) yes
C(130) C(132) C(133) 112.9(2) yes
C(130) C(132) C(134) 113.0(2) yes
C(133) C(132) C(134) 108.6(2) yes
F(22) C(136) F(23) 106.5(2) yes
F(22) C(136) F(24) 106.7(2) yes
F(22) C(136) C(137) 113.0(2) yes
F(23) C(136) F(24) 105.4(2) yes
F(23) C(136) C(137) 111.8(2) yes
F(24) C(136) C(137) 112.9(2) yes
O(21) C(137) C(136) 115.0(2) yes
O(21) C(137) C(138) 127.0(2) yes
C(136) C(137) C(138) 118.0(2) yes
C(137) C(138) C(139) 131.4(2) yes
C(137) C(138) C(143) 123.2(2) yes
C(139) C(138) C(143) 105.4(2) yes
C(138) C(139) C(140) 105.7(2) yes
C(138) C(139) C(144) 100.6(2) yes
C(140) C(139) C(144) 102.8(2) yes
C(139) C(140) C(141) 102.7(2) yes
C(140) C(141) C(142) 103.8(2) yes
C(141) C(142) C(143) 103.3(2) yes
C(141) C(142) C(144) 102.1(2) yes
C(141) C(142) C(147) 115.5(2) yes
C(143) C(142) C(144) 100.3(2) yes
C(143) C(142) C(147) 115.0(2) yes
C(144) C(142) C(147) 118.4(2) yes
O(22) C(143) C(138) 128.8(2) yes
O(22) C(143) C(142) 124.4(2) yes
C(138) C(143) C(142) 106.7(2) yes
C(139) C(144) C(142) 93.2(2) yes
C(139) C(144) C(145) 113.9(2) yes
C(139) C(144) C(146) 113.5(2) yes
C(142) C(144) C(145) 114.4(2) yes
C(142) C(144) C(146) 113.5(2) yes
C(145) C(144) C(146) 108.0(2) yes
F(25) C(148) F(26) 107.8(3) yes
F(25) C(148) F(27) 109.7(3) yes
F(25) C(148) F(28) 52.5(4) yes
F(25) C(148) F(29) 47.6(4) yes
F(25) C(148) F(30) 120.1(4) yes
F(25) C(148) C(149) 115.7(2) yes
F(26) C(148) F(27) 100.2(3) yes
F(26) C(148) F(28) 140.8(3) yes
F(26) C(148) F(29) 66.8(4) yes
F(26) C(148) F(30) 47.9(5) yes
F(26) C(148) C(149) 111.1(2) yes
F(27) C(148) F(28) 65.1(4) yes
F(27) C(148) F(29) 139.4(3) yes
F(27) C(148) F(30) 52.4(5) yes
F(27) C(148) C(149) 111.1(2) yes
F(28) C(148) F(29) 99.9(5) yes
F(28) C(148) F(30) 107.9(5) yes
F(28) C(148) C(149) 108.1(3) yes
F(29) C(148) F(30) 104.8(6) yes
F(29) C(148) C(149) 109.5(3) yes
F(30) C(148) C(149) 124.1(4) yes
O(23) C(149) C(148) 113.1(2) yes
O(23) C(149) C(150) 127.8(2) yes
C(148) C(149) C(150) 119.1(2) yes
C(149) C(150) C(151) 130.9(2) yes
C(149) C(150) C(155) 124.3(2) yes
C(151) C(150) C(155) 104.8(2) yes
C(150) C(151) C(152) 107.0(2) yes
C(150) C(151) C(156) 100.6(2) yes
C(152) C(151) C(156) 102.4(2) yes
C(151) C(152) C(153) 102.4(2) yes
C(152) C(153) C(154) 104.1(2) yes
C(153) C(154) C(155) 103.2(2) yes
C(153) C(154) C(156) 101.9(2) yes
C(153) C(154) C(159) 114.9(2) yes
C(155) C(154) C(156) 100.3(2) yes
C(155) C(154) C(159) 114.3(2) yes
C(156) C(154) C(159) 119.8(2) yes
O(24) C(155) C(150) 130.2(2) yes
O(24) C(155) C(154) 122.9(2) yes
C(150) C(155) C(154) 106.9(2) yes
C(151) C(156) C(154) 93.45(19) yes
C(151) C(156) C(157) 112.9(2) yes
C(151) C(156) C(158) 114.3(2) yes
C(154) C(156) C(157) 113.4(2) yes
C(154) C(156) C(158) 114.3(2) yes
C(157) C(156) C(158) 108.1(2) yes
C(2) C(1) H(1) 107.6 no
C(3) C(1) H(1) 107.6 no
C(4) C(1) H(1) 107.6 no
C(1) C(2) H(2) 109.5 no
C(1) C(2) H(3) 109.5 no
C(1) C(2) H(4) 109.5 no
H(2) C(2) H(3) 109.5 no
H(2) C(2) H(4) 109.5 no
H(3) C(2) H(4) 109.5 no
C(1) C(3) H(5) 109.5 no
C(1) C(3) H(6) 109.5 no
C(1) C(3) H(7) 109.5 no
H(5) C(3) H(6) 109.5 no
H(5) C(3) H(7) 109.5 no
H(6) C(3) H(7) 109.5 no
N(1) C(4) H(8) 109.5 no
C(1) C(4) H(8) 109.5 no
C(5) C(4) H(8) 109.5 no
O(1) C(5) H(9) 110.8 no
O(1) C(5) H(10) 110.8 no
C(4) C(5) H(9) 110.8 no
C(4) C(5) H(10) 110.8 no
H(9) C(5) H(10) 108.9 no
C(7) C(8) H(11) 120.6 no
C(9) C(8) H(11) 120.6 no
C(8) C(9) H(12) 120.2 no
C(10) C(9) H(12) 120.1 no
C(9) C(10) H(13) 121.2 no
C(11) C(10) H(13) 121.2 no
O(2) C(13) H(14) 110.8 no
O(2) C(13) H(15) 110.8 no
C(14) C(13) H(14) 110.8 no
C(14) C(13) H(15) 110.8 no
H(14) C(13) H(15) 108.9 no
N(3) C(14) H(16) 108.3 no
C(13) C(14) H(16) 108.3 no
C(15) C(14) H(16) 108.3 no
C(14) C(15) H(17) 107.4 no
C(16) C(15) H(17) 107.4 no
C(17) C(15) H(17) 107.4 no
C(15) C(16) H(18) 109.5 no
C(15) C(16) H(19) 109.5 no
C(15) C(16) H(20) 109.5 no
H(18) C(16) H(19) 109.5 no
H(18) C(16) H(20) 109.5 no
H(19) C(16) H(20) 109.5 no
C(15) C(17) H(21) 109.5 no
C(15) C(17) H(22) 109.5 no
C(15) C(17) H(23) 109.5 no
H(21) C(17) H(22) 109.5 no
H(21) C(17) H(23) 109.5 no
H(22) C(17) H(23) 109.5 no
C(20) C(21) H(24) 115.2 no
C(22) C(21) H(24) 115.2 no
C(26) C(21) H(24) 115.2 no
C(21) C(22) H(25) 111.3 no
C(21) C(22) H(26) 111.3 no
C(23) C(22) H(25) 111.3 no
C(23) C(22) H(26) 111.3 no
H(25) C(22) H(26) 109.2 no
C(22) C(23) H(27) 110.9 no
C(22) C(23) H(28) 110.9 no
C(24) C(23) H(27) 110.9 no
C(24) C(23) H(28) 110.9 no
H(27) C(23) H(28) 108.9 no
C(26) C(27) H(29) 109.5 no
C(26) C(27) H(30) 109.5 no
C(26) C(27) H(31) 109.5 no
H(29) C(27) H(30) 109.5 no
H(29) C(27) H(31) 109.5 no
H(30) C(27) H(31) 109.5 no
C(26) C(28) H(32) 109.5 no
C(26) C(28) H(33) 109.5 no
C(26) C(28) H(34) 109.5 no
H(32) C(28) H(33) 109.5 no
H(32) C(28) H(34) 109.5 no
H(33) C(28) H(34) 109.5 no
C(24) C(29) H(35) 109.5 no
C(24) C(29) H(36) 109.5 no
C(24) C(29) H(37) 109.5 no
H(35) C(29) H(36) 109.5 no
H(35) C(29) H(37) 109.5 no
H(36) C(29) H(37) 109.5 no
C(32) C(33) H(38) 114.9 no
C(34) C(33) H(38) 114.9 no
C(38) C(33) H(38) 114.9 no
C(33) C(34) H(39) 111.4 no
C(33) C(34) H(40) 111.4 no
C(35) C(34) H(39) 111.4 no
C(35) C(34) H(40) 111.3 no
H(39) C(34) H(40) 109.2 no
C(34) C(35) H(41) 110.9 no
C(34) C(35) H(42) 110.9 no
C(36) C(35) H(41) 110.9 no
C(36) C(35) H(42) 110.9 no
H(41) C(35) H(42) 108.9 no
C(38) C(39) H(43) 109.5 no
C(38) C(39) H(44) 109.5 no
C(38) C(39) H(45) 109.5 no
H(43) C(39) H(44) 109.5 no
H(43) C(39) H(45) 109.4 no
H(44) C(39) H(45) 109.5 no
C(38) C(40) H(46) 109.5 no
C(38) C(40) H(47) 109.5 no
C(38) C(40) H(48) 109.5 no
H(46) C(40) H(47) 109.5 no
H(46) C(40) H(48) 109.5 no
H(47) C(40) H(48) 109.5 no
C(36) C(41) H(49) 109.5 no
C(36) C(41) H(50) 109.5 no
C(36) C(41) H(51) 109.5 no
H(49) C(41) H(50) 109.5 no
H(49) C(41) H(51) 109.5 no
H(50) C(41) H(51) 109.5 no
C(44) C(45) H(52) 115.1 no
C(46) C(45) H(52) 115.1 no
C(50) C(45) H(52) 115.1 no
C(45) C(46) H(53) 111.2 no
C(45) C(46) H(54) 111.2 no
C(47) C(46) H(53) 111.2 no
C(47) C(46) H(54) 111.2 no
H(53) C(46) H(54) 109.1 no
C(46) C(47) H(55) 111.0 no
C(46) C(47) H(56) 111.0 no
C(48) C(47) H(55) 111.0 no
C(48) C(47) H(56) 111.0 no
H(55) C(47) H(56) 109.0 no
C(50) C(51) H(57) 109.5 no
C(50) C(51) H(58) 109.5 no
C(50) C(51) H(59) 109.5 no
H(57) C(51) H(58) 109.5 no
H(57) C(51) H(59) 109.5 no
H(58) C(51) H(59) 109.5 no
C(50) C(52) H(60) 109.5 no
C(50) C(52) H(61) 109.5 no
C(50) C(52) H(62) 109.5 no
H(60) C(52) H(61) 109.5 no
H(60) C(52) H(62) 109.5 no
H(61) C(52) H(62) 109.5 no
C(48) C(53) H(63) 109.5 no
C(48) C(53) H(64) 109.5 no
C(48) C(53) H(65) 109.5 no
H(63) C(53) H(64) 109.5 no
H(63) C(53) H(65) 109.5 no
H(64) C(53) H(65) 109.5 no
C(55) C(54) H(66) 107.7 no
C(56) C(54) H(66) 107.7 no
C(57) C(54) H(66) 107.7 no
C(54) C(55) H(67) 109.5 no
C(54) C(55) H(68) 109.4 no
C(54) C(55) H(69) 109.5 no
H(67) C(55) H(68) 109.5 no
H(67) C(55) H(69) 109.5 no
H(68) C(55) H(69) 109.5 no
C(54) C(56) H(70) 109.5 no
C(54) C(56) H(71) 109.5 no
C(54) C(56) H(72) 109.5 no
H(70) C(56) H(71) 109.5 no
H(70) C(56) H(72) 109.5 no
H(71) C(56) H(72) 109.5 no
N(4) C(57) H(73) 108.4 no
C(54) C(57) H(73) 108.4 no
C(58) C(57) H(73) 108.4 no
O(9) C(58) H(74) 110.9 no
O(9) C(58) H(75) 110.9 no
C(57) C(58) H(74) 110.9 no
C(57) C(58) H(75) 110.9 no
H(74) C(58) H(75) 108.9 no
C(60) C(61) H(76) 120.8 no
C(62) C(61) H(76) 120.8 no
C(61) C(62) H(77) 120.4 no
C(63) C(62) H(77) 120.4 no
C(62) C(63) H(78) 120.8 no
C(64) C(63) H(78) 120.8 no
O(10) C(66) H(79) 110.8 no
O(10) C(66) H(80) 110.8 no
C(67) C(66) H(79) 110.9 no
C(67) C(66) H(80) 110.9 no
H(79) C(66) H(80) 108.9 no
N(6) C(67) H(81) 108.5 no
C(66) C(67) H(81) 108.5 no
C(68) C(67) H(81) 108.5 no
C(67) C(68) H(82) 107.0 no
C(69) C(68) H(82) 107.0 no
C(70) C(68) H(82) 107.0 no
C(68) C(69) H(83) 109.5 no
C(68) C(69) H(84) 109.5 no
C(68) C(69) H(85) 109.5 no
H(83) C(69) H(84) 109.5 no
H(83) C(69) H(85) 109.5 no
H(84) C(69) H(85) 109.5 no
C(68) C(70) H(86) 109.5 no
C(68) C(70) H(87) 109.5 no
C(68) C(70) H(88) 109.5 no
H(86) C(70) H(87) 109.5 no
H(86) C(70) H(88) 109.5 no
H(87) C(70) H(88) 109.5 no
C(73) C(74) H(89) 115.4 no
C(75) C(74) H(89) 115.4 no
C(79) C(74) H(89) 115.5 no
C(74) C(75) H(90) 111.3 no
C(74) C(75) H(91) 111.3 no
C(76) C(75) H(90) 111.3 no
C(76) C(75) H(91) 111.3 no
H(90) C(75) H(91) 109.2 no
C(75) C(76) H(92) 111.0 no
C(75) C(76) H(93) 110.9 no
C(77) C(76) H(92) 111.0 no
C(77) C(76) H(93) 110.9 no
H(92) C(76) H(93) 109.0 no
C(79) C(80) H(94) 109.5 no
C(79) C(80) H(95) 109.5 no
C(79) C(80) H(96) 109.5 no
H(94) C(80) H(95) 109.5 no
H(94) C(80) H(96) 109.5 no
H(95) C(80) H(96) 109.5 no
C(79) C(81) H(97) 109.5 no
C(79) C(81) H(98) 109.5 no
C(79) C(81) H(99) 109.5 no
H(97) C(81) H(98) 109.5 no
H(97) C(81) H(99) 109.5 no
H(98) C(81) H(99) 109.4 no
C(77) C(82) H(100) 109.5 no
C(77) C(82) H(101) 109.5 no
C(77) C(82) H(102) 109.5 no
H(100) C(82) H(101) 109.5 no
H(100) C(82) H(102) 109.5 no
H(101) C(82) H(102) 109.5 no
C(85) C(86) H(103) 115.3 no
C(87) C(86) H(103) 115.2 no
C(91) C(86) H(103) 115.3 no
C(86) C(87) H(104) 111.2 no
C(86) C(87) H(105) 111.2 no
C(88) C(87) H(104) 111.2 no
C(88) C(87) H(105) 111.2 no
H(104) C(87) H(105) 109.1 no
C(87) C(88) H(106) 111.1 no
C(87) C(88) H(107) 111.0 no
C(89) C(88) H(106) 111.1 no
C(89) C(88) H(107) 111.1 no
H(106) C(88) H(107) 109.0 no
C(91) C(92) H(108) 109.5 no
C(91) C(92) H(109) 109.5 no
C(91) C(92) H(110) 109.5 no
H(108) C(92) H(109) 109.5 no
H(108) C(92) H(110) 109.5 no
H(109) C(92) H(110) 109.5 no
C(91) C(93) H(111) 109.5 no
C(91) C(93) H(112) 109.5 no
C(91) C(93) H(113) 109.5 no
H(111) C(93) H(112) 109.5 no
H(111) C(93) H(113) 109.5 no
H(112) C(93) H(113) 109.5 no
C(89) C(94) H(114) 109.5 no
C(89) C(94) H(115) 109.5 no
C(89) C(94) H(116) 109.5 no
H(114) C(94) H(115) 109.5 no
H(114) C(94) H(116) 109.5 no
H(115) C(94) H(116) 109.5 no
C(97) C(98) H(117) 115.2 no
C(99) C(98) H(117) 115.2 no
C(103) C(98) H(117) 115.2 no
C(98) C(99) H(118) 111.3 no
C(98) C(99) H(119) 111.3 no
C(100) C(99) H(118) 111.3 no
C(100) C(99) H(119) 111.3 no
H(118) C(99) H(119) 109.2 no
C(99) C(100) H(120) 110.9 no
C(99) C(100) H(121) 110.9 no
C(101) C(100) H(120) 110.9 no
C(101) C(100) H(121) 110.9 no
H(120) C(100) H(121) 109.0 no
C(103) C(104) H(122) 109.5 no
C(103) C(104) H(123) 109.5 no
C(103) C(104) H(124) 109.5 no
H(122) C(104) H(123) 109.5 no
H(122) C(104) H(124) 109.5 no
H(123) C(104) H(124) 109.5 no
C(103) C(105) H(125) 109.5 no
C(103) C(105) H(126) 109.5 no
C(103) C(105) H(127) 109.5 no
H(125) C(105) H(126) 109.5 no
H(125) C(105) H(127) 109.5 no
H(126) C(105) H(127) 109.5 no
C(101) C(106) H(128) 109.5 no
C(101) C(106) H(129) 109.5 no
C(101) C(106) H(130) 109.5 no
H(128) C(106) H(129) 109.5 no
H(128) C(106) H(130) 109.5 no
H(129) C(106) H(130) 109.5 no
C(108) C(107) H(131) 107.4 no
C(109) C(107) H(131) 107.4 no
C(110) C(107) H(131) 107.4 no
C(107) C(108) H(132) 109.5 no
C(107) C(108) H(133) 109.5 no
C(107) C(108) H(134) 109.5 no
H(132) C(108) H(133) 109.5 no
H(132) C(108) H(134) 109.5 no
H(133) C(108) H(134) 109.5 no
C(107) C(109) H(135) 109.5 no
C(107) C(109) H(136) 109.5 no
C(107) C(109) H(137) 109.5 no
H(135) C(109) H(136) 109.5 no
H(135) C(109) H(137) 109.5 no
H(136) C(109) H(137) 109.5 no
N(9) C(110) H(138) 108.3 no
C(107) C(110) H(138) 108.3 no
C(111) C(110) H(138) 108.3 no
O(18) C(111) H(139) 110.8 no
O(18) C(111) H(140) 110.8 no
C(110) C(111) H(139) 110.8 no
C(110) C(111) H(140) 110.8 no
H(139) C(111) H(140) 108.9 no
C(113) C(114) H(141) 120.7 no
C(115) C(114) H(141) 120.7 no
C(114) C(115) H(142) 120.5 no
C(116) C(115) H(142) 120.5 no
C(115) C(116) H(143) 120.5 no
C(117) C(116) H(143) 120.6 no
O(17) C(119) H(144) 110.6 no
O(17) C(119) H(145) 110.6 no
C(120) C(119) H(144) 110.6 no
C(120) C(119) H(145) 110.6 no
H(144) C(119) H(145) 108.7 no
N(7) C(120) H(146) 108.8 no
C(119) C(120) H(146) 108.8 no
C(121) C(120) H(146) 108.8 no
C(120) C(121) H(147) 107.8 no
C(122) C(121) H(147) 107.8 no
C(123) C(121) H(147) 107.8 no
C(121) C(122) H(148) 109.5 no
C(121) C(122) H(149) 109.5 no
C(121) C(122) H(150) 109.5 no
H(148) C(122) H(149) 109.5 no
H(148) C(122) H(150) 109.5 no
H(149) C(122) H(150) 109.5 no
C(121) C(123) H(151) 109.5 no
C(121) C(123) H(152) 109.5 no
C(121) C(123) H(153) 109.5 no
H(151) C(123) H(152) 109.5 no
H(151) C(123) H(153) 109.5 no
H(152) C(123) H(153) 109.5 no
C(126) C(127) H(154) 115.4 no
C(128) C(127) H(154) 115.4 no
C(132) C(127) H(154) 115.4 no
C(127) C(128) H(155) 111.2 no
C(127) C(128) H(156) 111.2 no
C(129) C(128) H(155) 111.2 no
C(129) C(128) H(156) 111.3 no
H(155) C(128) H(156) 109.1 no
C(128) C(129) H(157) 111.0 no
C(128) C(129) H(158) 111.0 no
C(130) C(129) H(157) 111.0 no
C(130) C(129) H(158) 110.9 no
H(157) C(129) H(158) 109.0 no
C(132) C(133) H(159) 109.5 no
C(132) C(133) H(160) 109.5 no
C(132) C(133) H(161) 109.5 no
H(159) C(133) H(160) 109.5 no
H(159) C(133) H(161) 109.5 no
H(160) C(133) H(161) 109.5 no
C(132) C(134) H(162) 109.5 no
C(132) C(134) H(163) 109.5 no
C(132) C(134) H(164) 109.5 no
H(162) C(134) H(163) 109.5 no
H(162) C(134) H(164) 109.5 no
H(163) C(134) H(164) 109.5 no
C(130) C(135) H(165) 109.5 no
C(130) C(135) H(166) 109.5 no
C(130) C(135) H(167) 109.5 no
H(165) C(135) H(166) 109.5 no
H(165) C(135) H(167) 109.5 no
H(166) C(135) H(167) 109.5 no
C(138) C(139) H(168) 115.3 no
C(140) C(139) H(168) 115.3 no
C(144) C(139) H(168) 115.3 no
C(139) C(140) H(169) 111.2 no
C(139) C(140) H(170) 111.2 no
C(141) C(140) H(169) 111.2 no
C(141) C(140) H(170) 111.2 no
H(169) C(140) H(170) 109.1 no
C(140) C(141) H(171) 111.0 no
C(140) C(141) H(172) 111.0 no
C(142) C(141) H(171) 111.0 no
C(142) C(141) H(172) 111.0 no
H(171) C(141) H(172) 109.0 no
C(144) C(145) H(173) 109.5 no
C(144) C(145) H(174) 109.5 no
C(144) C(145) H(175) 109.5 no
H(173) C(145) H(174) 109.5 no
H(173) C(145) H(175) 109.5 no
H(174) C(145) H(175) 109.5 no
C(144) C(146) H(176) 109.5 no
C(144) C(146) H(177) 109.5 no
C(144) C(146) H(178) 109.5 no
H(176) C(146) H(177) 109.5 no
H(176) C(146) H(178) 109.5 no
H(177) C(146) H(178) 109.5 no
C(142) C(147) H(179) 109.5 no
C(142) C(147) H(180) 109.5 no
C(142) C(147) H(181) 109.5 no
H(179) C(147) H(180) 109.5 no
H(179) C(147) H(181) 109.5 no
H(180) C(147) H(181) 109.5 no
C(150) C(151) H(182) 115.1 no
C(152) C(151) H(182) 115.0 no
C(156) C(151) H(182) 115.1 no
C(151) C(152) H(183) 111.3 no
C(151) C(152) H(184) 111.3 no
C(153) C(152) H(183) 111.3 no
C(153) C(152) H(184) 111.3 no
H(183) C(152) H(184) 109.2 no
C(152) C(153) H(185) 110.9 no
C(152) C(153) H(186) 111.0 no
C(154) C(153) H(185) 110.9 no
C(154) C(153) H(186) 110.9 no
H(185) C(153) H(186) 108.9 no
C(156) C(157) H(187) 109.5 no
C(156) C(157) H(188) 109.5 no
C(156) C(157) H(189) 109.5 no
H(187) C(157) H(188) 109.5 no
H(187) C(157) H(189) 109.5 no
H(188) C(157) H(189) 109.5 no
C(156) C(158) H(190) 109.5 no
C(156) C(158) H(191) 109.5 no
C(156) C(158) H(192) 109.5 no
H(190) C(158) H(191) 109.5 no
H(190) C(158) H(192) 109.5 no
H(191) C(158) H(192) 109.5 no
C(154) C(159) H(193) 109.5 no
C(154) C(159) H(194) 109.5 no
C(154) C(159) H(195) 109.5 no
H(193) C(159) H(194) 109.5 no
H(193) C(159) H(195) 109.5 no
H(194) C(159) H(195) 109.5 no

loop_
_geom_bond_atom_site_label_1
_geom_bond_atom_site_label_2
_geom_bond_distance
_geom_bond_publ_flag
Eu(1) O(3) 2.4862(18) yes
Eu(1) O(4) 2.4372(18) yes
Eu(1) O(5) 2.4122(18) yes
Eu(1) O(6) 2.4301(18) yes
Eu(1) O(7) 2.3381(18) yes
Eu(1) O(8) 2.3747(17) yes
Eu(1) N(1) 2.568(2) yes
Eu(1) N(2) 2.675(2) yes
Eu(1) N(3) 2.640(2) yes
Eu(2) O(11) 2.4554(18) yes
Eu(2) O(12) 2.4331(18) yes
Eu(2) O(13) 2.4649(18) yes
Eu(2) O(14) 2.3897(18) yes
Eu(2) O(15) 2.3419(16) yes
Eu(2) O(16) 2.3666(17) yes
Eu(2) N(4) 2.641(2) yes
Eu(2) N(5) 2.704(2) yes
Eu(2) N(6) 2.644(2) yes
Eu(3) O(19) 2.4373(18) yes
Eu(3) O(20) 2.3996(18) yes
Eu(3) O(21) 2.4586(18) yes
Eu(3) O(22) 2.4382(18) yes
Eu(3) O(23) 2.3378(16) yes
Eu(3) O(24) 2.3669(17) yes
Eu(3) N(7) 2.596(2) yes
Eu(3) N(8) 2.680(2) yes
Eu(3) N(9) 2.635(2) yes
F(1) C(18) 1.357(3) yes
F(2) C(18) 1.323(3) yes
F(3) C(18) 1.333(3) yes
F(4) C(30) 1.332(3) yes
F(5) C(30) 1.325(3) yes
F(6) C(30) 1.330(3) yes
F(7) C(42) 1.345(3) yes
F(8) C(42) 1.345(3) yes
F(9) C(42) 1.315(3) yes
F(10) C(71) 1.310(3) yes
F(11) C(71) 1.332(4) yes
F(12) C(71) 1.340(3) yes
F(13) C(83) 1.310(3) yes
F(14) C(83) 1.332(4) yes
F(15) C(83) 1.331(4) yes
F(16) C(95) 1.339(3) yes
F(17) C(95) 1.324(3) yes
F(18) C(95) 1.345(3) yes
F(19) C(124) 1.306(3) yes
F(20) C(124) 1.336(3) yes
F(21) C(124) 1.324(3) yes
F(22) C(136) 1.315(3) yes
F(23) C(136) 1.350(4) yes
F(24) C(136) 1.343(3) yes
F(25) F(28) 1.162(9) yes
F(25) F(29) 1.082(9) yes
F(25) C(148) 1.258(5) yes
F(26) F(29) 1.521(8) yes
F(26) F(30) 1.058(12) yes
F(26) C(148) 1.360(4) yes
F(27) F(28) 1.467(8) yes
F(27) F(30) 1.151(11) yes
F(27) C(148) 1.365(4) yes
F(28) C(148) 1.361(7) yes
F(29) C(148) 1.402(8) yes
F(30) C(148) 1.230(10) yes
O(1) C(5) 1.471(4) yes
O(1) C(6) 1.333(3) yes
O(2) C(12) 1.350(3) yes
O(2) C(13) 1.459(3) yes
O(3) C(19) 1.269(3) yes
O(4) C(25) 1.251(3) yes
O(5) C(31) 1.277(3) yes
O(6) C(37) 1.245(3) yes
O(7) C(43) 1.277(3) yes
O(8) C(49) 1.249(3) yes
O(9) C(58) 1.468(3) yes
O(9) C(59) 1.347(3) yes
O(10) C(65) 1.350(3) yes
O(10) C(66) 1.459(3) yes
O(11) C(72) 1.268(3) yes
O(12) C(78) 1.256(3) yes
O(13) C(84) 1.273(3) yes
O(14) C(90) 1.251(3) yes
O(15) C(96) 1.273(3) yes
O(16) C(102) 1.248(3) yes
O(17) C(118) 1.338(3) yes
O(17) C(119) 1.467(4) yes
O(18) C(111) 1.462(3) yes
O(18) C(112) 1.346(3) yes
O(19) C(125) 1.270(3) yes
O(20) C(131) 1.254(3) yes
O(21) C(137) 1.260(3) yes
O(22) C(143) 1.255(3) yes
O(23) C(149) 1.270(3) yes
O(24) C(155) 1.246(3) yes
N(1) C(4) 1.486(3) yes
N(1) C(6) 1.274(3) yes
N(2) C(7) 1.346(3) yes
N(2) C(11) 1.332(3) yes
N(3) C(12) 1.277(3) yes
N(3) C(14) 1.480(3) yes
N(4) C(57) 1.491(3) yes
N(4) C(59) 1.279(3) yes
N(5) C(60) 1.343(3) yes
N(5) C(64) 1.325(3) yes
N(6) C(65) 1.270(3) yes
N(6) C(67) 1.479(3) yes
N(7) C(118) 1.279(3) yes
N(7) C(120) 1.485(3) yes
N(8) C(113) 1.333(3) yes
N(8) C(117) 1.337(3) yes
N(9) C(110) 1.479(3) yes
N(9) C(112) 1.274(3) yes
C(1) C(2) 1.524(4) yes
C(1) C(3) 1.520(4) yes
C(1) C(4) 1.536(3) yes
C(4) C(5) 1.532(4) yes
C(6) C(7) 1.472(4) yes
C(7) C(8) 1.388(4) yes
C(8) C(9) 1.374(5) yes
C(9) C(10) 1.390(4) yes
C(10) C(11) 1.398(4) yes
C(11) C(12) 1.466(4) yes
C(13) C(14) 1.550(3) yes
C(14) C(15) 1.524(3) yes
C(15) C(16) 1.534(4) yes
C(15) C(17) 1.525(4) yes
C(18) C(19) 1.527(3) yes
C(19) C(20) 1.370(3) yes
C(20) C(21) 1.529(4) yes
C(20) C(25) 1.416(3) yes
C(21) C(22) 1.551(4) yes
C(21) C(26) 1.549(4) yes
C(22) C(23) 1.550(4) yes
C(23) C(24) 1.557(4) yes
C(24) C(25) 1.517(3) yes
C(24) C(26) 1.556(4) yes
C(24) C(29) 1.529(4) yes
C(26) C(27) 1.529(4) yes
C(26) C(28) 1.533(4) yes
C(30) C(31) 1.534(3) yes
C(31) C(32) 1.379(3) yes
C(32) C(33) 1.520(3) yes
C(32) C(37) 1.439(3) yes
C(33) C(34) 1.539(3) yes
C(33) C(38) 1.549(4) yes
C(34) C(35) 1.553(4) yes
C(35) C(36) 1.563(3) yes
C(36) C(37) 1.526(3) yes
C(36) C(38) 1.555(3) yes
C(36) C(41) 1.501(4) yes
C(38) C(39) 1.531(3) yes
C(38) C(40) 1.540(3) yes
C(42) C(43) 1.532(3) yes
C(43) C(44) 1.371(3) yes
C(44) C(45) 1.524(3) yes
C(44) C(49) 1.435(3) yes
C(45) C(46) 1.540(4) yes
C(45) C(50) 1.564(3) yes
C(46) C(47) 1.561(4) yes
C(47) C(48) 1.564(4) yes
C(48) C(49) 1.520(3) yes
C(48) C(50) 1.563(3) yes
C(48) C(53) 1.507(3) yes
C(50) C(51) 1.533(4) yes
C(50) C(52) 1.516(4) yes
C(54) C(55) 1.512(4) yes
C(54) C(56) 1.529(4) yes
C(54) C(57) 1.534(3) yes
C(57) C(58) 1.532(3) yes
C(59) C(60) 1.465(3) yes
C(60) C(61) 1.395(3) yes
C(61) C(62) 1.380(4) yes
C(62) C(63) 1.390(4) yes
C(63) C(64) 1.395(3) yes
C(64) C(65) 1.471(3) yes
C(66) C(67) 1.552(4) yes
C(67) C(68) 1.525(4) yes
C(68) C(69) 1.521(4) yes
C(68) C(70) 1.528(4) yes
C(71) C(72) 1.537(4) yes
C(72) C(73) 1.373(3) yes
C(73) C(74) 1.536(4) yes
C(73) C(78) 1.422(3) yes
C(74) C(75) 1.549(4) yes
C(74) C(79) 1.545(4) yes
C(75) C(76) 1.554(4) yes
C(76) C(77) 1.560(4) yes
C(77) C(78) 1.521(3) yes
C(77) C(79) 1.556(4) yes
C(77) C(82) 1.521(4) yes
C(79) C(80) 1.525(4) yes
C(79) C(81) 1.531(4) yes
C(83) C(84) 1.524(4) yes
C(84) C(85) 1.373(3) yes
C(85) C(86) 1.527(3) yes
C(85) C(90) 1.413(4) yes
C(86) C(87) 1.546(4) yes
C(86) C(91) 1.548(4) yes
C(87) C(88) 1.557(4) yes
C(88) C(89) 1.557(3) yes
C(89) C(90) 1.529(3) yes
C(89) C(91) 1.554(4) yes
C(89) C(94) 1.503(4) yes
C(91) C(92) 1.532(4) yes
C(91) C(93) 1.534(4) yes
C(95) C(96) 1.532(3) yes
C(96) C(97) 1.377(3) yes
C(97) C(98) 1.515(3) yes
C(97) C(102) 1.436(3) yes
C(98) C(99) 1.556(4) yes
C(98) C(103) 1.564(3) yes
C(99) C(100) 1.554(4) yes
C(100) C(101) 1.557(3) yes
C(101) C(102) 1.514(3) yes
C(101) C(103) 1.562(3) yes
C(101) C(106) 1.516(3) yes
C(103) C(104) 1.531(4) yes
C(103) C(105) 1.525(4) yes
C(107) C(108) 1.524(4) yes
C(107) C(109) 1.538(4) yes
C(107) C(110) 1.522(4) yes
C(110) C(111) 1.553(4) yes
C(112) C(113) 1.477(4) yes
C(113) C(114) 1.395(4) yes
C(114) C(115) 1.384(4) yes
C(115) C(116) 1.376(4) yes
C(116) C(117) 1.388(4) yes
C(117) C(118) 1.471(4) yes
C(119) C(120) 1.526(4) yes
C(120) C(121) 1.523(4) yes
C(121) C(122) 1.518(4) yes
C(121) C(123) 1.513(4) yes
C(124) C(125) 1.542(4) yes
C(125) C(126) 1.366(3) yes
C(126) C(127) 1.522(3) yes
C(126) C(131) 1.430(3) yes
C(127) C(128) 1.551(4) yes
C(127) C(132) 1.559(4) yes
C(128) C(129) 1.551(4) yes
C(129) C(130) 1.556(3) yes
C(130) C(131) 1.525(3) yes
C(130) C(132) 1.552(4) yes
C(130) C(135) 1.525(4) yes
C(132) C(133) 1.527(4) yes
C(132) C(134) 1.537(4) yes
C(136) C(137) 1.524(4) yes
C(137) C(138) 1.381(3) yes
C(138) C(139) 1.525(4) yes
C(138) C(143) 1.421(3) yes
C(139) C(140) 1.533(5) yes
C(139) C(144) 1.552(4) yes
C(140) C(141) 1.548(4) yes
C(141) C(142) 1.558(4) yes
C(142) C(143) 1.512(3) yes
C(142) C(144) 1.558(4) yes
C(142) C(147) 1.514(4) yes
C(144) C(145) 1.525(4) yes
C(144) C(146) 1.544(4) yes
C(148) C(149) 1.528(3) yes
C(149) C(150) 1.380(3) yes
C(150) C(151) 1.522(3) yes
C(150) C(155) 1.438(3) yes
C(151) C(152) 1.543(4) yes
C(151) C(156) 1.560(3) yes
C(152) C(153) 1.553(4) yes
C(153) C(154) 1.566(4) yes
C(154) C(155) 1.513(3) yes
C(154) C(156) 1.555(3) yes
C(154) C(159) 1.513(3) yes
C(156) C(157) 1.526(4) yes
C(156) C(158) 1.539(3) yes
C(1) H(1) 1.000 no
C(2) H(2) 0.980 no
C(2) H(3) 0.980 no
C(2) H(4) 0.980 no
C(3) H(5) 0.980 no
C(3) H(6) 0.980 no
C(3) H(7) 0.980 no
C(4) H(8) 1.000 no
C(5) H(9) 0.990 no
C(5) H(10) 0.990 no
C(8) H(11) 0.950 no
C(9) H(12) 0.950 no
C(10) H(13) 0.950 no
C(13) H(14) 0.990 no
C(13) H(15) 0.990 no
C(14) H(16) 1.000 no
C(15) H(17) 1.000 no
C(16) H(18) 0.980 no
C(16) H(19) 0.980 no
C(16) H(20) 0.980 no
C(17) H(21) 0.980 no
C(17) H(22) 0.980 no
C(17) H(23) 0.980 no
C(21) H(24) 1.000 no
C(22) H(25) 0.990 no
C(22) H(26) 0.990 no
C(23) H(27) 0.990 no
C(23) H(28) 0.990 no
C(27) H(29) 0.980 no
C(27) H(30) 0.980 no
C(27) H(31) 0.980 no
C(28) H(32) 0.980 no
C(28) H(33) 0.980 no
C(28) H(34) 0.980 no
C(29) H(35) 0.980 no
C(29) H(36) 0.980 no
C(29) H(37) 0.980 no
C(33) H(38) 1.000 no
C(34) H(39) 0.990 no
C(34) H(40) 0.990 no
C(35) H(41) 0.990 no
C(35) H(42) 0.990 no
C(39) H(43) 0.980 no
C(39) H(44) 0.980 no
C(39) H(45) 0.980 no
C(40) H(46) 0.980 no
C(40) H(47) 0.980 no
C(40) H(48) 0.980 no
C(41) H(49) 0.980 no
C(41) H(50) 0.980 no
C(41) H(51) 0.980 no
C(45) H(52) 1.000 no
C(46) H(53) 0.990 no
C(46) H(54) 0.990 no
C(47) H(55) 0.990 no
C(47) H(56) 0.990 no
C(51) H(57) 0.980 no
C(51) H(58) 0.980 no
C(51) H(59) 0.980 no
C(52) H(60) 0.980 no
C(52) H(61) 0.980 no
C(52) H(62) 0.980 no
C(53) H(63) 0.980 no
C(53) H(64) 0.980 no
C(53) H(65) 0.980 no
C(54) H(66) 1.000 no
C(55) H(67) 0.980 no
C(55) H(68) 0.980 no
C(55) H(69) 0.980 no
C(56) H(70) 0.980 no
C(56) H(71) 0.980 no
C(56) H(72) 0.980 no
C(57) H(73) 1.000 no
C(58) H(74) 0.990 no
C(58) H(75) 0.990 no
C(61) H(76) 0.950 no
C(62) H(77) 0.950 no
C(63) H(78) 0.950 no
C(66) H(79) 0.990 no
C(66) H(80) 0.990 no
C(67) H(81) 1.000 no
C(68) H(82) 1.000 no
C(69) H(83) 0.980 no
C(69) H(84) 0.980 no
C(69) H(85) 0.980 no
C(70) H(86) 0.980 no
C(70) H(87) 0.980 no
C(70) H(88) 0.980 no
C(74) H(89) 1.000 no
C(75) H(90) 0.990 no
C(75) H(91) 0.990 no
C(76) H(92) 0.990 no
C(76) H(93) 0.990 no
C(80) H(94) 0.980 no
C(80) H(95) 0.980 no
C(80) H(96) 0.980 no
C(81) H(97) 0.980 no
C(81) H(98) 0.980 no
C(81) H(99) 0.980 no
C(82) H(100) 0.980 no
C(82) H(101) 0.980 no
C(82) H(102) 0.980 no
C(86) H(103) 1.000 no
C(87) H(104) 0.990 no
C(87) H(105) 0.990 no
C(88) H(106) 0.990 no
C(88) H(107) 0.990 no
C(92) H(108) 0.980 no
C(92) H(109) 0.980 no
C(92) H(110) 0.980 no
C(93) H(111) 0.980 no
C(93) H(112) 0.980 no
C(93) H(113) 0.980 no
C(94) H(114) 0.980 no
C(94) H(115) 0.980 no
C(94) H(116) 0.980 no
C(98) H(117) 1.000 no
C(99) H(118) 0.990 no
C(99) H(119) 0.990 no
C(100) H(120) 0.990 no
C(100) H(121) 0.990 no
C(104) H(122) 0.980 no
C(104) H(123) 0.980 no
C(104) H(124) 0.980 no
C(105) H(125) 0.980 no
C(105) H(126) 0.980 no
C(105) H(127) 0.980 no
C(106) H(128) 0.980 no
C(106) H(129) 0.980 no
C(106) H(130) 0.980 no
C(107) H(131) 1.000 no
C(108) H(132) 0.980 no
C(108) H(133) 0.980 no
C(108) H(134) 0.980 no
C(109) H(135) 0.980 no
C(109) H(136) 0.980 no
C(109) H(137) 0.980 no
C(110) H(138) 1.000 no
C(111) H(139) 0.990 no
C(111) H(140) 0.990 no
C(114) H(141) 0.950 no
C(115) H(142) 0.950 no
C(116) H(143) 0.950 no
C(119) H(144) 0.990 no
C(119) H(145) 0.990 no
C(120) H(146) 1.000 no
C(121) H(147) 1.000 no
C(122) H(148) 0.980 no
C(122) H(149) 0.980 no
C(122) H(150) 0.980 no
C(123) H(151) 0.980 no
C(123) H(152) 0.980 no
C(123) H(153) 0.980 no
C(127) H(154) 1.000 no
C(128) H(155) 0.990 no
C(128) H(156) 0.990 no
C(129) H(157) 0.990 no
C(129) H(158) 0.990 no
C(133) H(159) 0.980 no
C(133) H(160) 0.980 no
C(133) H(161) 0.980 no
C(134) H(162) 0.980 no
C(134) H(163) 0.980 no
C(134) H(164) 0.980 no
C(135) H(165) 0.980 no
C(135) H(166) 0.980 no
C(135) H(167) 0.980 no
C(139) H(168) 1.000 no
C(140) H(169) 0.990 no
C(140) H(170) 0.990 no
C(141) H(171) 0.990 no
C(141) H(172) 0.990 no
C(145) H(173) 0.980 no
C(145) H(174) 0.980 no
C(145) H(175) 0.980 no
C(146) H(176) 0.980 no
C(146) H(177) 0.980 no
C(146) H(178) 0.980 no
C(147) H(179) 0.980 no
C(147) H(180) 0.980 no
C(147) H(181) 0.980 no
C(151) H(182) 1.000 no
C(152) H(183) 0.990 no
C(152) H(184) 0.990 no
C(153) H(185) 0.990 no
C(153) H(186) 0.990 no
C(157) H(187) 0.980 no
C(157) H(188) 0.980 no
C(157) H(189) 0.980 no
C(158) H(190) 0.980 no
C(158) H(191) 0.980 no
C(158) H(192) 0.980 no
C(159) H(193) 0.980 no
C(159) H(194) 0.980 no
C(159) H(195) 0.980 no

loop_
_geom_contact_atom_site_label_1
_geom_contact_atom_site_label_2
_geom_contact_distance
_geom_contact_site_symmetry_2
F(1) C(13) 3.384(3) 2_556
F(1) C(17) 3.586(3) 2_556
F(2) C(98) 3.365(3) 4_655
F(2) C(99) 3.578(3) 4_655
F(2) C(105) 3.191(3) 4_655
F(3) F(18) 3.274(2) 4_655
F(4) C(58) 3.383(3) .
F(5) O(9) 2.925(2) .
F(5) C(58) 3.203(3) .
F(6) C(129) 3.566(3) 2_456
F(7) F(23) 3.148(2) 2_556
F(7) F(24) 3.317(2) 2_556
F(7) C(105) 3.342(3) 4_655
F(9) C(114) 3.570(3) 1_545
F(9) C(147) 3.255(3) 1_545
F(10) C(151) 3.374(3) 2_556
F(10) C(152) 3.556(3) 2_556
F(10) C(158) 3.243(3) 2_556
F(12) F(30) 3.394(10) 2_556
F(13) O(17) 3.057(2) 3_645
F(13) C(119) 3.073(3) 3_645
F(14) C(140) 3.397(4) 4_564
F(15) C(40) 3.567(3) 4_554
F(17) C(63) 3.511(3) 3_645
F(17) C(82) 3.093(3) 3_645
F(18) F(3) 3.274(2) 4_654
F(18) C(62) 3.469(3) 3_645
F(18) C(63) 3.484(3) 3_645
F(18) C(158) 3.463(3) 2_556
F(19) O(1) 3.135(2) 3_656
F(20) C(75) 3.353(4) 4_665
F(22) C(45) 3.325(3) 2_456
F(22) C(50) 3.516(3) 2_456
F(22) C(51) 3.527(3) 2_456
F(22) C(52) 3.370(3) 2_456
F(23) F(7) 3.148(2) 2_456
F(24) F(7) 3.317(2) 2_456
F(25) C(29) 3.073(5) .
F(26) C(10) 3.558(4) .
F(26) C(52) 3.106(4) 2_456
F(28) C(29) 3.467(7) .
F(29) C(10) 3.525(6) .
F(29) C(52) 3.526(9) 2_456
F(30) F(12) 3.394(10) 2_456
O(1) F(19) 3.135(2) 3_646
O(9) F(5) 2.925(2) .
O(10) C(159) 3.541(3) 4_564
O(17) F(13) 3.057(2) 3_655
O(18) C(3) 3.494(3) 1_565
C(3) O(18) 3.494(3) 1_545
C(5) C(152) 3.563(4) 3_646
C(5) C(153) 3.571(4) 3_646
C(10) F(26) 3.558(4) .
C(10) F(29) 3.525(6) .
C(13) F(1) 3.384(3) 2_456
C(17) F(1) 3.586(3) 2_456
C(28) C(94) 3.593(4) 2_556
C(29) F(25) 3.073(5) .
C(29) F(28) 3.467(7) .
C(40) F(15) 3.567(3) 4_555
C(41) C(81) 3.530(4) 2_456
C(45) F(22) 3.325(3) 2_556
C(50) F(22) 3.516(3) 2_556
C(51) F(22) 3.527(3) 2_556
C(52) F(22) 3.370(3) 2_556
C(52) F(26) 3.106(4) 2_556
C(52) F(29) 3.526(9) 2_556
C(58) F(4) 3.383(3) .
C(58) F(5) 3.203(3) .
C(62) F(18) 3.469(3) 3_655
C(63) F(17) 3.511(3) 3_655
C(63) F(18) 3.484(3) 3_655
C(75) F(20) 3.353(4) 4_664
C(81) C(41) 3.530(4) 2_556
C(82) F(17) 3.093(3) 3_655
C(92) C(159) 3.544(4) 4_564
C(94) C(28) 3.593(4) 2_456
C(98) F(2) 3.365(3) 4_654
C(99) F(2) 3.578(3) 4_654
C(105) F(2) 3.191(3) 4_654
C(105) F(7) 3.342(3) 4_654
C(114) F(9) 3.570(3) 1_565
C(119) F(13) 3.073(3) 3_655
C(129) F(6) 3.566(3) 2_556
C(140) F(14) 3.397(4) 4_565
C(147) F(9) 3.255(3) 1_565
C(151) F(10) 3.374(3) 2_456
C(152) F(10) 3.556(3) 2_456
C(152) C(5) 3.563(4) 3_656
C(153) C(5) 3.571(4) 3_656
C(158) F(10) 3.243(3) 2_456
C(158) F(18) 3.463(3) 2_456
C(159) O(10) 3.541(3) 4_565
C(159) C(92) 3.544(4) 4_565
F(1) H(14) 3.156 2_556
F(1) H(15) 2.750 2_556
F(1) H(22) 2.739 2_556
F(2) H(117) 2.752 4_655
F(2) H(118) 2.933 4_655
F(2) H(126) 2.849 4_655
F(2) H(127) 2.766 4_655
F(3) H(77) 2.816 2_556
F(3) H(117) 2.781 4_655
F(4) H(74) 3.068 .
F(4) H(75) 2.898 .
F(5) H(25) 2.854 2_456
F(5) H(74) 3.229 .
F(5) H(75) 2.947 .
F(6) H(25) 2.902 2_456
F(6) H(28) 3.299 2_456
F(6) H(34) 3.217 2_456
F(6) H(158) 2.616 2_456
F(7) H(125) 3.113 4_655
F(7) H(126) 3.022 4_655
F(7) H(127) 3.336 4_655
F(7) H(141) 3.145 1_545
F(7) H(142) 3.060 1_545
F(8) H(142) 3.487 1_545
F(9) H(141) 3.192 1_545
F(9) H(179) 2.819 1_545
F(9) H(180) 2.954 1_545
F(9) H(181) 3.503 1_545
F(10) H(182) 2.752 2_556
F(10) H(184) 2.901 2_556
F(10) H(190) 2.523 2_556
F(10) H(192) 3.235 2_556
F(11) H(56) 3.315 .
F(11) H(62) 2.968 .
F(11) H(182) 2.776 2_556
F(11) H(187) 3.288 2_556
F(11) H(190) 3.035 2_556
F(12) H(12) 3.017 2_556
F(12) H(182) 3.245 2_556
F(13) H(144) 2.735 3_645
F(13) H(145) 3.006 3_645
F(14) H(42) 3.378 4_554
F(14) H(169) 3.477 4_564
F(14) H(170) 2.718 4_564
F(14) H(172) 3.302 4_564
F(15) H(42) 2.868 4_554
F(15) H(48) 2.711 4_554
F(15) H(49) 3.547 4_554
F(16) H(77) 3.320 3_645
F(16) H(102) 3.270 3_645
F(17) H(78) 3.154 3_645
F(17) H(100) 2.986 3_645
F(17) H(101) 3.012 3_645
F(17) H(102) 2.758 3_645
F(18) H(77) 2.922 3_645
F(18) H(78) 2.958 3_645
F(18) H(190) 3.474 2_556
F(18) H(191) 3.465 2_556
F(18) H(192) 2.912 2_556
F(19) H(9) 3.172 3_656
F(20) H(11) 3.387 3_656
F(20) H(90) 3.192 4_665
F(20) H(91) 2.851 4_665
F(20) H(93) 3.490 4_665
F(21) H(107) 2.695 2_556
F(21) H(111) 3.554 2_556
F(21) H(112) 2.978 2_556
F(22) H(52) 2.532 2_456
F(22) H(58) 2.753 2_456
F(22) H(60) 2.535 2_456
F(23) H(121) 2.950 3_655
F(23) H(126) 3.371 3_655
F(23) H(142) 3.329 2_466
F(24) H(52) 3.093 2_456
F(24) H(142) 2.875 2_466
F(25) H(13) 3.565 .
F(25) H(35) 3.096 .
F(25) H(36) 2.688 .
F(25) H(37) 2.925 .
F(26) H(12) 3.318 .
F(26) H(13) 2.932 .
F(26) H(60) 2.908 2_456
F(26) H(61) 2.770 2_456
F(26) H(62) 3.121 2_456
F(28) H(36) 2.886 .
F(28) H(37) 3.260 .
F(29) H(13) 2.967 .
F(29) H(35) 3.428 .
F(29) H(36) 3.480 .
F(29) H(37) 3.448 .
F(29) H(60) 3.192 2_456
F(29) H(61) 3.006 2_456
F(30) H(12) 3.074 .
F(30) H(13) 3.417 .
O(1) H(185) 3.341 3_646
O(2) H(57) 2.784 2_456
O(2) H(61) 3.285 2_456
O(2) H(63) 3.267 2_456
O(2) H(65) 3.421 2_456
O(2) H(151) 3.343 .
O(9) H(23) 3.490 .
O(9) H(55) 3.491 .
O(10) H(72) 3.012 3_655
O(10) H(189) 3.123 4_564
O(10) H(191) 2.721 4_564
O(10) H(193) 3.145 4_564
O(10) H(195) 3.045 4_564
O(17) H(86) 3.332 3_655
O(17) H(120) 3.545 3_655
O(18) H(5) 3.172 1_565
O(18) H(6) 3.067 1_565
O(18) H(124) 2.818 4_665
O(18) H(125) 3.172 4_665
O(18) H(129) 3.140 4_665
O(18) H(130) 3.170 4_665
C(2) H(112) 3.417 4_555
C(2) H(113) 3.314 4_555
C(2) H(181) 3.480 1_545
C(3) H(124) 3.139 4_655
C(3) H(127) 3.298 4_655
C(3) H(132) 3.319 1_545
C(3) H(139) 2.998 1_545
C(3) H(181) 3.461 1_545
C(5) H(183) 3.274 3_646
C(5) H(184) 3.391 3_646
C(5) H(185) 3.330 3_646
C(5) H(186) 3.345 3_646
C(8) H(135) 3.188 3_646
C(8) H(137) 3.488 3_646
C(9) H(89) 3.553 2_456
C(10) H(61) 3.481 2_456
C(13) H(26) 3.334 2_456
C(13) H(57) 2.907 2_456
C(13) H(63) 3.548 2_456
C(13) H(151) 3.584 .
C(14) H(26) 3.502 2_456
C(16) H(46) 3.561 2_556
C(16) H(152) 3.198 .
C(17) H(76) 3.197 .
C(17) H(96) 3.523 .
C(18) H(117) 3.289 4_655
C(22) H(15) 3.415 2_556
C(22) H(16) 3.351 2_556
C(22) H(38) 3.345 2_556
C(22) H(43) 3.385 2_556
C(23) H(38) 2.970 2_556
C(23) H(150) 3.528 .
C(28) H(114) 3.377 2_556
C(28) H(115) 3.277 2_556
C(28) H(116) 3.536 2_556
C(28) H(155) 3.536 .
C(28) H(156) 3.419 .
C(28) H(157) 3.436 .
C(28) H(158) 3.450 .
C(29) H(150) 3.357 .
C(30) H(25) 3.300 2_456
C(30) H(75) 3.512 .
C(33) H(28) 3.383 2_456
C(34) H(167) 3.228 2_456
C(34) H(176) 3.109 1_545
C(34) H(177) 3.373 1_545
C(35) H(172) 3.416 1_545
C(35) H(176) 3.359 1_545
C(35) H(177) 3.568 1_545
C(39) H(26) 3.450 2_456
C(39) H(27) 3.334 2_456
C(39) H(63) 3.246 2_456
C(39) H(64) 3.457 2_456
C(39) H(65) 3.566 2_456
C(40) H(19) 3.504 2_456
C(40) H(149) 3.314 2_456
C(41) H(97) 3.412 2_456
C(41) H(98) 3.025 2_456
C(41) H(105) 3.123 4_555
C(46) H(71) 3.214 .
C(46) H(75) 2.732 .
C(47) H(73) 3.588 .
C(47) H(75) 2.696 .
C(47) H(94) 3.486 .
C(51) H(15) 3.480 2_556
C(51) H(151) 3.420 2_556
C(52) H(13) 3.465 2_556
C(52) H(187) 3.300 2_556
C(53) H(44) 3.454 2_556
C(53) H(45) 3.057 2_556
C(53) H(94) 3.567 .
C(55) H(101) 3.204 3_645
C(55) H(163) 3.448 2_456
C(55) H(164) 3.478 2_456
C(56) H(54) 3.414 .
C(56) H(79) 3.305 3_645
C(56) H(83) 3.492 3_645
C(56) H(189) 3.330 2_556
C(56) H(190) 3.378 2_556
C(56) H(191) 3.411 2_556
C(58) H(53) 3.259 .
C(58) H(55) 3.197 .
C(58) H(56) 3.523 .
C(61) H(23) 3.441 .
C(61) H(24) 3.369 2_456
C(62) H(24) 3.384 2_456
C(63) H(191) 3.324 4_564
C(63) H(195) 3.386 4_564
C(66) H(72) 3.390 3_655
C(66) H(189) 3.084 4_564
C(66) H(193) 3.366 4_564
C(69) H(160) 3.395 4_664
C(69) H(162) 3.389 4_664
C(69) H(164) 3.097 4_664
C(70) H(143) 3.215 3_645
C(70) H(175) 3.454 3_645
C(71) H(182) 3.142 2_556
C(71) H(190) 3.304 2_556
C(76) H(154) 3.378 4_664
C(76) H(161) 3.288 4_664
C(80) H(21) 3.276 .
C(81) H(49) 2.802 2_556
C(81) H(50) 3.412 2_556
C(81) H(104) 3.313 3_655
C(82) H(69) 3.129 3_655
C(87) H(49) 3.398 4_554
C(87) H(51) 3.201 4_554
C(87) H(97) 3.190 3_645
C(88) H(93) 3.414 3_645
C(88) H(154) 3.466 2_456
C(88) H(155) 3.528 2_456
C(92) H(133) 3.480 4_564
C(92) H(171) 3.204 4_564
C(92) H(193) 3.345 4_564
C(92) H(194) 3.233 4_564
C(92) H(195) 3.471 4_564
C(93) H(3) 3.482 4_554
C(93) H(4) 3.294 4_554
C(93) H(133) 3.330 4_564
C(94) H(32) 2.782 2_456
C(94) H(155) 3.018 2_456
C(94) H(156) 3.378 2_456
C(95) H(102) 3.581 3_645
C(99) H(145) 2.800 3_645
C(100) H(145) 2.703 3_645
C(104) H(5) 3.102 4_654
C(104) H(140) 3.466 4_664
C(105) H(5) 2.999 4_654
C(105) H(141) 3.221 4_664
C(106) H(160) 3.079 4_664
C(108) H(6) 3.403 1_565
C(108) H(113) 3.236 4_565
C(109) H(11) 3.005 3_656
C(111) H(6) 3.325 1_565
C(111) H(7) 3.532 1_565
C(111) H(124) 2.918 4_665
C(111) H(130) 3.523 4_665
C(114) H(125) 3.206 4_665
C(114) H(129) 3.343 4_665
C(115) H(168) 3.157 2_566
C(116) H(86) 3.368 3_655
C(116) H(170) 3.546 2_566
C(119) H(118) 3.563 3_655
C(119) H(119) 3.270 3_655
C(119) H(120) 3.294 3_655
C(119) H(121) 3.499 3_655
C(122) H(40) 3.434 2_556
C(122) H(46) 3.179 2_556
C(123) H(14) 3.161 .
C(123) H(18) 3.191 .
C(123) H(35) 3.507 .
C(127) H(107) 3.403 2_556
C(128) H(33) 3.057 .
C(128) H(107) 3.371 2_556
C(128) H(114) 3.070 2_556
C(128) H(115) 3.367 2_556
C(129) H(33) 3.071 .
C(129) H(34) 3.435 .
C(133) H(84) 3.272 4_665
C(133) H(92) 3.301 4_665
C(133) H(128) 3.465 4_665
C(133) H(130) 3.219 4_665
C(134) H(68) 3.071 2_556
C(134) H(83) 3.436 4_665
C(134) H(84) 3.228 4_665
C(135) H(39) 3.481 2_556
C(135) H(40) 3.545 2_556
C(135) H(178) 2.949 2_566
C(136) H(52) 3.311 2_456
C(139) H(142) 3.559 2_466
C(141) H(108) 3.086 4_565
C(145) H(87) 3.253 3_655
C(146) H(39) 3.021 1_565
C(146) H(41) 3.554 1_565
C(146) H(165) 3.295 2_466
C(146) H(166) 3.481 2_466
C(147) H(4) 3.546 1_565
C(147) H(6) 3.356 1_565
C(152) H(9) 3.153 3_656
C(152) H(10) 3.087 3_656
C(153) H(9) 3.527 3_656
C(153) H(10) 2.944 3_656
C(157) H(54) 3.542 2_456
C(157) H(71) 3.398 2_456
C(157) H(80) 3.588 4_565
C(158) H(72) 3.262 2_456
C(158) H(78) 3.107 4_565
C(159) H(80) 3.572 4_565
C(159) H(108) 3.399 4_565
C(159) H(110) 3.031 4_565
H(1) H(179) 3.579 1_545
H(1) H(181) 3.338 1_545
H(3) C(93) 3.482 4_555
H(3) H(112) 2.945 4_555
H(3) H(113) 3.170 4_555
H(4) C(93) 3.294 4_555
H(4) C(147) 3.546 1_545
H(4) H(112) 3.105 4_555
H(4) H(113) 2.609 4_555
H(4) H(132) 3.523 1_545
H(4) H(181) 2.665 1_545
H(5) O(18) 3.172 1_545
H(5) C(104) 3.102 4_655
H(5) C(105) 2.999 4_655
H(5) H(122) 3.013 4_655
H(5) H(124) 2.462 4_655
H(5) H(125) 2.892 4_655
H(5) H(127) 2.345 4_655
H(5) H(139) 3.102 1_545
H(6) O(18) 3.067 1_545
H(6) C(108) 3.403 1_545
H(6) C(111) 3.325 1_545
H(6) C(147) 3.356 1_545
H(6) H(124) 3.542 4_655
H(6) H(132) 2.663 1_545
H(6) H(134) 3.288 1_545
H(6) H(139) 2.718 1_545
H(6) H(180) 3.302 1_545
H(6) H(181) 2.622 1_545
H(7) C(111) 3.532 1_545
H(7) H(122) 3.397 4_655
H(7) H(124) 3.023 4_655
H(7) H(132) 3.091 1_545
H(7) H(139) 2.682 1_545
H(8) H(122) 3.510 4_655
H(8) H(127) 2.920 4_655
H(9) F(19) 3.172 3_646
H(9) C(152) 3.153 3_646
H(9) C(153) 3.527 3_646
H(9) H(183) 2.651 3_646
H(9) H(184) 3.046 3_646
H(9) H(185) 3.300 3_646
H(9) H(186) 3.541 3_646
H(10) C(152) 3.087 3_646
H(10) C(153) 2.944 3_646
H(10) H(183) 3.078 3_646
H(10) H(184) 2.817 3_646
H(10) H(185) 2.912 3_646
H(10) H(186) 2.527 3_646
H(11) F(20) 3.387 3_646
H(11) C(109) 3.005 3_646
H(11) H(91) 3.418 2_456
H(11) H(135) 2.429 3_646
H(11) H(136) 3.513 3_646
H(11) H(137) 2.741 3_646
H(12) F(12) 3.017 2_456
H(12) F(26) 3.318 .
H(12) F(30) 3.074 .
H(12) H(89) 3.060 2_456
H(12) H(91) 3.411 2_456
H(12) H(135) 3.574 3_646
H(12) H(137) 3.192 3_646
H(13) F(25) 3.565 .
H(13) F(26) 2.932 .
H(13) F(29) 2.967 .
H(13) F(30) 3.417 .
H(13) C(52) 3.465 2_456
H(13) H(61) 2.534 2_456
H(13) H(65) 3.156 2_456
H(14) F(1) 3.156 2_456
H(14) C(123) 3.161 .
H(14) H(57) 2.821 2_456
H(14) H(151) 2.941 .
H(14) H(152) 2.885 .
H(14) H(153) 3.123 .
H(15) F(1) 2.750 2_456
H(15) C(22) 3.415 2_456
H(15) C(51) 3.480 2_456
H(15) H(26) 2.502 2_456
H(15) H(57) 2.698 2_456
H(15) H(59) 3.407 2_456
H(15) H(63) 2.918 2_456
H(16) C(22) 3.351 2_456
H(16) H(25) 3.006 2_456
H(16) H(26) 2.787 2_456
H(18) C(123) 3.191 .
H(18) H(46) 3.236 2_556
H(18) H(47) 3.461 2_556
H(18) H(151) 3.574 .
H(18) H(152) 2.396 .
H(18) H(153) 3.234 .
H(19) C(40) 3.504 2_556
H(19) H(45) 2.792 2_556
H(19) H(46) 3.163 2_556
H(19) H(47) 2.974 2_556
H(20) H(152) 3.180 .
H(21) C(80) 3.276 .
H(21) H(76) 3.162 .
H(21) H(94) 3.214 .
H(21) H(96) 2.580 .
H(22) F(1) 2.739 2_456
H(22) H(76) 3.411 .
H(23) O(9) 3.490 .
H(23) C(61) 3.441 .
H(23) H(24) 3.406 2_456
H(23) H(25) 3.125 2_456
H(23) H(26) 3.564 2_456
H(23) H(76) 2.553 .
H(24) C(61) 3.369 2_556
H(24) C(62) 3.384 2_556
H(24) H(23) 3.406 2_556
H(24) H(76) 2.843 2_556
H(24) H(77) 2.874 2_556
H(25) F(5) 2.854 2_556
H(25) F(6) 2.902 2_556
H(25) C(30) 3.300 2_556
H(25) H(16) 3.006 2_556
H(25) H(23) 3.125 2_556
H(25) H(38) 3.066 2_556
H(25) H(43) 3.498 2_556
H(26) C(13) 3.334 2_556
H(26) C(14) 3.502 2_556
H(26) C(39) 3.450 2_556
H(26) H(15) 2.502 2_556
H(26) H(16) 2.787 2_556
H(26) H(23) 3.564 2_556
H(26) H(38) 3.473 2_556
H(26) H(43) 2.733 2_556
H(26) H(45) 3.312 2_556
H(27) C(39) 3.334 2_556
H(27) H(38) 2.943 2_556
H(27) H(43) 3.193 2_556
H(27) H(45) 2.799 2_556
H(27) H(46) 3.016 2_556
H(27) H(150) 3.387 .
H(28) F(6) 3.299 2_556
H(28) C(33) 3.383 2_556
H(28) H(38) 2.410 2_556
H(28) H(46) 3.457 2_556
H(28) H(150) 2.940 .
H(28) H(157) 3.167 .
H(28) H(158) 3.421 .
H(29) H(77) 3.355 2_556
H(31) H(115) 3.374 2_556
H(32) C(94) 2.782 2_556
H(32) H(76) 3.491 2_556
H(32) H(114) 2.685 2_556
H(32) H(115) 2.591 2_556
H(32) H(116) 2.594 2_556
H(32) H(155) 3.452 .
H(32) H(156) 3.506 .
H(33) C(128) 3.057 .
H(33) C(129) 3.071 .
H(33) H(114) 3.396 2_556
H(33) H(115) 3.091 2_556
H(33) H(155) 3.114 .
H(33) H(156) 2.635 .
H(33) H(157) 2.698 .
H(33) H(158) 3.076 .
H(34) F(6) 3.217 2_556
H(34) C(129) 3.435 .
H(34) H(114) 3.574 2_556
H(34) H(155) 3.470 .
H(34) H(157) 3.305 .
H(34) H(158) 2.951 .
H(35) F(25) 3.096 .
H(35) F(29) 3.428 .
H(35) C(123) 3.507 .
H(35) H(147) 3.577 .
H(35) H(150) 2.807 .
H(35) H(151) 3.548 .
H(35) H(152) 2.841 .
H(36) F(25) 2.688 .
H(36) F(28) 2.886 .
H(36) F(29) 3.480 .
H(36) H(150) 3.093 .
H(36) H(157) 3.029 .
H(37) F(25) 2.925 .
H(37) F(28) 3.260 .
H(37) F(29) 3.448 .
H(38) C(22) 3.345 2_456
H(38) C(23) 2.970 2_456
H(38) H(25) 3.066 2_456
H(38) H(26) 3.473 2_456
H(38) H(27) 2.943 2_456
H(38) H(28) 2.410 2_456
H(38) H(150) 3.579 2_456
H(39) C(135) 3.481 2_456
H(39) C(146) 3.021 1_545
H(39) H(165) 3.130 2_456
H(39) H(167) 2.942 2_456
H(39) H(176) 2.393 1_545
H(39) H(177) 3.009 1_545
H(39) H(178) 3.212 1_545
H(40) C(122) 3.434 2_456
H(40) C(135) 3.545 2_456
H(40) H(148) 3.418 2_456
H(40) H(149) 2.851 2_456
H(40) H(150) 3.508 2_456
H(40) H(167) 2.696 2_456
H(40) H(176) 3.372 1_545
H(40) H(177) 3.193 1_545
H(41) C(146) 3.554 1_545
H(41) H(172) 2.902 1_545
H(41) H(176) 2.866 1_545
H(41) H(177) 3.362 1_545
H(41) H(179) 3.089 1_545
H(41) H(181) 3.571 1_545
H(42) F(14) 3.378 4_555
H(42) F(15) 2.868 4_555
H(42) H(103) 3.008 4_555
H(42) H(172) 3.063 1_545
H(42) H(177) 3.428 1_545
H(43) C(22) 3.385 2_456
H(43) H(25) 3.498 2_456
H(43) H(26) 2.733 2_456
H(43) H(27) 3.193 2_456
H(43) H(63) 3.217 2_456
H(44) C(53) 3.454 2_456
H(44) H(63) 3.257 2_456
H(44) H(64) 3.389 2_456
H(44) H(65) 3.142 2_456
H(44) H(98) 3.182 2_456
H(45) C(53) 3.057 2_456
H(45) H(19) 2.792 2_456
H(45) H(26) 3.312 2_456
H(45) H(27) 2.799 2_456
H(45) H(63) 2.742 2_456
H(45) H(64) 2.721 2_456
H(45) H(65) 3.220 2_456
H(46) C(16) 3.561 2_456
H(46) C(122) 3.179 2_456
H(46) H(18) 3.236 2_456
H(46) H(19) 3.163 2_456
H(46) H(27) 3.016 2_456
H(46) H(28) 3.457 2_456
H(46) H(149) 2.714 2_456
H(46) H(150) 2.753 2_456
H(46) H(152) 3.366 2_456
H(47) H(18) 3.461 2_456
H(47) H(19) 2.974 2_456
H(47) H(98) 3.530 2_456
H(47) H(99) 3.057 2_456
H(48) F(15) 2.711 4_555
H(48) H(149) 3.022 2_456
H(49) F(15) 3.547 4_555
H(49) C(81) 2.802 2_456
H(49) C(87) 3.398 4_555
H(49) H(97) 2.744 2_456
H(49) H(98) 2.475 2_456
H(49) H(99) 2.713 2_456
H(49) H(104) 3.013 4_555
H(49) H(105) 2.972 4_555
H(50) C(81) 3.412 2_456
H(50) H(97) 3.378 2_456
H(50) H(98) 2.706 2_456
H(50) H(105) 3.541 4_555
H(51) C(87) 3.201 4_555
H(51) H(103) 3.220 4_555
H(51) H(104) 3.302 4_555
H(51) H(105) 2.469 4_555
H(52) F(22) 2.532 2_556
H(52) F(24) 3.093 2_556
H(52) C(136) 3.311 2_556
H(53) C(58) 3.259 .
H(53) H(70) 3.542 .
H(53) H(71) 3.109 .
H(53) H(74) 3.467 .
H(53) H(75) 2.341 .
H(54) C(56) 3.414 .
H(54) C(157) 3.542 2_556
H(54) H(71) 2.492 .
H(54) H(73) 3.231 .
H(54) H(75) 2.865 .
H(54) H(187) 2.806 2_556
H(54) H(189) 3.443 2_556
H(55) O(9) 3.491 .
H(55) C(58) 3.197 .
H(55) H(75) 2.317 .
H(55) H(94) 3.388 .
H(56) F(11) 3.315 .
H(56) C(58) 3.523 .
H(56) H(73) 3.007 .
H(56) H(75) 2.760 .
H(56) H(94) 2.817 .
H(57) O(2) 2.784 2_556
H(57) C(13) 2.907 2_556
H(57) H(14) 2.821 2_556
H(57) H(15) 2.698 2_556
H(57) H(151) 2.874 2_556
H(58) F(22) 2.753 2_556
H(58) H(151) 3.075 2_556
H(58) H(153) 3.507 2_556
H(59) H(15) 3.407 2_556
H(60) F(22) 2.535 2_556
H(60) F(26) 2.908 2_556
H(60) F(29) 3.192 2_556
H(60) H(151) 3.558 2_556
H(60) H(187) 2.833 2_556
H(60) H(188) 3.525 2_556
H(61) F(26) 2.770 2_556
H(61) F(29) 3.006 2_556
H(61) O(2) 3.285 2_556
H(61) C(10) 3.481 2_556
H(61) H(13) 2.534 2_556
H(61) H(151) 3.426 2_556
H(62) F(11) 2.968 .
H(62) F(26) 3.121 2_556
H(62) H(187) 2.867 2_556
H(63) O(2) 3.267 2_556
H(63) C(13) 3.548 2_556
H(63) C(39) 3.246 2_556
H(63) H(15) 2.918 2_556
H(63) H(43) 3.217 2_556
H(63) H(44) 3.257 2_556
H(63) H(45) 2.742 2_556
H(64) C(39) 3.457 2_556
H(64) H(44) 3.389 2_556
H(64) H(45) 2.721 2_556
H(64) H(94) 3.106 .
H(65) O(2) 3.421 2_556
H(65) C(39) 3.566 2_556
H(65) H(13) 3.156 2_556
H(65) H(44) 3.142 2_556
H(65) H(45) 3.220 2_556
H(65) H(94) 3.233 .
H(66) H(190) 3.048 2_556
H(67) H(101) 3.569 3_645
H(68) C(134) 3.071 2_456
H(68) H(101) 3.555 3_645
H(68) H(155) 3.276 2_456
H(68) H(162) 3.577 2_456
H(68) H(163) 2.505 2_456
H(68) H(164) 2.788 2_456
H(69) C(82) 3.129 3_645
H(69) H(100) 3.438 3_645
H(69) H(101) 2.252 3_645
H(69) H(102) 3.362 3_645
H(69) H(164) 3.283 2_456
H(70) H(53) 3.542 .
H(70) H(79) 3.121 3_645
H(70) H(83) 2.802 3_645
H(70) H(163) 3.598 2_456
H(70) H(164) 3.375 2_456
H(71) C(46) 3.214 .
H(71) C(157) 3.398 2_556
H(71) H(53) 3.109 .
H(71) H(54) 2.492 .
H(71) H(79) 3.442 3_645
H(71) H(187) 3.125 2_556
H(71) H(189) 2.820 2_556
H(71) H(190) 3.106 2_556
H(71) H(191) 3.377 2_556
H(72) O(10) 3.012 3_645
H(72) C(66) 3.390 3_645
H(72) C(158) 3.262 2_556
H(72) H(79) 2.834 3_645
H(72) H(83) 3.305 3_645
H(72) H(189) 2.959 2_556
H(72) H(190) 2.998 2_556
H(72) H(191) 2.654 2_556
H(73) C(47) 3.588 .
H(73) H(54) 3.231 .
H(73) H(56) 3.007 .
H(74) F(4) 3.068 .
H(74) F(5) 3.229 .
H(74) H(53) 3.467 .
H(74) H(163) 3.057 2_456
H(75) F(4) 2.898 .
H(75) F(5) 2.947 .
H(75) C(30) 3.512 .
H(75) C(46) 2.732 .
H(75) C(47) 2.696 .
H(75) H(53) 2.341 .
H(75) H(54) 2.865 .
H(75) H(55) 2.317 .
H(75) H(56) 2.760 .
H(76) C(17) 3.197 .
H(76) H(21) 3.162 .
H(76) H(22) 3.411 .
H(76) H(23) 2.553 .
H(76) H(24) 2.843 2_456
H(76) H(32) 3.491 2_456
H(77) F(3) 2.816 2_456
H(77) F(16) 3.320 3_655
H(77) F(18) 2.922 3_655
H(77) H(24) 2.874 2_456
H(77) H(29) 3.355 2_456
H(78) F(17) 3.154 3_655
H(78) F(18) 2.958 3_655
H(78) C(158) 3.107 4_564
H(78) H(191) 2.405 4_564
H(78) H(192) 2.957 4_564
H(78) H(195) 2.900 4_564
H(79) C(56) 3.305 3_655
H(79) H(70) 3.121 3_655
H(79) H(71) 3.442 3_655
H(79) H(72) 2.834 3_655
H(79) H(189) 2.883 4_564
H(80) C(157) 3.588 4_564
H(80) C(159) 3.572 4_564
H(80) H(169) 2.941 4_564
H(80) H(188) 3.494 4_564
H(80) H(189) 2.845 4_564
H(80) H(193) 2.720 4_564
H(81) H(169) 3.561 4_564
H(83) C(56) 3.492 3_655
H(83) C(134) 3.436 4_664
H(83) H(70) 2.802 3_655
H(83) H(72) 3.305 3_655
H(83) H(162) 3.086 4_664
H(83) H(164) 2.882 4_664
H(84) C(133) 3.272 4_664
H(84) C(134) 3.228 4_664
H(84) H(160) 2.501 4_664
H(84) H(161) 3.306 4_664
H(84) H(162) 2.847 4_664
H(84) H(164) 2.805 4_664
H(85) H(160) 3.571 4_664
H(85) H(164) 3.084 4_664
H(86) O(17) 3.332 3_645
H(86) C(116) 3.368 3_645
H(86) H(143) 2.616 3_645
H(86) H(174) 3.595 3_645
H(86) H(175) 3.496 3_645
H(87) C(145) 3.253 3_645
H(87) H(143) 3.568 3_645
H(87) H(173) 3.417 3_645
H(87) H(174) 3.265 3_645
H(87) H(175) 2.601 3_645
H(88) H(143) 3.027 3_645
H(89) C(9) 3.553 2_556
H(89) H(12) 3.060 2_556
H(90) F(20) 3.192 4_664
H(90) H(137) 3.172 4_664
H(90) H(138) 3.490 4_664
H(90) H(140) 3.246 4_664
H(90) H(161) 3.411 4_664
H(91) F(20) 2.851 4_664
H(91) H(11) 3.418 2_556
H(91) H(12) 3.411 2_556
H(92) C(133) 3.301 4_664
H(92) H(154) 3.006 4_664
H(92) H(161) 2.371 4_664
H(92) H(164) 3.171 4_664
H(93) F(20) 3.490 4_664
H(93) C(88) 3.414 3_655
H(93) H(104) 3.310 3_655
H(93) H(106) 2.994 3_655
H(93) H(107) 3.268 3_655
H(93) H(154) 2.918 4_664
H(94) C(47) 3.486 .
H(94) C(53) 3.567 .
H(94) H(21) 3.214 .
H(94) H(55) 3.388 .
H(94) H(56) 2.817 .
H(94) H(64) 3.106 .
H(94) H(65) 3.233 .
H(96) C(17) 3.523 .
H(96) H(21) 2.580 .
H(97) C(41) 3.412 2_556
H(97) C(87) 3.190 3_655
H(97) H(49) 2.744 2_556
H(97) H(50) 3.378 2_556
H(97) H(104) 2.557 3_655
H(97) H(105) 3.045 3_655
H(98) C(41) 3.025 2_556
H(98) H(44) 3.182 2_556
H(98) H(47) 3.530 2_556
H(98) H(49) 2.475 2_556
H(98) H(50) 2.706 2_556
H(99) H(47) 3.057 2_556
H(99) H(49) 2.713 2_556
H(99) H(104) 3.236 3_655
H(100) F(17) 2.986 3_655
H(100) H(69) 3.438 3_655
H(101) F(17) 3.012 3_655
H(101) C(55) 3.204 3_655
H(101) H(67) 3.569 3_655
H(101) H(68) 3.555 3_655
H(101) H(69) 2.252 3_655
H(101) H(106) 3.445 3_655
H(102) F(16) 3.270 3_655
H(102) F(17) 2.758 3_655
H(102) C(95) 3.581 3_655
H(102) H(69) 3.362 3_655
H(103) H(42) 3.008 4_554
H(103) H(51) 3.220 4_554
H(103) H(171) 3.460 4_564
H(103) H(172) 2.970 4_564
H(104) C(81) 3.313 3_645
H(104) H(49) 3.013 4_554
H(104) H(51) 3.302 4_554
H(104) H(93) 3.310 3_645
H(104) H(97) 2.557 3_645
H(104) H(99) 3.236 3_645
H(105) C(41) 3.123 4_554
H(105) H(49) 2.972 4_554
H(105) H(50) 3.541 4_554
H(105) H(51) 2.469 4_554
H(105) H(97) 3.045 3_645
H(106) H(93) 2.994 3_645
H(106) H(101) 3.445 3_645
H(106) H(154) 3.307 2_456
H(106) H(155) 3.359 2_456
H(107) F(21) 2.695 2_456
H(107) C(127) 3.403 2_456
H(107) C(128) 3.371 2_456
H(107) H(93) 3.268 3_645
H(107) H(154) 2.733 2_456
H(107) H(155) 3.079 2_456
H(107) H(156) 3.214 2_456
H(108) C(141) 3.086 4_564
H(108) C(159) 3.399 4_564
H(108) H(133) 3.057 4_564
H(108) H(169) 3.421 4_564
H(108) H(171) 2.240 4_564
H(108) H(172) 3.239 4_564
H(108) H(193) 3.059 4_564
H(108) H(194) 3.020 4_564
H(108) H(195) 3.596 4_564
H(109) H(171) 3.580 4_564
H(109) H(193) 3.317 4_564
H(109) H(195) 3.454 4_564
H(110) C(159) 3.031 4_564
H(110) H(133) 3.099 4_564
H(110) H(193) 3.101 4_564
H(110) H(194) 2.644 4_564
H(110) H(195) 2.848 4_564
H(111) F(21) 3.554 2_456
H(111) H(132) 3.392 4_564
H(111) H(133) 3.002 4_564
H(112) F(21) 2.978 2_456
H(112) C(2) 3.417 4_554
H(112) H(3) 2.945 4_554
H(112) H(4) 3.105 4_554
H(113) C(2) 3.314 4_554
H(113) C(108) 3.236 4_564
H(113) H(3) 3.170 4_554
H(113) H(4) 2.609 4_554
H(113) H(132) 2.945 4_564
H(113) H(133) 2.816 4_564
H(113) H(134) 3.452 4_564
H(113) H(171) 3.266 4_564
H(114) C(28) 3.377 2_456
H(114) C(128) 3.070 2_456
H(114) H(32) 2.685 2_456
H(114) H(33) 3.396 2_456
H(114) H(34) 3.574 2_456
H(114) H(155) 2.271 2_456
H(114) H(156) 3.038 2_456
H(115) C(28) 3.277 2_456
H(115) C(128) 3.367 2_456
H(115) H(31) 3.374 2_456
H(115) H(32) 2.591 2_456
H(115) H(33) 3.091 2_456
H(115) H(155) 2.974 2_456
H(115) H(156) 2.844 2_456
H(116) C(28) 3.536 2_456
H(116) H(32) 2.594 2_456
H(117) F(2) 2.752 4_654
H(117) F(3) 2.781 4_654
H(117) C(18) 3.289 4_654
H(118) F(2) 2.933 4_654
H(118) C(119) 3.563 3_645
H(118) H(145) 2.729 3_645
H(118) H(153) 3.381 3_645
H(119) C(119) 3.270 3_645
H(119) H(144) 3.028 3_645
H(119) H(145) 2.619 3_645
H(119) H(153) 3.579 3_645
H(120) O(17) 3.545 3_645
H(120) C(119) 3.294 3_645
H(120) H(144) 3.592 3_645
H(120) H(145) 2.502 3_645
H(121) F(23) 2.950 3_645
H(121) C(119) 3.499 3_645
H(121) H(145) 2.528 3_645
H(121) H(173) 3.392 3_645
H(122) H(5) 3.013 4_654
H(122) H(7) 3.397 4_654
H(122) H(8) 3.510 4_654
H(122) H(184) 3.302 2_556
H(123) H(140) 3.338 4_664
H(124) O(18) 2.818 4_664
H(124) C(3) 3.139 4_654
H(124) C(111) 2.918 4_664
H(124) H(5) 2.462 4_654
H(124) H(6) 3.542 4_654
H(124) H(7) 3.023 4_654
H(124) H(139) 2.797 4_664
H(124) H(140) 2.726 4_664
H(125) F(7) 3.113 4_654
H(125) O(18) 3.172 4_664
H(125) C(114) 3.206 4_664
H(125) H(5) 2.892 4_654
H(125) H(141) 2.268 4_664
H(126) F(2) 2.849 4_654
H(126) F(7) 3.022 4_654
H(126) F(23) 3.371 3_645
H(126) H(141) 3.586 4_664
H(127) F(2) 2.766 4_654
H(127) F(7) 3.336 4_654
H(127) C(3) 3.298 4_654
H(127) H(5) 2.345 4_654
H(127) H(8) 2.920 4_654
H(127) H(141) 3.575 4_664
H(128) C(133) 3.465 4_664
H(128) H(160) 2.686 4_664
H(128) H(161) 3.568 4_664
H(129) O(18) 3.140 4_664
H(129) C(114) 3.343 4_664
H(129) H(141) 2.812 4_664
H(129) H(159) 3.578 4_664
H(129) H(160) 3.205 4_664
H(130) O(18) 3.170 4_664
H(130) C(111) 3.523 4_664
H(130) C(133) 3.219 4_664
H(130) H(140) 2.936 4_664
H(130) H(159) 3.214 4_664
H(130) H(160) 2.848 4_664
H(130) H(161) 3.059 4_664
H(132) C(3) 3.319 1_565
H(132) H(4) 3.523 1_565
H(132) H(6) 2.663 1_565
H(132) H(7) 3.091 1_565
H(132) H(111) 3.392 4_565
H(132) H(113) 2.945 4_565
H(133) C(92) 3.480 4_565
H(133) C(93) 3.330 4_565
H(133) H(108) 3.057 4_565
H(133) H(110) 3.099 4_565
H(133) H(111) 3.002 4_565
H(133) H(113) 2.816 4_565
H(134) H(6) 3.288 1_565
H(134) H(113) 3.452 4_565
H(135) C(8) 3.188 3_656
H(135) H(11) 2.429 3_656
H(135) H(12) 3.574 3_656
H(136) H(11) 3.513 3_656
H(137) C(8) 3.488 3_656
H(137) H(11) 2.741 3_656
H(137) H(12) 3.192 3_656
H(137) H(90) 3.172 4_665
H(138) H(90) 3.490 4_665
H(139) C(3) 2.998 1_565
H(139) H(5) 3.102 1_565
H(139) H(6) 2.718 1_565
H(139) H(7) 2.682 1_565
H(139) H(124) 2.797 4_665
H(140) C(104) 3.466 4_665
H(140) H(90) 3.246 4_665
H(140) H(123) 3.338 4_665
H(140) H(124) 2.726 4_665
H(140) H(130) 2.936 4_665
H(141) F(7) 3.145 1_565
H(141) F(9) 3.192 1_565
H(141) C(105) 3.221 4_665
H(141) H(125) 2.268 4_665
H(141) H(126) 3.586 4_665
H(141) H(127) 3.575 4_665
H(141) H(129) 2.812 4_665
H(142) F(7) 3.060 1_565
H(142) F(8) 3.487 1_565
H(142) F(23) 3.329 2_566
H(142) F(24) 2.875 2_566
H(142) C(139) 3.559 2_566
H(142) H(168) 2.665 2_566
H(143) C(70) 3.215 3_655
H(143) H(86) 2.616 3_655
H(143) H(87) 3.568 3_655
H(143) H(88) 3.027 3_655
H(143) H(168) 3.569 2_566
H(143) H(170) 2.939 2_566
H(144) F(13) 2.735 3_655
H(144) H(119) 3.028 3_655
H(144) H(120) 3.592 3_655
H(145) F(13) 3.006 3_655
H(145) C(99) 2.800 3_655
H(145) C(100) 2.703 3_655
H(145) H(118) 2.729 3_655
H(145) H(119) 2.619 3_655
H(145) H(120) 2.502 3_655
H(145) H(121) 2.528 3_655
H(147) H(35) 3.577 .
H(148) H(40) 3.418 2_556
H(149) C(40) 3.314 2_556
H(149) H(40) 2.851 2_556
H(149) H(46) 2.714 2_556
H(149) H(48) 3.022 2_556
H(150) C(23) 3.528 .
H(150) C(29) 3.357 .
H(150) H(27) 3.387 .
H(150) H(28) 2.940 .
H(150) H(35) 2.807 .
H(150) H(36) 3.093 .
H(150) H(38) 3.579 2_556
H(150) H(40) 3.508 2_556
H(150) H(46) 2.753 2_556
H(151) O(2) 3.343 .
H(151) C(13) 3.584 .
H(151) C(51) 3.420 2_456
H(151) H(14) 2.941 .
H(151) H(18) 3.574 .
H(151) H(35) 3.548 .
H(151) H(57) 2.874 2_456
H(151) H(58) 3.075 2_456
H(151) H(60) 3.558 2_456
H(151) H(61) 3.426 2_456
H(152) C(16) 3.198 .
H(152) H(14) 2.885 .
H(152) H(18) 2.396 .
H(152) H(20) 3.180 .
H(152) H(35) 2.841 .
H(152) H(46) 3.366 2_556
H(153) H(14) 3.123 .
H(153) H(18) 3.234 .
H(153) H(58) 3.507 2_456
H(153) H(118) 3.381 3_655
H(153) H(119) 3.579 3_655
H(154) C(76) 3.378 4_665
H(154) C(88) 3.466 2_556
H(154) H(92) 3.006 4_665
H(154) H(93) 2.918 4_665
H(154) H(106) 3.307 2_556
H(154) H(107) 2.733 2_556
H(155) C(28) 3.536 .
H(155) C(88) 3.528 2_556
H(155) C(94) 3.018 2_556
H(155) H(32) 3.452 .
H(155) H(33) 3.114 .
H(155) H(34) 3.470 .
H(155) H(68) 3.276 2_556
H(155) H(106) 3.359 2_556
H(155) H(107) 3.079 2_556
H(155) H(114) 2.271 2_556
H(155) H(115) 2.974 2_556
H(156) C(28) 3.419 .
H(156) C(94) 3.378 2_556
H(156) H(32) 3.506 .
H(156) H(33) 2.635 .
H(156) H(107) 3.214 2_556
H(156) H(114) 3.038 2_556
H(156) H(115) 2.844 2_556
H(157) C(28) 3.436 .
H(157) H(28) 3.167 .
H(157) H(33) 2.698 .
H(157) H(34) 3.305 .
H(157) H(36) 3.029 .
H(158) F(6) 2.616 2_556
H(158) C(28) 3.450 .
H(158) H(28) 3.421 .
H(158) H(33) 3.076 .
H(158) H(34) 2.951 .
H(159) H(129) 3.578 4_665
H(159) H(130) 3.214 4_665
H(160) C(69) 3.395 4_665
H(160) C(106) 3.079 4_665
H(160) H(84) 2.501 4_665
H(160) H(85) 3.571 4_665
H(160) H(128) 2.686 4_665
H(160) H(129) 3.205 4_665
H(160) H(130) 2.848 4_665
H(161) C(76) 3.288 4_665
H(161) H(84) 3.306 4_665
H(161) H(90) 3.411 4_665
H(161) H(92) 2.371 4_665
H(161) H(128) 3.568 4_665
H(161) H(130) 3.059 4_665
H(162) C(69) 3.389 4_665
H(162) H(68) 3.577 2_556
H(162) H(83) 3.086 4_665
H(162) H(84) 2.847 4_665
H(163) C(55) 3.448 2_556
H(163) H(68) 2.505 2_556
H(163) H(70) 3.598 2_556
H(163) H(74) 3.057 2_556
H(164) C(55) 3.478 2_556
H(164) C(69) 3.097 4_665
H(164) H(68) 2.788 2_556
H(164) H(69) 3.283 2_556
H(164) H(70) 3.375 2_556
H(164) H(83) 2.882 4_665
H(164) H(84) 2.805 4_665
H(164) H(85) 3.084 4_665
H(164) H(92) 3.171 4_665
H(165) C(146) 3.295 2_566
H(165) H(39) 3.130 2_556
H(165) H(176) 3.334 2_566
H(165) H(178) 2.530 2_566
H(166) C(146) 3.481 2_566
H(166) H(177) 3.491 2_566
H(166) H(178) 2.675 2_566
H(167) C(34) 3.228 2_556
H(167) H(39) 2.942 2_556
H(167) H(40) 2.696 2_556
H(167) H(178) 3.191 2_566
H(168) C(115) 3.157 2_466
H(168) H(142) 2.665 2_466
H(168) H(143) 3.569 2_466
H(169) F(14) 3.477 4_565
H(169) H(80) 2.941 4_565
H(169) H(81) 3.561 4_565
H(169) H(108) 3.421 4_565
H(170) F(14) 2.718 4_565
H(170) C(116) 3.546 2_466
H(170) H(143) 2.939 2_466
H(171) C(92) 3.204 4_565
H(171) H(103) 3.460 4_565
H(171) H(108) 2.240 4_565
H(171) H(109) 3.580 4_565
H(171) H(113) 3.266 4_565
H(172) F(14) 3.302 4_565
H(172) C(35) 3.416 1_565
H(172) H(41) 2.902 1_565
H(172) H(42) 3.063 1_565
H(172) H(103) 2.970 4_565
H(172) H(108) 3.239 4_565
H(173) H(87) 3.417 3_655
H(173) H(121) 3.392 3_655
H(174) H(86) 3.595 3_655
H(174) H(87) 3.265 3_655
H(175) C(70) 3.454 3_655
H(175) H(86) 3.496 3_655
H(175) H(87) 2.601 3_655
H(176) C(34) 3.109 1_565
H(176) C(35) 3.359 1_565
H(176) H(39) 2.393 1_565
H(176) H(40) 3.372 1_565
H(176) H(41) 2.866 1_565
H(176) H(165) 3.334 2_466
H(177) C(34) 3.373 1_565
H(177) C(35) 3.568 1_565
H(177) H(39) 3.009 1_565
H(177) H(40) 3.193 1_565
H(177) H(41) 3.362 1_565
H(177) H(42) 3.428 1_565
H(177) H(166) 3.491 2_466
H(178) C(135) 2.949 2_466
H(178) H(39) 3.212 1_565
H(178) H(165) 2.530 2_466
H(178) H(166) 2.675 2_466
H(178) H(167) 3.191 2_466
H(179) F(9) 2.819 1_565
H(179) H(1) 3.579 1_565
H(179) H(41) 3.089 1_565
H(180) F(9) 2.954 1_565
H(180) H(6) 3.302 1_565
H(181) F(9) 3.503 1_565
H(181) C(2) 3.480 1_565
H(181) C(3) 3.461 1_565
H(181) H(1) 3.338 1_565
H(181) H(4) 2.665 1_565
H(181) H(6) 2.622 1_565
H(181) H(41) 3.571 1_565
H(182) F(10) 2.752 2_456
H(182) F(11) 2.776 2_456
H(182) F(12) 3.245 2_456
H(182) C(71) 3.142 2_456
H(183) C(5) 3.274 3_656
H(183) H(9) 2.651 3_656
H(183) H(10) 3.078 3_656
H(184) F(10) 2.901 2_456
H(184) C(5) 3.391 3_656
H(184) H(9) 3.046 3_656
H(184) H(10) 2.817 3_656
H(184) H(122) 3.302 2_456
H(185) O(1) 3.341 3_656
H(185) C(5) 3.330 3_656
H(185) H(9) 3.300 3_656
H(185) H(10) 2.912 3_656
H(186) C(5) 3.345 3_656
H(186) H(9) 3.541 3_656
H(186) H(10) 2.527 3_656
H(187) F(11) 3.288 2_456
H(187) C(52) 3.300 2_456
H(187) H(54) 2.806 2_456
H(187) H(60) 2.833 2_456
H(187) H(62) 2.867 2_456
H(187) H(71) 3.125 2_456
H(188) H(60) 3.525 2_456
H(188) H(80) 3.494 4_565
H(189) O(10) 3.123 4_565
H(189) C(56) 3.330 2_456
H(189) C(66) 3.084 4_565
H(189) H(54) 3.443 2_456
H(189) H(71) 2.820 2_456
H(189) H(72) 2.959 2_456
H(189) H(79) 2.883 4_565
H(189) H(80) 2.845 4_565
H(190) F(10) 2.523 2_456
H(190) F(11) 3.035 2_456
H(190) F(18) 3.474 2_456
H(190) C(56) 3.378 2_456
H(190) C(71) 3.304 2_456
H(190) H(66) 3.048 2_456
H(190) H(71) 3.106 2_456
H(190) H(72) 2.998 2_456
H(191) F(18) 3.465 2_456
H(191) O(10) 2.721 4_565
H(191) C(56) 3.411 2_456
H(191) C(63) 3.324 4_565
H(191) H(71) 3.377 2_456
H(191) H(72) 2.654 2_456
H(191) H(78) 2.405 4_565
H(192) F(10) 3.235 2_456
H(192) F(18) 2.912 2_456
H(192) H(78) 2.957 4_565
H(193) O(10) 3.145 4_565
H(193) C(66) 3.366 4_565
H(193) C(92) 3.345 4_565
H(193) H(80) 2.720 4_565
H(193) H(108) 3.059 4_565
H(193) H(109) 3.317 4_565
H(193) H(110) 3.101 4_565
H(194) C(92) 3.233 4_565
H(194) H(108) 3.020 4_565
H(194) H(110) 2.644 4_565
H(195) O(10) 3.045 4_565
H(195) C(63) 3.386 4_565
H(195) C(92) 3.471 4_565
H(195) H(78) 2.900 4_565
H(195) H(108) 3.596 4_565
H(195) H(109) 3.454 4_565
H(195) H(110) 2.848 4_565

loop_
_geom_torsion_atom_site_label_1
_geom_torsion_atom_site_label_2
_geom_torsion_atom_site_label_3
_geom_torsion_atom_site_label_4
_geom_torsion
O(3) Eu(1) O(4) C(25) -5.1(2)
O(4) Eu(1) O(3) C(19) -2.6(2)
O(3) Eu(1) O(5) C(31) 144.8(2)
O(5) Eu(1) O(3) C(19) 124.5(2)
O(3) Eu(1) O(6) C(37) -149.0(2)
O(6) Eu(1) O(3) C(19) -130.0(2)
O(3) Eu(1) O(7) C(43) -81.6(2)
O(7) Eu(1) O(3) C(19) 167.8(2)
O(3) Eu(1) O(8) C(49) 77.54(19)
O(8) Eu(1) O(3) C(19) 83.0(2)
O(3) Eu(1) N(1) C(4) -54.0(2)
O(3) Eu(1) N(1) C(6) 121.0(2)
N(1) Eu(1) O(3) C(19) -100.7(2)
O(3) Eu(1) N(2) C(7) -43.3(2)
O(3) Eu(1) N(2) C(11) 130.47(19)
N(2) Eu(1) O(3) C(19) -54.1(2)
O(3) Eu(1) N(3) C(12) -81.8(2)
O(3) Eu(1) N(3) C(14) 96.9(2)
N(3) Eu(1) O(3) C(19) 14.7(2)
O(4) Eu(1) O(5) C(31) -114.6(2)
O(5) Eu(1) O(4) C(25) -133.9(2)
O(4) Eu(1) O(6) C(37) 108.1(2)
O(6) Eu(1) O(4) C(25) 127.2(2)
O(4) Eu(1) O(7) C(43) -67.1(2)
O(7) Eu(1) O(4) C(25) -19.6(2)
O(4) Eu(1) O(8) C(49) 151.4(2)
O(8) Eu(1) O(4) C(25) -78.5(2)
O(4) Eu(1) N(1) C(4) -124.0(2)
O(4) Eu(1) N(1) C(6) 51.0(2)
N(1) Eu(1) O(4) C(25) 61.4(2)
O(4) Eu(1) N(2) C(7) -99.6(2)
O(4) Eu(1) N(2) C(11) 74.23(19)
N(2) Eu(1) O(4) C(25) 119.4(2)
O(4) Eu(1) N(3) C(12) -64.25(19)
O(4) Eu(1) N(3) C(14) 114.5(2)
N(3) Eu(1) O(4) C(25) -173.4(2)
O(5) Eu(1) O(6) C(37) -18.7(2)
O(6) Eu(1) O(5) C(31) 11.8(2)
O(5) Eu(1) O(7) C(43) 65.7(2)
O(7) Eu(1) O(5) C(31) 102.2(2)
O(5) Eu(1) O(8) C(49) -70.68(19)
O(8) Eu(1) O(5) C(31) -173.6(2)
O(5) Eu(1) N(1) C(4) 73.6(2)
O(5) Eu(1) N(1) C(6) -111.4(2)
N(1) Eu(1) O(5) C(31) 42.2(2)
O(5) Eu(1) N(2) C(7) 137.85(19)
O(5) Eu(1) N(2) C(11) -48.3(2)
N(2) Eu(1) O(5) C(31) -36.7(2)
O(5) Eu(1) N(3) C(12) 147.1(2)
O(5) Eu(1) N(3) C(14) -34.2(2)
N(3) Eu(1) O(5) C(31) -75.2(2)
O(6) Eu(1) O(7) C(43) 138.2(2)
O(7) Eu(1) O(6) C(37) -92.1(2)
O(6) Eu(1) O(8) C(49) -62.2(2)
O(8) Eu(1) O(6) C(37) -27.1(2)
O(6) Eu(1) N(1) C(4) 104.2(2)
O(6) Eu(1) N(1) C(6) -80.8(2)
N(1) Eu(1) O(6) C(37) -177.6(2)
O(6) Eu(1) N(2) C(7) 87.0(2)
O(6) Eu(1) N(2) C(11) -99.2(2)
N(2) Eu(1) O(6) C(37) 115.7(2)
O(6) Eu(1) N(3) C(12) 73.31(19)
O(6) Eu(1) N(3) C(14) -108.0(2)
N(3) Eu(1) O(6) C(37) 53.1(2)
O(7) Eu(1) O(8) C(49) 4.61(19)
O(8) Eu(1) O(7) C(43) -7.8(2)
O(7) Eu(1) N(1) C(4) 17.4(2)
O(7) Eu(1) N(1) C(6) -167.6(2)
N(1) Eu(1) O(7) C(43) -150.2(2)
O(7) Eu(1) N(2) C(7) 39.9(2)
O(7) Eu(1) N(2) C(11) -146.29(18)
N(2) Eu(1) O(7) C(43) -179.52(19)
O(7) Eu(1) N(3) C(12) 142.96(17)
O(7) Eu(1) N(3) C(14) -38.3(2)
N(3) Eu(1) O(7) C(43) 69.8(2)
O(8) Eu(1) N(1) C(4) -48.7(2)
O(8) Eu(1) N(1) C(6) 126.3(2)
N(1) Eu(1) O(8) C(49) 72.3(2)
O(8) Eu(1) N(2) C(7) -127.58(19)
O(8) Eu(1) N(2) C(11) 46.2(2)
N(2) Eu(1) O(8) C(49) 176.55(18)
O(8) Eu(1) N(3) C(12) -143.45(19)
O(8) Eu(1) N(3) C(14) 35.3(2)
N(3) Eu(1) O(8) C(49) -139.1(2)
N(1) Eu(1) N(2) C(7) 6.36(19)
N(1) Eu(1) N(2) C(11) -179.8(2)
N(2) Eu(1) N(1) C(4) 176.8(2)
N(2) Eu(1) N(1) C(6) -8.3(2)
N(1) Eu(1) N(3) C(12) 12.5(2)
N(1) Eu(1) N(3) C(14) -168.75(19)
N(3) Eu(1) N(1) C(4) 169.7(2)
N(3) Eu(1) N(1) C(6) -15.3(2)
N(2) Eu(1) N(3) C(12) 5.47(18)
N(2) Eu(1) N(3) C(14) -175.8(2)
N(3) Eu(1) N(2) C(7) 179.6(2)
N(3) Eu(1) N(2) C(11) -6.54(18)
O(11) Eu(2) O(12) C(78) -22.4(2)
O(12) Eu(2) O(11) C(72) 14.9(2)
O(11) Eu(2) O(13) C(84) 132.0(2)
O(13) Eu(2) O(11) C(72) 144.1(2)
O(11) Eu(2) O(14) C(90) -136.7(2)
O(14) Eu(2) O(11) C(72) -111.5(2)
O(11) Eu(2) O(15) C(96) -79.8(2)
O(15) Eu(2) O(11) C(72) -174.9(2)
O(11) Eu(2) O(16) C(102) 77.6(2)
O(16) Eu(2) O(11) C(72) 101.1(2)
O(11) Eu(2) N(4) C(57) -47.4(2)
O(11) Eu(2) N(4) C(59) 134.7(2)
N(4) Eu(2) O(11) C(72) -79.6(2)
O(11) Eu(2) N(5) C(60) -47.01(19)
O(11) Eu(2) N(5) C(64) 130.27(18)
N(5) Eu(2) O(11) C(72) -34.8(2)
O(11) Eu(2) N(6) C(65) -86.7(2)
O(11) Eu(2) N(6) C(67) 95.0(2)
N(6) Eu(2) O(11) C(72) 37.5(2)
O(12) Eu(2) O(13) C(84) -126.1(2)
O(13) Eu(2) O(12) C(78) -151.0(2)
O(12) Eu(2) O(14) C(90) 121.6(2)
O(14) Eu(2) O(12) C(78) 108.7(2)
O(12) Eu(2) O(15) C(96) -64.9(2)
O(15) Eu(2) O(12) C(78) -37.2(2)
O(12) Eu(2) O(16) C(102) 151.2(2)
O(16) Eu(2) O(12) C(78) -97.4(2)
O(12) Eu(2) N(4) C(57) -118.9(2)
O(12) Eu(2) N(4) C(59) 63.16(19)
N(4) Eu(2) O(12) C(78) 47.1(2)
O(12) Eu(2) N(5) C(60) -100.77(19)
O(12) Eu(2) N(5) C(64) 76.52(19)
N(5) Eu(2) O(12) C(78) 106.6(2)
O(12) Eu(2) N(6) C(65) -64.11(19)
O(12) Eu(2) N(6) C(67) 117.6(2)
N(6) Eu(2) O(12) C(78) 172.1(2)
O(13) Eu(2) O(14) C(90) -7.3(2)
O(14) Eu(2) O(13) C(84) 0.05(18)
O(13) Eu(2) O(15) C(96) 68.5(2)
O(15) Eu(2) O(13) C(84) 91.3(2)
O(13) Eu(2) O(16) C(102) -69.0(2)
O(16) Eu(2) O(13) C(84) 176.0(2)
O(13) Eu(2) N(4) C(57) 81.4(2)
O(13) Eu(2) N(4) C(59) -96.5(2)
N(4) Eu(2) O(13) C(84) 26.4(2)
O(13) Eu(2) N(5) C(60) 133.88(17)
O(13) Eu(2) N(5) C(64) -48.8(2)
N(5) Eu(2) O(13) C(84) -49.1(2)
O(13) Eu(2) N(6) C(65) 145.1(2)
O(13) Eu(2) N(6) C(67) -33.2(2)
N(6) Eu(2) O(13) C(84) -88.0(2)
O(14) Eu(2) O(15) C(96) 141.2(2)
O(15) Eu(2) O(14) C(90) -79.2(2)
O(14) Eu(2) O(16) C(102) -62.7(2)
O(16) Eu(2) O(14) C(90) -13.5(2)
O(14) Eu(2) N(4) C(57) 108.2(2)
O(14) Eu(2) N(4) C(59) -69.71(19)
N(4) Eu(2) O(14) C(90) -168.7(2)
O(14) Eu(2) N(5) C(60) 81.02(18)
O(14) Eu(2) N(5) C(64) -101.69(19)
N(5) Eu(2) O(14) C(90) 123.7(2)
O(14) Eu(2) N(6) C(65) 71.0(2)
O(14) Eu(2) N(6) C(67) -107.3(2)
N(6) Eu(2) O(14) C(90) 62.1(2)
O(15) Eu(2) O(16) C(102) 5.1(2)
O(16) Eu(2) O(15) C(96) -3.9(2)
O(15) Eu(2) N(4) C(57) 22.3(2)
O(15) Eu(2) N(4) C(59) -155.70(19)
N(4) Eu(2) O(15) C(96) -149.1(2)
O(15) Eu(2) N(5) C(60) 41.2(2)
O(15) Eu(2) N(5) C(64) -141.54(17)
N(5) Eu(2) O(15) C(96) 176.68(19)
O(15) Eu(2) N(6) C(65) 144.08(18)
O(15) Eu(2) N(6) C(67) -34.2(2)
N(6) Eu(2) O(15) C(96) 69.5(2)
O(16) Eu(2) N(4) C(57) -46.3(2)
O(16) Eu(2) N(4) C(59) 135.72(18)
N(4) Eu(2) O(16) C(102) 76.5(2)
O(16) Eu(2) N(5) C(60) -137.91(17)
O(16) Eu(2) N(5) C(64) 39.4(2)
N(5) Eu(2) O(16) C(102) -175.50(19)
O(16) Eu(2) N(6) C(65) -145.7(2)
O(16) Eu(2) N(6) C(67) 36.0(2)
N(6) Eu(2) O(16) C(102) -136.2(2)
N(4) Eu(2) N(5) C(60) 1.60(17)
N(4) Eu(2) N(5) C(64) 178.9(2)
N(5) Eu(2) N(4) C(57) 179.6(2)
N(5) Eu(2) N(4) C(59) 1.65(18)
N(4) Eu(2) N(6) C(65) 11.7(2)
N(4) Eu(2) N(6) C(67) -166.6(2)
N(6) Eu(2) N(4) C(57) 173.5(2)
N(6) Eu(2) N(4) C(59) -4.5(2)
N(5) Eu(2) N(6) C(65) 5.46(18)
N(5) Eu(2) N(6) C(67) -172.8(2)
N(6) Eu(2) N(5) C(60) 175.7(2)
N(6) Eu(2) N(5) C(64) -7.06(17)
O(19) Eu(3) O(20) C(131) -11.5(2)
O(20) Eu(3) O(19) C(125) 6.3(2)
O(19) Eu(3) O(21) C(137) 130.9(2)
O(21) Eu(3) O(19) C(125) 139.9(2)
O(19) Eu(3) O(22) C(143) -140.5(2)
O(22) Eu(3) O(19) C(125) -122.4(2)
O(19) Eu(3) O(23) C(149) 65.8(2)
O(23) Eu(3) O(19) C(125) 94.5(2)
O(19) Eu(3) O(24) C(155) -74.1(2)
O(24) Eu(3) O(19) C(125) 178.6(2)
O(19) Eu(3) N(7) C(118) -110.0(2)
O(19) Eu(3) N(7) C(120) 78.1(2)
N(7) Eu(3) O(19) C(125) 36.0(2)
O(19) Eu(3) N(8) C(113) -47.1(2)
O(19) Eu(3) N(8) C(117) 140.29(19)
N(8) Eu(3) O(19) C(125) -43.8(2)
O(19) Eu(3) N(9) C(110) -30.8(2)
O(19) Eu(3) N(9) C(112) 151.6(2)
N(9) Eu(3) O(19) C(125) -79.4(2)
O(20) Eu(3) O(21) C(137) -120.4(2)
O(21) Eu(3) O(20) C(131) -144.7(2)
O(20) Eu(3) O(22) C(143) 121.0(2)
O(22) Eu(3) O(20) C(131) 111.0(2)
O(20) Eu(3) O(23) C(149) 140.5(2)
O(23) Eu(3) O(20) C(131) -84.8(2)
O(20) Eu(3) O(24) C(155) -62.0(2)
O(24) Eu(3) O(20) C(131) -23.3(2)
O(20) Eu(3) N(7) C(118) -79.8(2)
O(20) Eu(3) N(7) C(120) 108.4(2)
N(7) Eu(3) O(20) C(131) -171.5(2)
O(20) Eu(3) N(8) C(113) -100.2(2)
O(20) Eu(3) N(8) C(117) 87.2(2)
N(8) Eu(3) O(20) C(131) 122.0(2)
O(20) Eu(3) N(9) C(110) -106.7(2)
O(20) Eu(3) N(9) C(112) 75.6(2)
N(9) Eu(3) O(20) C(131) 58.9(2)
O(21) Eu(3) O(22) C(143) -10.7(2)
O(22) Eu(3) O(21) C(137) 9.2(2)
O(21) Eu(3) O(23) C(149) -81.0(2)
O(23) Eu(3) O(21) C(137) 175.8(2)
O(21) Eu(3) O(24) C(155) 76.9(2)
O(24) Eu(3) O(21) C(137) 92.9(2)
O(21) Eu(3) N(7) C(118) 121.3(2)
O(21) Eu(3) N(7) C(120) -50.5(2)
N(7) Eu(3) O(21) C(137) -92.7(2)
O(21) Eu(3) N(8) C(113) 130.07(19)
O(21) Eu(3) N(8) C(117) -42.6(2)
N(8) Eu(3) O(21) C(137) -45.8(2)
O(21) Eu(3) N(9) C(110) 101.2(2)
O(21) Eu(3) N(9) C(112) -76.5(2)
N(9) Eu(3) O(21) C(137) 20.6(2)
O(22) Eu(3) O(23) C(149) -59.5(2)
O(23) Eu(3) O(22) C(143) -32.4(2)
O(22) Eu(3) O(24) C(155) 151.5(2)
O(24) Eu(3) O(22) C(143) -85.6(2)
O(22) Eu(3) N(7) C(118) 52.5(2)
O(22) Eu(3) N(7) C(120) -119.4(2)
N(7) Eu(3) O(22) C(143) 53.4(2)
O(22) Eu(3) N(8) C(113) 70.63(19)
O(22) Eu(3) N(8) C(117) -102.0(2)
N(8) Eu(3) O(22) C(143) 109.8(2)
O(22) Eu(3) N(9) C(110) 112.7(2)
O(22) Eu(3) N(9) C(112) -64.9(2)
N(9) Eu(3) O(22) C(143) 176.9(2)
O(23) Eu(3) O(24) C(155) 0.9(2)
O(24) Eu(3) O(23) C(149) -6.2(2)
O(23) Eu(3) N(7) C(118) -164.5(2)
O(23) Eu(3) N(7) C(120) 23.6(2)
N(7) Eu(3) O(23) C(149) -148.1(2)
O(23) Eu(3) N(8) C(113) -144.61(18)
O(23) Eu(3) N(8) C(117) 42.7(2)
N(8) Eu(3) O(23) C(149) -179.1(2)
O(23) Eu(3) N(9) C(110) -39.9(2)
O(23) Eu(3) N(9) C(112) 142.39(18)
N(9) Eu(3) O(23) C(149) 74.7(2)
O(24) Eu(3) N(7) C(118) 129.4(2)
O(24) Eu(3) N(7) C(120) -42.5(2)
N(7) Eu(3) O(24) C(155) 69.2(2)
O(24) Eu(3) N(8) C(113) 46.4(2)
O(24) Eu(3) N(8) C(117) -126.3(2)
N(8) Eu(3) O(24) C(155) 173.76(19)
O(24) Eu(3) N(9) C(110) 35.8(2)
O(24) Eu(3) N(9) C(112) -141.8(2)
N(9) Eu(3) O(24) C(155) -139.8(2)
N(7) Eu(3) N(8) C(113) 179.7(2)
N(7) Eu(3) N(8) C(117) 7.07(19)
N(8) Eu(3) N(7) C(118) -6.4(2)
N(8) Eu(3) N(7) C(120) -178.3(2)
N(7) Eu(3) N(9) C(110) -166.5(2)
N(7) Eu(3) N(9) C(112) 15.8(2)
N(9) Eu(3) N(7) C(118) -15.5(2)
N(9) Eu(3) N(7) C(120) 172.6(2)
N(8) Eu(3) N(9) C(110) -175.7(2)
N(8) Eu(3) N(9) C(112) 6.66(18)
N(9) Eu(3) N(8) C(113) -9.05(18)
N(9) Eu(3) N(8) C(117) 178.3(2)
F(28) F(25) F(29) F(26) -17.2(10)
F(28) F(25) F(29) C(148) 10.6(7)
F(29) F(25) F(28) F(27) 19.3(10)
F(29) F(25) F(28) C(148) -11.0(8)
F(28) F(25) C(148) F(26) -141.2(4)
F(28) F(25) C(148) F(27) -33.0(4)
F(28) F(25) C(148) F(29) -172.8(5)
F(28) F(25) C(148) F(30) -90.2(7)
F(28) F(25) C(148) C(149) 93.7(4)
C(148) F(25) F(28) F(27) 30.2(3)
F(29) F(25) C(148) F(26) 31.6(4)
F(29) F(25) C(148) F(27) 139.8(4)
F(29) F(25) C(148) F(28) 172.8(5)
F(29) F(25) C(148) F(30) 82.6(7)
F(29) F(25) C(148) C(149) -93.5(4)
C(148) F(25) F(29) F(26) -27.9(3)
F(29) F(26) F(30) F(27) 34.7(14)
F(29) F(26) F(30) C(148) 34.9(4)
F(30) F(26) F(29) F(25) -6.4(6)
F(30) F(26) F(29) C(148) -35.6(4)
F(29) F(26) C(148) F(25) -24.9(3)
F(29) F(26) C(148) F(27) -139.6(3)
F(29) F(26) C(148) F(28) -76.7(7)
F(29) F(26) C(148) F(30) -139.7(6)
F(29) F(26) C(148) C(149) 102.9(3)
C(148) F(26) F(29) F(25) 29.2(3)
F(30) F(26) C(148) F(25) 114.8(6)
F(30) F(26) C(148) F(27) 0.1(4)
F(30) F(26) C(148) F(28) 63.0(8)
F(30) F(26) C(148) F(29) 139.7(6)
F(30) F(26) C(148) C(149) -117.4(5)
C(148) F(26) F(30) F(27) -0.2(9)
F(28) F(27) F(30) F(26) -32.6(14)
F(28) F(27) F(30) C(148) -32.8(4)
F(30) F(27) F(28) F(25) 2.2(6)
F(30) F(27) F(28) C(148) 33.0(4)
F(28) F(27) C(148) F(25) 28.4(3)
F(28) F(27) C(148) F(26) 141.7(3)
F(28) F(27) C(148) F(29) 75.5(7)
F(28) F(27) C(148) F(30) 141.7(6)
F(28) F(27) C(148) C(149) -100.8(3)
C(148) F(27) F(28) F(25) -30.8(3)
F(30) F(27) C(148) F(25) -113.3(5)
F(30) F(27) C(148) F(26) -0.1(4)
F(30) F(27) C(148) F(28) -141.7(6)
F(30) F(27) C(148) F(29) -66.3(8)
F(30) F(27) C(148) C(149) 117.5(5)
C(148) F(27) F(30) F(26) 0.2(9)
F(25) F(28) C(148) F(26) 70.6(7)
F(25) F(28) C(148) F(27) 145.6(4)
F(25) F(28) C(148) F(29) 5.4(4)
F(25) F(28) C(148) F(30) 114.6(5)
F(25) F(28) C(148) C(149) -108.9(3)
F(27) F(28) C(148) F(25) -145.6(4)
F(27) F(28) C(148) F(26) -75.0(6)
F(27) F(28) C(148) F(29) -140.2(3)
F(27) F(28) C(148) F(30) -31.0(5)
F(27) F(28) C(148) C(149) 105.4(3)
F(25) F(29) C(148) F(26) -147.2(4)
F(25) F(29) C(148) F(27) -68.9(7)
F(25) F(29) C(148) F(28) -5.8(4)
F(25) F(29) C(148) F(30) -117.4(5)
F(25) F(29) C(148) C(149) 107.5(3)
F(26) F(29) C(148) F(25) 147.2(4)
F(26) F(29) C(148) F(27) 78.3(6)
F(26) F(29) C(148) F(28) 141.4(3)
F(26) F(29) C(148) F(30) 29.7(5)
F(26) F(29) C(148) C(149) -105.3(3)
F(26) F(30) C(148) F(25) -87.2(6)
F(26) F(30) C(148) F(27) -179.9(5)
F(26) F(30) C(148) F(28) -143.7(5)
F(26) F(30) C(148) F(29) -37.9(5)
F(26) F(30) C(148) C(149) 88.6(6)
F(27) F(30) C(148) F(25) 92.6(5)
F(27) F(30) C(148) F(26) 179.9(5)
F(27) F(30) C(148) F(28) 36.2(5)
F(27) F(30) C(148) F(29) 141.9(4)
F(27) F(30) C(148) C(149) -91.5(5)
C(5) O(1) C(6) N(1) 6.1(3)
C(5) O(1) C(6) C(7) -176.1(2)
C(6) O(1) C(5) C(4) -12.8(3)
C(12) O(2) C(13) C(14) 4.3(2)
C(13) O(2) C(12) N(3) -1.8(3)
C(13) O(2) C(12) C(11) -179.93(18)
Eu(1) O(3) C(19) C(18) -178.09(17)
Eu(1) O(3) C(19) C(20) 5.9(4)
Eu(1) O(4) C(25) C(20) 10.3(4)
Eu(1) O(4) C(25) C(24) -171.68(17)
Eu(1) O(5) C(31) C(30) -178.51(15)
Eu(1) O(5) C(31) C(32) 0.3(3)
Eu(1) O(6) C(37) C(32) 15.5(4)
Eu(1) O(6) C(37) C(36) -167.70(17)
Eu(1) O(7) C(43) C(42) -174.15(16)
Eu(1) O(7) C(43) C(44) 7.3(4)
Eu(1) O(8) C(49) C(44) -0.8(3)
Eu(1) O(8) C(49) C(48) 175.96(17)
C(58) O(9) C(59) N(4) -8.1(3)
C(58) O(9) C(59) C(60) 173.1(2)
C(59) O(9) C(58) C(57) 13.9(2)
C(65) O(10) C(66) C(67) 1.0(2)
C(66) O(10) C(65) N(6) 0.4(3)
C(66) O(10) C(65) C(64) -176.0(2)
Eu(2) O(11) C(72) C(71) 173.96(18)
Eu(2) O(11) C(72) C(73) -4.7(4)
Eu(2) O(12) C(78) C(73) 21.8(4)
Eu(2) O(12) C(78) C(77) -161.05(18)
Eu(2) O(13) C(84) C(83) -178.03(18)
Eu(2) O(13) C(84) C(85) 5.5(4)
Eu(2) O(14) C(90) C(85) 10.1(4)
Eu(2) O(14) C(90) C(89) -171.84(17)
Eu(2) O(15) C(96) C(95) 179.53(16)
Eu(2) O(15) C(96) C(97) 1.0(4)
Eu(2) O(16) C(102) C(97) -3.8(4)
Eu(2) O(16) C(102) C(101) 176.43(17)
C(118) O(17) C(119) C(120) -4.6(3)
C(119) O(17) C(118) N(7) 2.3(3)
C(119) O(17) C(118) C(117) -176.3(2)
C(111) O(18) C(112) N(9) -0.5(3)
C(111) O(18) C(112) C(113) -178.9(2)
C(112) O(18) C(111) C(110) 1.8(2)
Eu(3) O(19) C(125) C(124) 179.87(17)
Eu(3) O(19) C(125) C(126) 1.2(4)
Eu(3) O(20) C(131) C(126) 10.5(4)
Eu(3) O(20) C(131) C(130) -172.28(17)
Eu(3) O(21) C(137) C(136) 171.57(18)
Eu(3) O(21) C(137) C(138) -6.8(4)
Eu(3) O(22) C(143) C(138) 10.4(4)
Eu(3) O(22) C(143) C(142) -171.88(18)
Eu(3) O(23) C(149) C(148) -170.42(17)
Eu(3) O(23) C(149) C(150) 9.5(4)
Eu(3) O(24) C(155) C(150) 1.7(4)
Eu(3) O(24) C(155) C(154) -179.79(17)
Eu(1) N(1) C(4) C(1) -72.6(2)
Eu(1) N(1) C(4) C(5) 164.04(19)
Eu(1) N(1) C(6) O(1) -172.24(19)
Eu(1) N(1) C(6) C(7) 10.1(3)
C(4) N(1) C(6) O(1) 3.9(3)
C(4) N(1) C(6) C(7) -173.8(2)
C(6) N(1) C(4) C(1) 111.9(2)
C(6) N(1) C(4) C(5) -11.5(3)
Eu(1) N(2) C(7) C(6) -4.4(3)
Eu(1) N(2) C(7) C(8) 174.0(2)
Eu(1) N(2) C(11) C(10) -173.7(2)
Eu(1) N(2) C(11) C(12) 6.9(3)
C(7) N(2) C(11) C(10) 0.3(4)
C(7) N(2) C(11) C(12) -179.2(2)
C(11) N(2) C(7) C(6) -178.4(2)
C(11) N(2) C(7) C(8) 0.0(3)
Eu(1) N(3) C(12) O(2) 177.23(16)
Eu(1) N(3) C(12) C(11) -4.8(3)
Eu(1) N(3) C(14) C(13) -174.55(17)
Eu(1) N(3) C(14) C(15) -49.2(2)
C(12) N(3) C(14) C(13) 4.3(2)
C(12) N(3) C(14) C(15) 129.7(2)
C(14) N(3) C(12) O(2) -1.8(3)
C(14) N(3) C(12) C(11) 176.2(2)
Eu(2) N(4) C(57) C(54) -42.8(3)
Eu(2) N(4) C(57) C(58) -167.48(17)
Eu(2) N(4) C(59) O(9) 176.53(16)
Eu(2) N(4) C(59) C(60) -4.9(3)
C(57) N(4) C(59) O(9) -2.0(3)
C(57) N(4) C(59) C(60) 176.6(2)
C(59) N(4) C(57) C(54) 135.3(2)
C(59) N(4) C(57) C(58) 10.7(2)
Eu(2) N(5) C(60) C(59) -4.2(2)
Eu(2) N(5) C(60) C(61) 175.22(19)
Eu(2) N(5) C(64) C(63) -174.5(2)
Eu(2) N(5) C(64) C(65) 7.8(2)
C(60) N(5) C(64) C(63) 2.8(3)
C(60) N(5) C(64) C(65) -174.9(2)
C(64) N(5) C(60) C(59) 178.4(2)
C(64) N(5) C(60) C(61) -2.1(3)
Eu(2) N(6) C(65) O(10) 179.61(16)
Eu(2) N(6) C(65) C(64) -4.3(3)
Eu(2) N(6) C(67) C(66) -179.43(16)
Eu(2) N(6) C(67) C(68) -54.8(3)
C(65) N(6) C(67) C(66) 2.1(2)
C(65) N(6) C(67) C(68) 126.8(2)
C(67) N(6) C(65) O(10) -1.7(3)
C(67) N(6) C(65) C(64) 174.4(2)
Eu(3) N(7) C(118) O(17) -172.45(19)
Eu(3) N(7) C(118) C(117) 6.0(3)
Eu(3) N(7) C(120) C(119) 168.7(2)
Eu(3) N(7) C(120) C(121) -66.6(3)
C(118) N(7) C(120) C(119) -4.0(3)
C(118) N(7) C(120) C(121) 120.7(2)
C(120) N(7) C(118) O(17) 1.2(3)
C(120) N(7) C(118) C(117) 179.7(2)
Eu(3) N(8) C(113) C(112) 10.3(2)
Eu(3) N(8) C(113) C(114) -171.4(2)
Eu(3) N(8) C(117) C(116) 172.0(2)
Eu(3) N(8) C(117) C(118) -7.1(3)
C(113) N(8) C(117) C(116) -0.8(4)
C(113) N(8) C(117) C(118) -179.9(2)
C(117) N(8) C(113) C(112) -176.9(2)
C(117) N(8) C(113) C(114) 1.4(3)
Eu(3) N(9) C(110) C(107) -50.4(3)
Eu(3) N(9) C(110) C(111) -175.72(17)
Eu(3) N(9) C(112) O(18) 177.07(17)
Eu(3) N(9) C(112) C(113) -4.7(3)
C(110) N(9) C(112) O(18) -1.2(3)
C(110) N(9) C(112) C(113) 177.1(2)
C(112) N(9) C(110) C(107) 127.5(2)
C(112) N(9) C(110) C(111) 2.2(2)
C(2) C(1) C(4) N(1) -61.6(3)
C(2) C(1) C(4) C(5) 53.8(3)
C(3) C(1) C(4) N(1) 174.0(2)
C(3) C(1) C(4) C(5) -70.5(3)
N(1) C(4) C(5) O(1) 14.6(3)
C(1) C(4) C(5) O(1) -105.1(2)
O(1) C(6) C(7) N(2) 178.8(2)
O(1) C(6) C(7) C(8) 0.4(4)
N(1) C(6) C(7) N(2) -3.5(4)
N(1) C(6) C(7) C(8) 178.1(3)
N(2) C(7) C(8) C(9) -0.5(5)
C(6) C(7) C(8) C(9) 177.8(3)
C(7) C(8) C(9) C(10) 0.7(5)
C(8) C(9) C(10) C(11) -0.5(5)
C(9) C(10) C(11) N(2) -0.0(3)
C(9) C(10) C(11) C(12) 179.4(2)
N(2) C(11) C(12) O(2) 176.6(2)
N(2) C(11) C(12) N(3) -1.4(3)
C(10) C(11) C(12) O(2) -2.8(4)
C(10) C(11) C(12) N(3) 179.2(2)
O(2) C(13) C(14) N(3) -5.2(2)
O(2) C(13) C(14) C(15) -128.9(2)
N(3) C(14) C(15) C(16) -58.1(2)
N(3) C(14) C(15) C(17) 176.3(2)
C(13) C(14) C(15) C(16) 60.3(3)
C(13) C(14) C(15) C(17) -65.4(3)
F(1) C(18) C(19) O(3) 135.2(2)
F(1) C(18) C(19) C(20) -48.4(3)
F(2) C(18) C(19) O(3) 15.3(3)
F(2) C(18) C(19) C(20) -168.4(2)
F(3) C(18) C(19) O(3) -106.2(2)
F(3) C(18) C(19) C(20) 70.2(3)
O(3) C(19) C(20) C(21) 175.7(2)
O(3) C(19) C(20) C(25) -1.8(4)
C(18) C(19) C(20) C(21) -0.2(3)
C(18) C(19) C(20) C(25) -177.7(2)
C(19) C(20) C(21) C(22) 112.5(3)
C(19) C(20) C(21) C(26) -141.1(3)
C(19) C(20) C(25) O(4) -6.6(4)
C(19) C(20) C(25) C(24) 175.2(2)
C(21) C(20) C(25) O(4) 175.4(2)
C(21) C(20) C(25) C(24) -2.9(2)
C(25) C(20) C(21) C(22) -69.7(2)
C(25) C(20) C(21) C(26) 36.8(2)
C(20) C(21) C(22) C(23) 68.3(2)
C(20) C(21) C(26) C(24) -53.2(2)
C(20) C(21) C(26) C(27) 64.8(3)
C(20) C(21) C(26) C(28) -171.5(2)
C(22) C(21) C(26) C(24) 56.4(2)
C(22) C(21) C(26) C(27) 174.4(2)
C(22) C(21) C(26) C(28) -62.0(3)
C(26) C(21) C(22) C(23) -36.7(2)
C(21) C(22) C(23) C(24) 1.2(2)
C(22) C(23) C(24) C(25) -69.9(2)
C(22) C(23) C(24) C(26) 34.2(2)
C(22) C(23) C(24) C(29) 164.6(2)
C(23) C(24) C(25) O(4) -105.7(2)
C(23) C(24) C(25) C(20) 72.7(2)
C(23) C(24) C(26) C(21) -54.6(2)
C(23) C(24) C(26) C(27) -172.8(2)
C(23) C(24) C(26) C(28) 63.8(3)
C(25) C(24) C(26) C(21) 51.4(2)
C(25) C(24) C(26) C(27) -66.8(2)
C(25) C(24) C(26) C(28) 169.9(2)
C(26) C(24) C(25) O(4) 149.7(2)
C(26) C(24) C(25) C(20) -31.9(2)
C(29) C(24) C(25) O(4) 20.0(3)
C(29) C(24) C(25) C(20) -161.7(2)
C(29) C(24) C(26) C(21) 177.9(2)
C(29) C(24) C(26) C(27) 59.7(3)
C(29) C(24) C(26) C(28) -63.6(3)
F(4) C(30) C(31) O(5) 59.9(2)
F(4) C(30) C(31) C(32) -118.9(2)
F(5) C(30) C(31) O(5) -58.0(2)
F(5) C(30) C(31) C(32) 123.1(2)
F(6) C(30) C(31) O(5) -179.2(2)
F(6) C(30) C(31) C(32) 1.9(3)
O(5) C(31) C(32) C(33) 176.4(2)
O(5) C(31) C(32) C(37) -13.8(4)
C(30) C(31) C(32) C(33) -5.0(4)
C(30) C(31) C(32) C(37) 164.9(2)
C(31) C(32) C(33) C(34) 98.0(3)
C(31) C(32) C(33) C(38) -155.0(2)
C(31) C(32) C(37) O(6) 5.6(4)
C(31) C(32) C(37) C(36) -171.6(2)
C(33) C(32) C(37) O(6) 178.1(2)
C(33) C(32) C(37) C(36) 0.8(2)
C(37) C(32) C(33) C(34) -72.9(2)
C(37) C(32) C(33) C(38) 34.0(2)
C(32) C(33) C(34) C(35) 67.6(2)
C(32) C(33) C(38) C(36) -53.0(2)
C(32) C(33) C(38) C(39) 64.1(2)
C(32) C(33) C(38) C(40) -171.3(2)
C(34) C(33) C(38) C(36) 56.9(2)
C(34) C(33) C(38) C(39) 174.0(2)
C(34) C(33) C(38) C(40) -61.4(2)
C(38) C(33) C(34) C(35) -38.5(2)
C(33) C(34) C(35) C(36) 3.7(2)
C(34) C(35) C(36) C(37) -71.6(2)
C(34) C(35) C(36) C(38) 32.0(2)
C(34) C(35) C(36) C(41) 161.5(2)
C(35) C(36) C(37) O(6) -107.7(2)
C(35) C(36) C(37) C(32) 69.7(2)
C(35) C(36) C(38) C(33) -53.3(2)
C(35) C(36) C(38) C(39) -171.1(2)
C(35) C(36) C(38) C(40) 65.4(2)
C(37) C(36) C(38) C(33) 52.8(2)
C(37) C(36) C(38) C(39) -65.1(2)
C(37) C(36) C(38) C(40) 171.5(2)
C(38) C(36) C(37) O(6) 147.5(2)
C(38) C(36) C(37) C(32) -35.1(2)
C(41) C(36) C(37) O(6) 18.3(3)
C(41) C(36) C(37) C(32) -164.3(2)
C(41) C(36) C(38) C(33) -180.0(2)
C(41) C(36) C(38) C(39) 62.2(3)
C(41) C(36) C(38) C(40) -61.3(3)
F(7) C(42) C(43) O(7) -117.5(2)
F(7) C(42) C(43) C(44) 61.2(3)
F(8) C(42) C(43) O(7) 124.1(2)
F(8) C(42) C(43) C(44) -57.2(3)
F(9) C(42) C(43) O(7) 2.3(3)
F(9) C(42) C(43) C(44) -179.0(2)
O(7) C(43) C(44) C(45) -179.4(2)
O(7) C(43) C(44) C(49) -0.0(4)
C(42) C(43) C(44) C(45) 2.1(4)
C(42) C(43) C(44) C(49) -178.5(2)
C(43) C(44) C(45) C(46) 108.4(3)
C(43) C(44) C(45) C(50) -145.2(2)
C(43) C(44) C(49) O(8) -3.5(4)
C(43) C(44) C(49) C(48) 179.3(2)
C(45) C(44) C(49) O(8) 176.0(2)
C(45) C(44) C(49) C(48) -1.2(2)
C(49) C(44) C(45) C(46) -71.0(2)
C(49) C(44) C(45) C(50) 35.3(2)
C(44) C(45) C(46) C(47) 67.3(2)
C(44) C(45) C(50) C(48) -52.8(2)
C(44) C(45) C(50) C(51) 64.2(2)
C(44) C(45) C(50) C(52) -171.1(2)
C(46) C(45) C(50) C(48) 57.1(2)
C(46) C(45) C(50) C(51) 174.1(2)
C(46) C(45) C(50) C(52) -61.3(2)
C(50) C(45) C(46) C(47) -38.5(2)
C(45) C(46) C(47) C(48) 3.4(2)
C(46) C(47) C(48) C(49) -71.3(2)
C(46) C(47) C(48) C(50) 32.6(2)
C(46) C(47) C(48) C(53) 162.9(2)
C(47) C(48) C(49) O(8) -105.9(2)
C(47) C(48) C(49) C(44) 71.5(2)
C(47) C(48) C(50) C(45) -54.0(2)
C(47) C(48) C(50) C(51) -170.6(2)
C(47) C(48) C(50) C(52) 64.8(2)
C(49) C(48) C(50) C(45) 51.6(2)
C(49) C(48) C(50) C(51) -65.1(2)
C(49) C(48) C(50) C(52) 170.4(2)
C(50) C(48) C(49) O(8) 149.2(2)
C(50) C(48) C(49) C(44) -33.4(2)
C(53) C(48) C(49) O(8) 20.1(3)
C(53) C(48) C(49) C(44) -162.5(2)
C(53) C(48) C(50) C(45) 178.1(2)
C(53) C(48) C(50) C(51) 61.5(3)
C(53) C(48) C(50) C(52) -63.1(3)
C(55) C(54) C(57) N(4) -54.5(3)
C(55) C(54) C(57) C(58) 63.7(3)
C(56) C(54) C(57) N(4) -179.0(2)
C(56) C(54) C(57) C(58) -60.8(3)
N(4) C(57) C(58) O(9) -14.9(2)
C(54) C(57) C(58) O(9) -138.6(2)
O(9) C(59) C(60) N(5) -175.2(2)
O(9) C(59) C(60) C(61) 5.4(3)
N(4) C(59) C(60) N(5) 6.1(3)
N(4) C(59) C(60) C(61) -173.3(2)
N(5) C(60) C(61) C(62) 0.4(4)
C(59) C(60) C(61) C(62) 179.8(2)
C(60) C(61) C(62) C(63) 0.7(4)
C(61) C(62) C(63) C(64) -0.1(3)
C(62) C(63) C(64) N(5) -1.8(4)
C(62) C(63) C(64) C(65) 175.7(2)
N(5) C(64) C(65) O(10) 173.8(2)
N(5) C(64) C(65) N(6) -2.4(3)
C(63) C(64) C(65) O(10) -3.9(3)
C(63) C(64) C(65) N(6) 179.9(2)
O(10) C(66) C(67) N(6) -1.9(2)
O(10) C(66) C(67) C(68) -125.0(2)
N(6) C(67) C(68) C(69) -58.2(3)
N(6) C(67) C(68) C(70) 174.6(2)
C(66) C(67) C(68) C(69) 60.0(3)
C(66) C(67) C(68) C(70) -67.3(3)
F(10) C(71) C(72) O(11) 25.7(3)
F(10) C(71) C(72) C(73) -155.5(2)
F(11) C(71) C(72) O(11) -95.1(3)
F(11) C(71) C(72) C(73) 83.6(3)
F(12) C(71) C(72) O(11) 145.3(2)
F(12) C(71) C(72) C(73) -35.9(4)
O(11) C(72) C(73) C(74) 173.6(2)
O(11) C(72) C(73) C(78) -8.7(4)
C(71) C(72) C(73) C(74) -5.0(4)
C(71) C(72) C(73) C(78) 172.7(2)
C(72) C(73) C(74) C(75) 106.3(3)
C(72) C(73) C(74) C(79) -147.8(3)
C(72) C(73) C(78) O(12) -0.3(4)
C(72) C(73) C(78) C(77) -177.9(2)
C(74) C(73) C(78) O(12) 177.9(2)
C(74) C(73) C(78) C(77) 0.3(2)
C(78) C(73) C(74) C(75) -71.7(2)
C(78) C(73) C(74) C(79) 34.2(2)
C(73) C(74) C(75) C(76) 67.0(2)
C(73) C(74) C(79) C(77) -52.5(2)
C(73) C(74) C(79) C(80) 65.5(2)
C(73) C(74) C(79) C(81) -170.9(2)
C(75) C(74) C(79) C(77) 56.6(2)
C(75) C(74) C(79) C(80) 174.7(2)
C(75) C(74) C(79) C(81) -61.8(3)
C(79) C(74) C(75) C(76) -37.8(2)
C(74) C(75) C(76) C(77) 2.9(3)
C(75) C(76) C(77) C(78) -71.1(2)
C(75) C(76) C(77) C(79) 32.6(2)
C(75) C(76) C(77) C(82) 163.0(2)
C(76) C(77) C(78) O(12) -107.3(2)
C(76) C(77) C(78) C(73) 70.3(2)
C(76) C(77) C(79) C(74) -54.0(2)
C(76) C(77) C(79) C(80) -171.6(2)
C(76) C(77) C(79) C(81) 64.4(2)
C(78) C(77) C(79) C(74) 52.6(2)
C(78) C(77) C(79) C(80) -65.0(2)
C(78) C(77) C(79) C(81) 171.0(2)
C(79) C(77) C(78) O(12) 147.9(2)
C(79) C(77) C(78) C(73) -34.4(2)
C(82) C(77) C(78) O(12) 19.0(3)
C(82) C(77) C(78) C(73) -163.3(2)
C(82) C(77) C(79) C(74) 178.3(2)
C(82) C(77) C(79) C(80) 60.7(3)
C(82) C(77) C(79) C(81) -63.3(3)
F(13) C(83) C(84) O(13) 11.6(3)
F(13) C(83) C(84) C(85) -171.6(2)
F(14) C(83) C(84) O(13) -109.9(2)
F(14) C(83) C(84) C(85) 66.9(3)
F(15) C(83) C(84) O(13) 133.6(2)
F(15) C(83) C(84) C(85) -49.6(3)
O(13) C(84) C(85) C(86) 175.8(2)
O(13) C(84) C(85) C(90) -5.6(4)
C(83) C(84) C(85) C(86) -0.6(4)
C(83) C(84) C(85) C(90) 178.0(2)
C(84) C(85) C(86) C(87) 108.3(3)
C(84) C(85) C(86) C(91) -145.3(3)
C(84) C(85) C(90) O(14) -2.3(4)
C(84) C(85) C(90) C(89) 179.4(2)
C(86) C(85) C(90) O(14) 176.7(2)
C(86) C(85) C(90) C(89) -1.6(2)
C(90) C(85) C(86) C(87) -70.4(2)
C(90) C(85) C(86) C(91) 35.9(2)
C(85) C(86) C(87) C(88) 68.1(2)
C(85) C(86) C(91) C(89) -53.4(2)
C(85) C(86) C(91) C(92) 62.8(2)
C(85) C(86) C(91) C(93) -171.9(2)
C(87) C(86) C(91) C(89) 56.0(2)
C(87) C(86) C(91) C(92) 172.2(2)
C(87) C(86) C(91) C(93) -62.4(2)
C(91) C(86) C(87) C(88) -37.0(2)
C(86) C(87) C(88) C(89) 2.0(2)
C(87) C(88) C(89) C(90) -70.0(2)
C(87) C(88) C(89) C(91) 33.3(2)
C(87) C(88) C(89) C(94) 163.8(2)
C(88) C(89) C(90) O(14) -106.4(2)
C(88) C(89) C(90) C(85) 72.1(2)
C(88) C(89) C(91) C(86) -54.2(2)
C(88) C(89) C(91) C(92) -172.4(2)
C(88) C(89) C(91) C(93) 64.2(2)
C(90) C(89) C(91) C(86) 51.8(2)
C(90) C(89) C(91) C(92) -66.5(2)
C(90) C(89) C(91) C(93) 170.1(2)
C(91) C(89) C(90) O(14) 148.6(2)
C(91) C(89) C(90) C(85) -33.0(2)
C(94) C(89) C(90) O(14) 20.5(3)
C(94) C(89) C(90) C(85) -161.1(2)
C(94) C(89) C(91) C(86) 177.2(2)
C(94) C(89) C(91) C(92) 58.9(3)
C(94) C(89) C(91) C(93) -64.4(3)
F(16) C(95) C(96) O(15) 120.2(2)
F(16) C(95) C(96) C(97) -61.2(3)
F(17) C(95) C(96) O(15) -2.1(3)
F(17) C(95) C(96) C(97) 176.5(2)
F(18) C(95) C(96) O(15) -121.7(2)
F(18) C(95) C(96) C(97) 57.0(3)
O(15) C(96) C(97) C(98) -178.0(2)
O(15) C(96) C(97) C(102) 3.2(4)
C(95) C(96) C(97) C(98) 3.6(4)
C(95) C(96) C(97) C(102) -175.3(2)
C(96) C(97) C(98) C(99) 110.1(3)
C(96) C(97) C(98) C(103) -143.8(2)
C(96) C(97) C(102) O(16) -1.6(4)
C(96) C(97) C(102) C(101) 178.2(2)
C(98) C(97) C(102) O(16) 179.3(2)
C(98) C(97) C(102) C(101) -0.9(2)
C(102) C(97) C(98) C(99) -70.9(2)
C(102) C(97) C(98) C(103) 35.2(2)
C(97) C(98) C(99) C(100) 67.3(2)
C(97) C(98) C(103) C(101) -52.8(2)
C(97) C(98) C(103) C(104) 64.1(2)
C(97) C(98) C(103) C(105) -170.9(2)
C(99) C(98) C(103) C(101) 56.7(2)
C(99) C(98) C(103) C(104) 173.6(2)
C(99) C(98) C(103) C(105) -61.4(2)
C(103) C(98) C(99) C(100) -38.2(2)
C(98) C(99) C(100) C(101) 3.1(2)
C(99) C(100) C(101) C(102) -71.3(2)
C(99) C(100) C(101) C(103) 33.0(2)
C(99) C(100) C(101) C(106) 163.2(2)
C(100) C(101) C(102) O(16) -108.6(2)
C(100) C(101) C(102) C(97) 71.6(2)
C(100) C(101) C(103) C(98) -54.3(2)
C(100) C(101) C(103) C(104) -169.7(2)
C(100) C(101) C(103) C(105) 64.7(2)
C(102) C(101) C(103) C(98) 51.9(2)
C(102) C(101) C(103) C(104) -63.5(2)
C(102) C(101) C(103) C(105) 170.9(2)
C(103) C(101) C(102) O(16) 146.1(2)
C(103) C(101) C(102) C(97) -33.8(2)
C(106) C(101) C(102) O(16) 17.0(3)
C(106) C(101) C(102) C(97) -162.8(2)
C(106) C(101) C(103) C(98) 178.1(2)
C(106) C(101) C(103) C(104) 62.6(3)
C(106) C(101) C(103) C(105) -62.9(3)
C(108) C(107) C(110) N(9) -58.0(3)
C(108) C(107) C(110) C(111) 60.5(3)
C(109) C(107) C(110) N(9) 176.6(2)
C(109) C(107) C(110) C(111) -64.8(3)
N(9) C(110) C(111) O(18) -2.4(2)
C(107) C(110) C(111) O(18) -125.9(2)
O(18) C(112) C(113) N(8) 174.5(2)
O(18) C(112) C(113) C(114) -3.7(3)
N(9) C(112) C(113) N(8) -3.8(3)
N(9) C(112) C(113) C(114) 178.0(2)
N(8) C(113) C(114) C(115) -0.7(4)
C(112) C(113) C(114) C(115) 177.4(2)
C(113) C(114) C(115) C(116) -0.6(4)
C(114) C(115) C(116) C(117) 1.2(4)
C(115) C(116) C(117) N(8) -0.5(4)
C(115) C(116) C(117) C(118) 178.5(2)
N(8) C(117) C(118) O(17) 179.3(2)
N(8) C(117) C(118) N(7) 0.9(4)
C(116) C(117) C(118) O(17) 0.3(4)
C(116) C(117) C(118) N(7) -178.2(2)
O(17) C(119) C(120) N(7) 5.2(3)
O(17) C(119) C(120) C(121) -116.9(2)
N(7) C(120) C(121) C(122) -60.5(3)
N(7) C(120) C(121) C(123) 175.4(2)
C(119) C(120) C(121) C(122) 56.8(3)
C(119) C(120) C(121) C(123) -67.4(3)
F(19) C(124) C(125) O(19) 11.5(3)
F(19) C(124) C(125) C(126) -169.6(2)
F(20) C(124) C(125) O(19) -109.2(2)
F(20) C(124) C(125) C(126) 69.6(3)
F(21) C(124) C(125) O(19) 133.1(2)
F(21) C(124) C(125) C(126) -48.0(3)
O(19) C(125) C(126) C(127) 178.3(2)
O(19) C(125) C(126) C(131) -8.3(4)
C(124) C(125) C(126) C(127) -0.3(4)
C(124) C(125) C(126) C(131) 173.0(2)
C(125) C(126) C(127) C(128) 103.1(3)
C(125) C(126) C(127) C(132) -151.1(3)
C(125) C(126) C(131) O(20) 2.3(4)
C(125) C(126) C(131) C(130) -175.3(2)
C(127) C(126) C(131) O(20) 177.2(2)
C(127) C(126) C(131) C(130) -0.4(2)
C(131) C(126) C(127) C(128) -71.1(2)
C(131) C(126) C(127) C(132) 34.7(2)
C(126) C(127) C(128) C(129) 67.2(2)
C(126) C(127) C(132) C(130) -53.0(2)
C(126) C(127) C(132) C(133) 64.1(2)
C(126) C(127) C(132) C(134) -170.2(2)
C(128) C(127) C(132) C(130) 56.3(2)
C(128) C(127) C(132) C(133) 173.4(2)
C(128) C(127) C(132) C(134) -61.0(2)
C(132) C(127) C(128) C(129) -38.0(2)
C(127) C(128) C(129) C(130) 3.5(2)
C(128) C(129) C(130) C(131) -71.4(2)
C(128) C(129) C(130) C(132) 32.3(2)
C(128) C(129) C(130) C(135) 162.9(2)
C(129) C(130) C(131) O(20) -106.6(2)
C(129) C(130) C(131) C(126) 71.2(2)
C(129) C(130) C(132) C(127) -53.7(2)
C(129) C(130) C(132) C(133) -171.6(2)
C(129) C(130) C(132) C(134) 64.6(2)
C(131) C(130) C(132) C(127) 52.2(2)
C(131) C(130) C(132) C(133) -65.8(2)
C(131) C(130) C(132) C(134) 170.4(2)
C(132) C(130) C(131) O(20) 148.1(2)
C(132) C(130) C(131) C(126) -34.2(2)
C(135) C(130) C(131) O(20) 19.8(3)
C(135) C(130) C(131) C(126) -162.5(2)
C(135) C(130) C(132) C(127) 177.7(2)
C(135) C(130) C(132) C(133) 59.7(3)
C(135) C(130) C(132) C(134) -64.1(3)
F(22) C(136) C(137) O(21) 5.8(3)
F(22) C(136) C(137) C(138) -175.6(2)
F(23) C(136) C(137) O(21) -114.4(2)
F(23) C(136) C(137) C(138) 64.2(3)
F(24) C(136) C(137) O(21) 127.0(2)
F(24) C(136) C(137) C(138) -54.4(3)
O(21) C(137) C(138) C(139) 180.0(2)
O(21) C(137) C(138) C(143) -0.0(4)
C(136) C(137) C(138) C(139) 1.6(4)
C(136) C(137) C(138) C(143) -178.4(2)
C(137) C(138) C(139) C(140) 108.1(3)
C(137) C(138) C(139) C(144) -145.2(3)
C(137) C(138) C(143) O(22) -1.9(4)
C(137) C(138) C(143) C(142) -179.95(19)
C(139) C(138) C(143) O(22) 178.1(2)
C(139) C(138) C(143) C(142) 0.1(2)
C(143) C(138) C(139) C(140) -71.9(2)
C(143) C(138) C(139) C(144) 34.7(2)
C(138) C(139) C(140) C(141) 67.4(3)
C(138) C(139) C(144) C(142) -52.9(2)
C(138) C(139) C(144) C(145) 65.6(3)
C(138) C(139) C(144) C(146) -170.2(2)
C(140) C(139) C(144) C(142) 56.1(2)
C(140) C(139) C(144) C(145) 174.6(2)
C(140) C(139) C(144) C(146) -61.2(3)
C(144) C(139) C(140) C(141) -37.6(3)
C(139) C(140) C(141) C(142) 2.7(3)
C(140) C(141) C(142) C(143) -71.0(2)
C(140) C(141) C(142) C(144) 32.8(2)
C(140) C(141) C(142) C(147) 162.6(2)
C(141) C(142) C(143) O(22) -107.7(2)
C(141) C(142) C(143) C(138) 70.5(2)
C(141) C(142) C(144) C(139) -53.4(2)
C(141) C(142) C(144) C(145) -171.5(2)
C(141) C(142) C(144) C(146) 64.0(3)
C(143) C(142) C(144) C(139) 52.8(2)
C(143) C(142) C(144) C(145) -65.4(3)
C(143) C(142) C(144) C(146) 170.1(2)
C(144) C(142) C(143) O(22) 147.2(2)
C(144) C(142) C(143) C(138) -34.7(2)
C(147) C(142) C(143) O(22) 19.1(3)
C(147) C(142) C(143) C(138) -162.8(2)
C(147) C(142) C(144) C(139) 178.6(2)
C(147) C(142) C(144) C(145) 60.5(3)
C(147) C(142) C(144) C(146) -64.1(3)
F(25) C(148) C(149) O(23) 0.7(4)
F(25) C(148) C(149) C(150) -179.2(3)
F(26) C(148) C(149) O(23) -122.6(3)
F(26) C(148) C(149) C(150) 57.4(3)
F(27) C(148) C(149) O(23) 126.7(3)
F(27) C(148) C(149) C(150) -53.3(3)
F(28) C(148) C(149) O(23) 57.1(4)
F(28) C(148) C(149) C(150) -122.9(4)
F(29) C(148) C(149) O(23) -50.7(4)
F(29) C(148) C(149) C(150) 129.3(4)
F(30) C(148) C(149) O(23) -175.3(6)
F(30) C(148) C(149) C(150) 4.8(7)
O(23) C(149) C(150) C(151) 176.6(2)
O(23) C(149) C(150) C(155) -5.4(4)
C(148) C(149) C(150) C(151) -3.5(4)
C(148) C(149) C(150) C(155) 174.6(2)
C(149) C(150) C(151) C(152) 107.2(3)
C(149) C(150) C(151) C(156) -146.2(3)
C(149) C(150) C(155) O(24) -0.7(4)
C(149) C(150) C(155) C(154) -179.4(2)
C(151) C(150) C(155) O(24) 177.8(2)
C(151) C(150) C(155) C(154) -0.9(2)
C(155) C(150) C(151) C(152) -71.2(2)
C(155) C(150) C(151) C(156) 35.4(2)
C(150) C(151) C(152) C(153) 67.1(2)
C(150) C(151) C(156) C(154) -53.5(2)
C(150) C(151) C(156) C(157) 63.8(2)
C(150) C(151) C(156) C(158) -172.1(2)
C(152) C(151) C(156) C(154) 56.7(2)
C(152) C(151) C(156) C(157) 174.0(2)
C(152) C(151) C(156) C(158) -61.9(2)
C(156) C(151) C(152) C(153) -38.2(2)
C(151) C(152) C(153) C(154) 3.5(2)
C(152) C(153) C(154) C(155) -71.4(2)
C(152) C(153) C(154) C(156) 32.4(2)
C(152) C(153) C(154) C(159) 163.5(2)
C(153) C(154) C(155) O(24) -107.8(2)
C(153) C(154) C(155) C(150) 71.0(2)
C(153) C(154) C(156) C(151) -53.5(2)
C(153) C(154) C(156) C(157) -170.3(2)
C(153) C(154) C(156) C(158) 65.2(2)
C(155) C(154) C(156) C(151) 52.6(2)
C(155) C(154) C(156) C(157) -64.2(2)
C(155) C(154) C(156) C(158) 171.2(2)
C(156) C(154) C(155) O(24) 147.2(2)
C(156) C(154) C(155) C(150) -34.0(2)
C(159) C(154) C(155) O(24) 17.7(3)
C(159) C(154) C(155) C(150) -163.5(2)
C(159) C(154) C(156) C(151) 178.5(2)
C(159) C(154) C(156) C(157) 61.7(3)
C(159) C(154) C(156) C(158) -62.9(3)
